data_1566628
loop_
_publ_author_name
'Onishi, Katsuto'
'Ohtani, Shunsuke'
'Kato, Kenichi'
'Fa, Shixin'
'Sakata, Yoko'
'Akine, Shigehisa'
'Ogasawara, Moe'
'Asakawa, Hitoshi'
'Nagano, Shusaku'
'Takashima, Yoshinori'
'Mizuno, Motohiro'
'Ogoshi, Tomoki'

_publ_section_title
;
 State- and water repellency-controllable molecular glass of
 pillar[5]arenes with fluoroalkyl groups by guest vapors
;
_journal_name_full 'Chemical Science'
_journal_paper_doi 10.1039/D2SC00828A
_journal_year 2022
_chemical_formula_moiety C90.65H93.56F50O10
_chemical_formula_sum 'C90.65 H93.56 F50 O10'
_chemical_formula_weight 2293.01
_chemical_name_common C85H80O10F50(C5H12)1.13
_space_group_crystal_system monoclinic
_space_group_IT_number 14
_space_group_name_Hall '-P 2yn'
_space_group_name_H-M_alt 'P 1 21/n 1'
_atom_sites_solution_hydrogens geom
_audit_creation_method SHELXL-2014/7
_audit_update_record
;
2021-11-10 deposited with the CCDC.	2022-03-03 downloaded from the CCDC.
;
_cell_angle_alpha 90
_cell_angle_beta 102.220(3)
_cell_angle_gamma 90
_cell_formula_units_Z 8
_cell_length_a 22.9793(16)
_cell_length_b 21.8597(16)
_cell_length_c 40.474(3)
_cell_measurement_reflns_used 222927
_cell_measurement_temperature 105
_cell_measurement_theta_max 66.869
_cell_measurement_theta_min 2.234
_cell_volume 19870(2)
_computing_cell_refinement 'SAINT V8.37A/APEX3 (Bruker AXS Inc., 2015)'
_computing_data_collection 'Bruker Instrument Service V4.2.9 '
_computing_data_reduction 'SAINT V8.37A/APEX3 (Bruker AXS Inc., 2015)'
_computing_molecular_graphics ORTEP-3
_computing_publication_material ORTEP-3
_computing_structure_refinement 'SHELXL-2014 (Sheldrick, 2014)'
_computing_structure_solution 'SHELXS-97 (Sheldrick, 1997)'
_diffrn_ambient_temperature 105
_diffrn_detector_area_resol_mean 10.4167
_diffrn_measured_fraction_theta_full 0.988
_diffrn_measured_fraction_theta_max 0.988
_diffrn_measurement_device_type 'Bruker D8 goniometer'
_diffrn_measurement_method 'phi and omega scans'
_diffrn_radiation_type CuK\a
_diffrn_radiation_wavelength 1.54178
_diffrn_reflns_av_R_equivalents 0.0737
_diffrn_reflns_av_unetI/netI 0.0522
_diffrn_reflns_Laue_measured_fraction_full 0.988
_diffrn_reflns_Laue_measured_fraction_max 0.988
_diffrn_reflns_limit_h_max 23
_diffrn_reflns_limit_h_min -27
_diffrn_reflns_limit_k_max 26
_diffrn_reflns_limit_k_min -25
_diffrn_reflns_limit_l_max 48
_diffrn_reflns_limit_l_min -48
_diffrn_reflns_number 222927
_diffrn_reflns_point_group_measured_fraction_full 0.988
_diffrn_reflns_point_group_measured_fraction_max 0.988
_diffrn_reflns_theta_full 66.869
_diffrn_reflns_theta_max 66.869
_diffrn_reflns_theta_min 2.234
_diffrn_source 'fine-focus rotating anode'
_exptl_absorpt_coefficient_mu 1.455
_exptl_absorpt_correction_T_max 0.7528
_exptl_absorpt_correction_T_min 0.4756
_exptl_absorpt_correction_type multi-scan
_exptl_absorpt_process_details 'SADABS-2014/5 (Sheldrick, 1996 / Bruker AXS)'
_exptl_crystal_colour colorless
_exptl_crystal_density_diffrn 1.533
_exptl_crystal_description plate
_exptl_crystal_F_000 9340
_exptl_crystal_size_max 0.640
_exptl_crystal_size_mid 0.450
_exptl_crystal_size_min 0.100
_refine_diff_density_max 0.522
_refine_diff_density_min -0.354
_refine_diff_density_rms 0.074
_refine_ls_extinction_method none
_refine_ls_goodness_of_fit_ref 1.026
_refine_ls_hydrogen_treatment constr
_refine_ls_matrix_type full
_refine_ls_number_parameters 3939
_refine_ls_number_reflns 34889
_refine_ls_number_restraints 7881
_refine_ls_restrained_S_all 0.978
_refine_ls_R_factor_all 0.1222
_refine_ls_R_factor_gt 0.0996
_refine_ls_shift/su_max 0.000
_refine_ls_shift/su_mean 0.000
_refine_ls_structure_factor_coef Fsqd
_refine_ls_weighting_details 'w=1/[\s^2^(Fo^2^)+(0.1352P)^2^+35.1737P] where P=(Fo^2^+2Fc^2^)/3'
_refine_ls_weighting_scheme calc
_refine_ls_wR_factor_gt 0.2777
_refine_ls_wR_factor_ref 0.3055
_reflns_Friedel_coverage 0.000
_reflns_number_gt 25869
_reflns_number_total 34889
_reflns_threshold_expression 'I > 2\s(I)'
_cod_data_source_file d2sc00828a3.cif
_cod_data_source_block ogoshi066b
_cod_original_sg_symbol_H-M 'P 21/n'
_cod_database_code 1566628
_shelx_shelxl_version_number 2014/7
_shelx_space_group_comment
;
The symmetry employed for this shelxl refinement is uniquely defined
by the following loop, which should always be used as a source of
symmetry information in preference to the above space-group names.
They are only intended as comments.
;
_shelx_estimated_absorpt_t_min 0.456
_shelx_estimated_absorpt_t_max 0.868

loop_
_space_group_symop_operation_xyz
'x, y, z'
'-x+1/2, y+1/2, -z+1/2'
'-x, -y, -z'
'x-1/2, -y-1/2, z-1/2'

loop_
_atom_site_label
_atom_site_type_symbol
_atom_site_fract_x
_atom_site_fract_y
_atom_site_fract_z
_atom_site_U_iso_or_equiv
_atom_site_adp_type
_atom_site_occupancy
_atom_site_site_symmetry_order
_atom_site_calc_flag
_atom_site_refinement_flags_posn
_atom_site_refinement_flags_adp
_atom_site_refinement_flags_occupancy
_atom_site_disorder_assembly
_atom_site_disorder_group
C1 C -0.02648(19) 0.0765(2) 0.75924(13) 0.0642(11) Uani 1 1 d . . . . .
H1 H -0.0466 0.0686 0.7355 0.077 Uiso 1 1 calc R U . . .
H2 H -0.0557 0.0695 0.7737 0.077 Uiso 1 1 calc R U . . .
C2 C 0.1786(2) -0.0879(2) 0.79755(13) 0.0689(12) Uani 1 1 d . . . . .
H3 H 0.1819 -0.1126 0.7775 0.083 Uiso 1 1 calc R U . . .
H4 H 0.1720 -0.1164 0.8154 0.083 Uiso 1 1 calc R U . . .
C3 C 0.3968(2) 0.0538(2) 0.84424(13) 0.0664(11) Uani 1 1 d . . . . .
H5 H 0.4281 0.0429 0.8319 0.080 Uiso 1 1 calc R U . . .
H6 H 0.4130 0.0474 0.8687 0.080 Uiso 1 1 calc R U . . .
C4 C 0.32134(17) 0.30827(18) 0.81687(12) 0.0577(10) Uani 1 1 d . . . . .
H7 H 0.3352 0.3331 0.8375 0.069 Uiso 1 1 calc R U . . .
H8 H 0.3402 0.3249 0.7989 0.069 Uiso 1 1 calc R U . . .
C5 C 0.06225(18) 0.32821(19) 0.77484(12) 0.0607(10) Uani 1 1 d . . . . .
H9 H 0.0508 0.3505 0.7532 0.073 Uiso 1 1 calc R U . . .
H10 H 0.0455 0.3505 0.7920 0.073 Uiso 1 1 calc R U . . .
C6 C 0.0256(2) 0.0324(2) 0.76948(12) 0.0648(11) Uani 1 1 d . . . . .
C7 C 0.0426(2) 0.0095(2) 0.80205(13) 0.0671(11) Uani 1 1 d D U . . .
C8 C 0.0902(2) -0.0294(2) 0.81106(12) 0.0675(12) Uani 1 1 d . . . . .
H11 H 0.0995 -0.0455 0.8334 0.081 Uiso 1 1 calc R U . . .
C9 C 0.1253(2) -0.0457(2) 0.78815(12) 0.0638(11) Uani 1 1 d . . . . .
C10 C 0.1088(2) -0.02210(19) 0.75545(12) 0.0631(11) Uani 1 1 d . . . . .
C11 C 0.0594(2) 0.0158(2) 0.74627(12) 0.0624(11) Uani 1 1 d . . . . .
H12 H 0.0485 0.0306 0.7237 0.075 Uiso 1 1 calc R U . . .
C12 C 0.2369(2) -0.0539(2) 0.81007(12) 0.0644(11) Uani 1 1 d . . . . .
C13 C 0.2549(2) -0.0374(2) 0.84361(13) 0.0669(11) Uani 1 1 d . . . . .
C14 C 0.3070(2) -0.0040(2) 0.85466(13) 0.0694(12) Uani 1 1 d . . . . .
H13 H 0.3182 0.0076 0.8778 0.083 Uiso 1 1 calc R U . . .
C15 C 0.3427(2) 0.0127(2) 0.83262(12) 0.0634(11) Uani 1 1 d . . . . .
C16 C 0.3260(2) -0.0056(2) 0.79905(12) 0.0637(11) Uani 1 1 d . . . . .
C17 C 0.2732(2) -0.03813(19) 0.78786(12) 0.0629(11) Uani 1 1 d . . . . .
H14 H 0.2619 -0.0497 0.7648 0.076 Uiso 1 1 calc R U . . .
C18 C 0.37953(18) 0.1208(2) 0.83778(12) 0.0610(10) Uani 1 1 d . . . . .
C19 C 0.36428(19) 0.1574(2) 0.86307(12) 0.0649(10) Uani 1 1 d D U . . .
C20 C 0.34673(18) 0.2173(2) 0.85623(12) 0.0625(11) Uani 1 1 d . . . . .
H15 H 0.3378 0.2420 0.8738 0.075 Uiso 1 1 calc R U . . .
C21 C 0.34181(17) 0.2425(2) 0.82414(11) 0.0584(10) Uani 1 1 d . . . . .
C22 C 0.35613(17) 0.20584(19) 0.79888(11) 0.0561(10) Uani 1 1 d . . . . .
C23 C 0.37584(18) 0.1463(2) 0.80585(12) 0.0582(10) Uani 1 1 d . . . . .
H16 H 0.3870 0.1225 0.7886 0.070 Uiso 1 1 calc R U . . .
C24 C 0.25444(18) 0.31480(18) 0.80581(12) 0.0562(10) Uani 1 1 d . . . . .
C25 C 0.21885(18) 0.31944(19) 0.82986(11) 0.0570(10) Uani 1 1 d . . . . .
C26 C 0.15732(18) 0.32495(18) 0.81963(12) 0.0574(10) Uani 1 1 d . . . . .
H17 H 0.1338 0.3281 0.8362 0.069 Uiso 1 1 calc R U . . .
C27 C 0.12963(18) 0.32598(18) 0.78573(12) 0.0570(10) Uani 1 1 d . . . . .
C28 C 0.16510(18) 0.32215(18) 0.76145(12) 0.0575(10) Uani 1 1 d . . . . .
C29 C 0.22707(18) 0.31664(17) 0.77192(12) 0.0560(10) Uani 1 1 d . . . . .
H18 H 0.2508 0.3141 0.7554 0.067 Uiso 1 1 calc R U . . .
C30 C 0.03683(17) 0.2638(2) 0.77070(12) 0.0590(10) Uani 1 1 d . . . . .
C31 C 0.02215(17) 0.2323(2) 0.79787(11) 0.0581(9) Uani 1 1 d D U . . .
C32 C 0.00110(18) 0.1725(2) 0.79351(12) 0.0607(10) Uani 1 1 d . . . . .
H19 H -0.0093 0.1518 0.8121 0.073 Uiso 1 1 calc R U . . .
C33 C -0.00511(18) 0.1425(2) 0.76287(12) 0.0600(10) Uani 1 1 d . . . . .
C34 C 0.0104(2) 0.1733(2) 0.73613(12) 0.0642(11) Uani 1 1 d . . . . .
C35 C 0.03027(18) 0.2336(2) 0.73977(12) 0.0612(10) Uani 1 1 d . . . . .
H20 H 0.0395 0.2544 0.7209 0.073 Uiso 1 1 calc R U . . .
O1 O 0.0038(10) 0.0240(13) 0.8232(4) 0.072(5) Uani 0.477(3) 1 d D U P A 1
C36 C 0.0254(13) 0.0237(14) 0.8588(5) 0.067(6) Uani 0.477(3) 1 d D U P A 1
H21 H 0.0638 0.0458 0.8648 0.081 Uiso 0.477(3) 1 calc R U P A 1
H22 H 0.0317 -0.0188 0.8672 0.081 Uiso 0.477(3) 1 calc R U P A 1
C37 C -0.0205(14) 0.0549(14) 0.8745(4) 0.071(7) Uani 0.477(3) 1 d D U P A 1
H23 H -0.0188 0.0993 0.8702 0.085 Uiso 0.477(3) 1 calc R U P A 1
H24 H -0.0603 0.0402 0.8629 0.085 Uiso 0.477(3) 1 calc R U P A 1
C38 C -0.0141(9) 0.0453(10) 0.9116(4) 0.073(4) Uani 0.477(3) 1 d D U P A 1
H25 H -0.0146 0.0008 0.9159 0.088 Uiso 0.477(3) 1 calc R U P A 1
H26 H 0.0254 0.0609 0.9232 0.088 Uiso 0.477(3) 1 calc R U P A 1
C39 C -0.0604(6) 0.0749(6) 0.9269(3) 0.068(2) Uani 0.477(3) 1 d D U P A 1
C40 C -0.0528(6) 0.0687(6) 0.9651(3) 0.089(3) Uani 0.477(3) 1 d D U P A 1
F1 F -0.0633(9) 0.1352(6) 0.9197(4) 0.089(3) Uani 0.477(3) 1 d D U P A 1
F2 F -0.1153(6) 0.0513(8) 0.9132(3) 0.080(3) Uani 0.477(3) 1 d D U P A 1
F3 F -0.0946(5) 0.0979(6) 0.9758(3) 0.110(4) Uani 0.477(3) 1 d D U P A 1
F4 F -0.0574(6) 0.0097(6) 0.9732(3) 0.112(3) Uani 0.477(3) 1 d D U P A 1
F5 F -0.0009(5) 0.0889(8) 0.9808(4) 0.109(4) Uani 0.477(3) 1 d D U P A 1
O2 O 0.0067(13) 0.0338(16) 0.8226(6) 0.062(5) Uani 0.332(3) 1 d D U P A 2
C41 C 0.0227(16) 0.0130(19) 0.8568(6) 0.058(5) Uani 0.332(3) 1 d D U P A 2
H27 H 0.0639 0.0254 0.8672 0.069 Uiso 0.332(3) 1 calc R U P A 2
H28 H 0.0197 -0.0321 0.8579 0.069 Uiso 0.332(3) 1 calc R U P A 2
C42 C -0.0211(15) 0.0431(17) 0.8745(6) 0.056(5) Uani 0.332(3) 1 d D U P A 2
H29 H -0.0201 0.0879 0.8710 0.067 Uiso 0.332(3) 1 calc R U P A 2
H30 H -0.0617 0.0285 0.8643 0.067 Uiso 0.332(3) 1 calc R U P A 2
C43 C -0.0078(11) 0.0297(14) 0.9118(5) 0.070(5) Uani 0.332(3) 1 d D U P A 2
H31 H -0.0058 -0.0150 0.9155 0.084 Uiso 0.332(3) 1 calc R U P A 2
H32 H 0.0312 0.0475 0.9225 0.084 Uiso 0.332(3) 1 calc R U P A 2
C44 C -0.0556(9) 0.0565(9) 0.9275(4) 0.084(5) Uani 0.332(3) 1 d D U P A 2
C45 C -0.0464(9) 0.0433(9) 0.9652(5) 0.106(5) Uani 0.332(3) 1 d D U P A 2
F6 F -0.0595(13) 0.1180(9) 0.9235(6) 0.106(6) Uani 0.332(3) 1 d D U P A 2
F7 F -0.1098(9) 0.0325(13) 0.9129(6) 0.105(7) Uani 0.332(3) 1 d D U P A 2
F8 F -0.0908(10) 0.0637(11) 0.9776(6) 0.159(8) Uani 0.332(3) 1 d D U P A 2
F9 F -0.0447(13) -0.0173(8) 0.9706(6) 0.157(8) Uani 0.332(3) 1 d D U P A 2
F10 F 0.0037(10) 0.0665(13) 0.9811(8) 0.147(9) Uani 0.332(3) 1 d D U P A 2
O3 O 0.0175(18) 0.022(3) 0.8297(6) 0.085(10) Uani 0.191(3) 1 d D U P A 3
C46 C 0.028(3) -0.004(2) 0.8631(9) 0.111(13) Uani 0.191(3) 1 d D U P A 3
H33 H 0.0681 0.0072 0.8760 0.133 Uiso 0.191(3) 1 calc R U P A 3
H34 H 0.0240 -0.0487 0.8623 0.133 Uiso 0.191(3) 1 calc R U P A 3
C47 C -0.0197(19) 0.025(2) 0.8790(7) 0.114(14) Uani 0.191(3) 1 d D U P A 3
H35 H -0.0264 0.0676 0.8710 0.137 Uiso 0.191(3) 1 calc R U P A 3
H36 H -0.0574 0.0022 0.8713 0.137 Uiso 0.191(3) 1 calc R U P A 3
C48 C -0.0042(18) 0.025(2) 0.9171(8) 0.129(12) Uani 0.191(3) 1 d D U P A 3
H37 H 0.0026 -0.0177 0.9252 0.154 Uiso 0.191(3) 1 calc R U P A 3
H38 H 0.0334 0.0479 0.9248 0.154 Uiso 0.191(3) 1 calc R U P A 3
C49 C -0.0517(13) 0.0531(10) 0.9328(6) 0.105(7) Uani 0.191(3) 1 d D U P A 3
C50 C -0.0406(9) 0.1197(10) 0.9430(5) 0.104(6) Uani 0.191(3) 1 d D U P A 3
F11 F -0.1059(15) 0.049(2) 0.9118(10) 0.158(14) Uani 0.191(3) 1 d D U P A 3
F12 F -0.055(2) 0.0209(15) 0.9612(8) 0.177(13) Uani 0.191(3) 1 d D U P A 3
F13 F -0.0486(14) 0.1552(12) 0.9162(6) 0.121(8) Uani 0.191(3) 1 d D U P A 3
F14 F -0.0764(9) 0.1387(12) 0.9627(6) 0.128(7) Uani 0.191(3) 1 d D U P A 3
F15 F 0.0143(8) 0.1255(12) 0.9605(6) 0.132(7) Uani 0.191(3) 1 d D U P A 3
O4 O 0.14525(15) -0.03815(14) 0.73336(8) 0.0689(8) Uani 1 1 d . . . . .
C51 C 0.1329(2) -0.0103(2) 0.70116(13) 0.0705(12) Uani 1 1 d . . . . .
H39 H 0.1254 0.0340 0.7033 0.085 Uiso 1 1 calc R U . . .
H40 H 0.0971 -0.0290 0.6868 0.085 Uiso 1 1 calc R U . . .
C52 C 0.1861(2) -0.0198(2) 0.68561(13) 0.0719(12) Uani 1 1 d . . . . .
H41 H 0.1949 -0.0641 0.6849 0.086 Uiso 1 1 calc R U . . .
H42 H 0.2213 0.0006 0.6996 0.086 Uiso 1 1 calc R U . . .
C53 C 0.1741(2) 0.0065(3) 0.64949(13) 0.0813(14) Uani 1 1 d . . . . .
H43 H 0.1452 -0.0202 0.6345 0.098 Uiso 1 1 calc R U . . .
H44 H 0.1559 0.0475 0.6496 0.098 Uiso 1 1 calc R U . . .
C54 C 0.2284(2) 0.0117(3) 0.63564(13) 0.0759(13) Uani 1 1 d . . . . .
C55 C 0.2195(3) 0.0295(3) 0.59830(15) 0.0934(18) Uani 1 1 d . . . . .
F16 F 0.26612(12) 0.05395(14) 0.65317(7) 0.0793(7) Uani 1 1 d . . . . .
F17 F 0.25949(17) -0.04208(15) 0.63896(9) 0.0964(9) Uani 1 1 d . . . . .
F18 F 0.26935(16) 0.0303(2) 0.58780(9) 0.1054(11) Uani 1 1 d . . . . .
F19 F 0.1822(2) -0.0093(3) 0.57936(9) 0.1400(18) Uani 1 1 d . . . . .
F20 F 0.19521(16) 0.0853(2) 0.59374(10) 0.1156(13) Uani 1 1 d . . . . .
O5 O 0.21845(18) -0.05750(17) 0.86493(9) 0.0846(10) Uani 1 1 d . . . . .
C56 C 0.2307(3) -0.0407(3) 0.89917(14) 0.0868(15) Uani 1 1 d . . . . .
H45 H 0.2740 -0.0436 0.9085 0.104 Uiso 1 1 calc R U . . .
H46 H 0.2103 -0.0692 0.9120 0.104 Uiso 1 1 calc R U . . .
C57 C 0.2099(3) 0.0241(3) 0.90346(15) 0.0872(15) Uani 1 1 d . . . . .
H47 H 0.1699 0.0302 0.8889 0.105 Uiso 1 1 calc R U . . .
H48 H 0.2375 0.0534 0.8963 0.105 Uiso 1 1 calc R U . . .
C58 C 0.2073(3) 0.0362(3) 0.94033(16) 0.0992(18) Uani 1 1 d . . . . .
H49 H 0.1810 0.0054 0.9477 0.119 Uiso 1 1 calc R U . . .
H50 H 0.2477 0.0312 0.9546 0.119 Uiso 1 1 calc R U . . .
C59 C 0.1847(3) 0.0990(4) 0.94576(19) 0.107(2) Uani 1 1 d . . . . .
C60 C 0.1801(5) 0.1122(5) 0.9822(2) 0.130(3) Uani 1 1 d . . . . .
F21 F 0.22261(19) 0.1429(2) 0.93789(11) 0.1208(13) Uani 1 1 d . . . . .
F22 F 0.13097(17) 0.11043(19) 0.92627(11) 0.1143(12) Uani 1 1 d . . . . .
F23 F 0.1644(3) 0.1695(3) 0.98569(16) 0.184(3) Uani 1 1 d . . . . .
F24 F 0.1394(3) 0.0752(3) 0.99091(13) 0.1560(19) Uani 1 1 d . . . . .
F25 F 0.2297(3) 0.1028(3) 1.00312(13) 0.174(2) Uani 1 1 d . . . . .
O6 O 0.36471(14) 0.01132(14) 0.77881(8) 0.0682(8) Uani 1 1 d . . . . .
C61 C 0.3537(2) -0.0079(2) 0.74474(12) 0.0673(11) Uani 1 1 d . . . . .
H51 H 0.3171 0.0118 0.7318 0.081 Uiso 1 1 calc R U . . .
H52 H 0.3482 -0.0528 0.7433 0.081 Uiso 1 1 calc R U . . .
C62 C 0.4068(2) 0.0105(2) 0.73055(12) 0.0651(11) Uani 1 1 d . . . . .
H53 H 0.4429 -0.0094 0.7438 0.078 Uiso 1 1 calc R U . . .
H54 H 0.4124 0.0553 0.7327 0.078 Uiso 1 1 calc R U . . .
C63 C 0.3989(2) -0.0077(2) 0.69363(12) 0.0646(11) Uani 1 1 d . . . . .
H55 H 0.3913 -0.0522 0.6916 0.078 Uiso 1 1 calc R U . . .
H56 H 0.3634 0.0135 0.6804 0.078 Uiso 1 1 calc R U . . .
C64 C 0.4513(2) 0.0072(2) 0.67874(13) 0.0690(12) Uani 1 1 d . . . . .
C65 C 0.4455(3) -0.0131(3) 0.64226(15) 0.0804(14) Uani 1 1 d . . . . .
F26 F 0.46267(17) 0.06788(15) 0.67999(9) 0.1000(10) Uani 1 1 d . . . . .
F27 F 0.50136(14) -0.0200(2) 0.69671(9) 0.1040(11) Uani 1 1 d . . . . .
F28 F 0.49324(16) 0.00088(19) 0.63058(9) 0.1061(11) Uani 1 1 d . . . . .
F29 F 0.4387(2) -0.07243(18) 0.63987(11) 0.1233(14) Uani 1 1 d . . . . .
F30 F 0.40070(18) 0.0140(2) 0.62295(9) 0.1208(13) Uani 1 1 d . . . . .
O7 O 0.3647(8) 0.1283(7) 0.8936(2) 0.073(4) Uani 0.698(6) 1 d D U P B 1
C66 C 0.3604(7) 0.1707(6) 0.9205(2) 0.069(3) Uani 0.698(6) 1 d D U P B 1
H57 H 0.3191 0.1861 0.9176 0.083 Uiso 0.698(6) 1 calc R U P B 1
H58 H 0.3872 0.2061 0.9200 0.083 Uiso 0.698(6) 1 calc R U P B 1
C67 C 0.3783(4) 0.1372(4) 0.95360(17) 0.076(2) Uani 0.698(6) 1 d D U P B 1
H59 H 0.4200 0.1232 0.9566 0.092 Uiso 0.698(6) 1 calc R U P B 1
H60 H 0.3527 0.1007 0.9534 0.092 Uiso 0.698(6) 1 calc R U P B 1
C68 C 0.3722(4) 0.1785(4) 0.98293(17) 0.0842(19) Uani 0.698(6) 1 d D U P B 1
H61 H 0.3926 0.2178 0.9808 0.101 Uiso 0.698(6) 1 calc R U P B 1
H62 H 0.3296 0.1875 0.9815 0.101 Uiso 0.698(6) 1 calc R U P B 1
C69 C 0.3977(4) 0.1513(4) 1.01661(19) 0.1004(18) Uani 0.698(6) 1 d D U P B 1
C70 C 0.3909(5) 0.1908(4) 1.0465(2) 0.116(2) Uani 0.698(6) 1 d D U P B 1
F31 F 0.3709(3) 0.0972(3) 1.02032(14) 0.1162(18) Uani 0.698(6) 1 d D U P B 1
F32 F 0.4572(3) 0.1399(4) 1.01929(15) 0.132(2) Uani 0.698(6) 1 d D U P B 1
F33 F 0.4164(4) 0.1648(4) 1.07571(15) 0.168(3) Uani 0.698(6) 1 d D U P B 1
F34 F 0.4172(4) 0.2443(3) 1.04581(15) 0.153(3) Uani 0.698(6) 1 d D U P B 1
F35 F 0.3345(4) 0.2001(4) 1.04639(16) 0.144(2) Uani 0.698(6) 1 d D U P B 1
O8 O 0.3780(17) 0.1344(14) 0.8957(4) 0.062(5) Uani 0.302(6) 1 d D U P B 2
C71 C 0.353(2) 0.1576(15) 0.9229(6) 0.098(9) Uani 0.302(6) 1 d D U P B 2
H63 H 0.3099 0.1643 0.9154 0.117 Uiso 0.302(6) 1 calc R U P B 2
H64 H 0.3724 0.1967 0.9314 0.117 Uiso 0.302(6) 1 calc R U P B 2
C72 C 0.3664(14) 0.1082(11) 0.9498(5) 0.113(8) Uani 0.302(6) 1 d D U P B 2
H65 H 0.3335 0.0780 0.9457 0.136 Uiso 0.302(6) 1 calc R U P B 2
H66 H 0.4034 0.0866 0.9479 0.136 Uiso 0.302(6) 1 calc R U P B 2
C73 C 0.3733(13) 0.1335(10) 0.9849(4) 0.141(7) Uani 0.302(6) 1 d D U P B 2
H67 H 0.3358 0.1533 0.9875 0.169 Uiso 0.302(6) 1 calc R U P B 2
H68 H 0.4053 0.1647 0.9890 0.169 Uiso 0.302(6) 1 calc R U P B 2
C74 C 0.3887(10) 0.0822(10) 1.0098(4) 0.170(7) Uani 0.302(6) 1 d D U P B 2
C75 C 0.3994(12) 0.1085(11) 1.0456(5) 0.213(8) Uani 0.302(6) 1 d D U P B 2
F36 F 0.3413(9) 0.0447(10) 1.0085(5) 0.194(8) Uani 0.302(6) 1 d D U P B 2
F37 F 0.4386(10) 0.0491(13) 1.0097(6) 0.242(10) Uani 0.302(6) 1 d D U P B 2
F38 F 0.4124(17) 0.0606(13) 1.0656(6) 0.312(14) Uani 0.302(6) 1 d D U P B 2
F39 F 0.4458(15) 0.1454(17) 1.0497(9) 0.337(16) Uani 0.302(6) 1 d D U P B 2
F40 F 0.3503(14) 0.1365(16) 1.0474(6) 0.273(12) Uani 0.302(6) 1 d D U P B 2
O9 O 0.34892(12) 0.23207(13) 0.76726(8) 0.0597(7) Uani 1 1 d . . . . .
C76 C 0.36061(19) 0.1948(2) 0.74021(12) 0.0605(10) Uani 1 1 d . . . . .
H69 H 0.3363 0.1570 0.7381 0.073 Uiso 1 1 calc R U . . .
H70 H 0.4032 0.1831 0.7446 0.073 Uiso 1 1 calc R U . . .
C77 C 0.3446(2) 0.2321(2) 0.70852(12) 0.0627(10) Uani 1 1 d . . . . .
H71 H 0.3688 0.2699 0.7112 0.075 Uiso 1 1 calc R U . . .
H72 H 0.3022 0.2440 0.7047 0.075 Uiso 1 1 calc R U . . .
C78 C 0.3554(2) 0.1965(2) 0.67813(12) 0.0684(11) Uani 1 1 d . . . . .
H73 H 0.3984 0.1870 0.6814 0.082 Uiso 1 1 calc R U . . .
H74 H 0.3335 0.1573 0.6766 0.082 Uiso 1 1 calc R U . . .
C79 C 0.3362(2) 0.2307(3) 0.64588(14) 0.0829(15) Uani 1 1 d . . . . .
C80 C 0.3461(3) 0.1966(3) 0.61448(16) 0.0967(18) Uani 1 1 d . . . . .
F41 F 0.27888(17) 0.2452(3) 0.64026(9) 0.1326(16) Uani 1 1 d . . . . .
F42 F 0.36712(18) 0.28408(15) 0.64705(9) 0.1016(10) Uani 1 1 d . . . . .
F43 F 0.3312(2) 0.2313(3) 0.58691(10) 0.1463(17) Uani 1 1 d . . . . .
F44 F 0.4023(2) 0.1827(2) 0.61729(10) 0.1187(13) Uani 1 1 d . . . . .
F45 F 0.3167(2) 0.1459(3) 0.60973(11) 0.152(2) Uani 1 1 d . . . . .
O10 O 0.24811(13) 0.31866(15) 0.86311(8) 0.0667(8) Uani 1 1 d . . . . .
C81 C 0.2134(2) 0.3253(3) 0.88822(12) 0.0703(12) Uani 1 1 d . . . . .
H75 H 0.1867 0.2896 0.8878 0.084 Uiso 1 1 calc R U . . .
H76 H 0.1887 0.3627 0.8839 0.084 Uiso 1 1 calc R U . . .
C82 C 0.2555(2) 0.3295(3) 0.92186(13) 0.0785(14) Uani 1 1 d . . . . .
H77 H 0.2815 0.3658 0.9222 0.094 Uiso 1 1 calc R U . . .
H78 H 0.2811 0.2927 0.9255 0.094 Uiso 1 1 calc R U . . .
C83 C 0.2214(2) 0.3348(3) 0.94977(15) 0.0915(17) Uani 1 1 d . . . . .
H79 H 0.1936 0.3697 0.9448 0.110 Uiso 1 1 calc R U . . .
H80 H 0.1974 0.2972 0.9500 0.110 Uiso 1 1 calc R U . . .
C84 C 0.2598(3) 0.3434(4) 0.98356(17) 0.104(2) Uani 1 1 d . . . . .
C85 C 0.2275(4) 0.3492(5) 1.01279(18) 0.120(3) Uani 1 1 d . . . . .
F46 F 0.2997(2) 0.2994(3) 0.99124(10) 0.1434(18) Uani 1 1 d . . . . .
F47 F 0.29317(19) 0.3955(3) 0.98468(11) 0.1319(16) Uani 1 1 d . . . . .
F48 F 0.2655(2) 0.3580(3) 1.04160(10) 0.1456(18) Uani 1 1 d . . . . .
F49 F 0.1909(2) 0.3976(3) 1.00750(11) 0.152(2) Uani 1 1 d . . . . .
F50 F 0.1963(3) 0.3004(3) 1.01482(12) 0.164(2) Uani 1 1 d . . . . .
O11 O 0.13557(13) 0.32617(15) 0.72844(8) 0.0662(8) Uani 1 1 d . . . . .
C86 C 0.16671(19) 0.3154(2) 0.70243(12) 0.0638(11) Uani 1 1 d . . . . .
H81 H 0.1804 0.2724 0.7031 0.077 Uiso 1 1 calc R U . . .
H82 H 0.2020 0.3424 0.7053 0.077 Uiso 1 1 calc R U . . .
C87 C 0.1247(2) 0.3284(2) 0.66917(13) 0.0733(12) Uani 1 1 d . . . . .
H83 H 0.1138 0.3723 0.6680 0.088 Uiso 1 1 calc R U . . .
H84 H 0.0878 0.3042 0.6675 0.088 Uiso 1 1 calc R U . . .
C88 C 0.1536(2) 0.3124(3) 0.64002(14) 0.0846(15) Uani 1 1 d . . . . .
H85 H 0.1881 0.3399 0.6407 0.102 Uiso 1 1 calc R U . . .
H86 H 0.1690 0.2700 0.6432 0.102 Uiso 1 1 calc R U . . .
C89 C 0.1145(3) 0.3170(4) 0.60704(18) 0.1033(19) Uani 1 1 d . . . . .
C90 C 0.1387(4) 0.2986(5) 0.5764(2) 0.124(3) Uani 1 1 d . . . . .
F51 F 0.06232(17) 0.2873(2) 0.60500(10) 0.1209(13) Uani 1 1 d . . . . .
F52 F 0.0987(2) 0.3791(2) 0.60143(11) 0.1325(14) Uani 1 1 d . . . . .
F53 F 0.1025(3) 0.3056(3) 0.54878(13) 0.177(2) Uani 1 1 d . . . . .
F54 F 0.1886(3) 0.3277(3) 0.57625(13) 0.171(2) Uani 1 1 d . . . . .
F55 F 0.1537(3) 0.2400(3) 0.57962(14) 0.162(2) Uani 1 1 d . . . . .
O12 O 0.0285(6) 0.2671(4) 0.82668(14) 0.057(2) Uani 0.745(5) 1 d D U P C 1
C91 C 0.0178(5) 0.2350(4) 0.85543(18) 0.059(2) Uani 0.745(5) 1 d D U P C 1
H87 H 0.0446 0.1991 0.8604 0.070 Uiso 0.745(5) 1 calc R U P C 1
H88 H -0.0239 0.2206 0.8514 0.070 Uiso 0.745(5) 1 calc R U P C 1
C92 C 0.0304(3) 0.2803(3) 0.88452(15) 0.0628(15) Uani 0.745(5) 1 d D U P C 1
H89 H 0.0045 0.3166 0.8788 0.075 Uiso 0.745(5) 1 calc R U P C 1
H90 H 0.0724 0.2939 0.8884 0.075 Uiso 0.745(5) 1 calc R U P C 1
C93 C 0.0185(3) 0.2500(3) 0.91670(15) 0.0739(15) Uani 0.745(5) 1 d D U P C 1
H91 H -0.0233 0.2356 0.9124 0.089 Uiso 0.745(5) 1 calc R U P C 1
H92 H 0.0447 0.2138 0.9222 0.089 Uiso 0.745(5) 1 calc R U P C 1
C94 C 0.0292(3) 0.2924(4) 0.94652(17) 0.0946(17) Uani 0.745(5) 1 d D U P C 1
C95 C 0.0211(4) 0.2633(5) 0.9792(2) 0.119(2) Uani 0.745(5) 1 d D U P C 1
F56 F 0.0852(2) 0.3140(4) 0.95236(15) 0.140(3) Uani 0.745(5) 1 d D U P C 1
F57 F -0.0085(2) 0.3408(3) 0.93997(13) 0.1104(16) Uani 0.745(5) 1 d D U P C 1
F58 F 0.0262(3) 0.3030(4) 1.00417(15) 0.168(3) Uani 0.745(5) 1 d D U P C 1
F59 F -0.0322(2) 0.2371(3) 0.97539(12) 0.1152(17) Uani 0.745(5) 1 d D U P C 1
F60 F 0.0596(3) 0.2190(4) 0.98867(14) 0.161(3) Uani 0.745(5) 1 d D U P C 1
O13 O 0.0362(19) 0.2523(11) 0.8316(4) 0.054(5) Uani 0.255(5) 1 d D U P C 2
C96 C 0.0274(15) 0.2194(11) 0.8611(5) 0.065(6) Uani 0.255(5) 1 d D U P C 2
H93 H 0.0491 0.1801 0.8629 0.078 Uiso 0.255(5) 1 calc R U P C 2
H94 H -0.0155 0.2105 0.8589 0.078 Uiso 0.255(5) 1 calc R U P C 2
C97 C 0.0497(10) 0.2571(11) 0.8924(5) 0.082(6) Uani 0.255(5) 1 d D U P C 2
H95 H 0.0564 0.2292 0.9121 0.099 Uiso 0.255(5) 1 calc R U P C 2
H96 H 0.0888 0.2745 0.8909 0.099 Uiso 0.255(5) 1 calc R U P C 2
C98 C 0.0109(9) 0.3082(8) 0.8992(5) 0.090(5) Uani 0.255(5) 1 d D U P C 2
H97 H -0.0274 0.2906 0.9022 0.108 Uiso 0.255(5) 1 calc R U P C 2
H98 H 0.0021 0.3348 0.8790 0.108 Uiso 0.255(5) 1 calc R U P C 2
C99 C 0.0351(7) 0.3475(7) 0.9293(4) 0.095(4) Uani 0.255(5) 1 d D U P C 2
C100 C 0.0424(8) 0.3152(7) 0.9631(4) 0.110(5) Uani 0.255(5) 1 d D U P C 2
F61 F 0.0874(6) 0.3748(8) 0.9288(4) 0.121(5) Uani 0.255(5) 1 d D U P C 2
F62 F -0.0049(6) 0.3941(6) 0.9298(4) 0.104(4) Uani 0.255(5) 1 d D U P C 2
F63 F 0.0488(10) 0.3568(9) 0.9877(4) 0.156(7) Uani 0.255(5) 1 d D U P C 2
F64 F -0.0051(8) 0.2832(9) 0.9656(5) 0.138(6) Uani 0.255(5) 1 d D U P C 2
F65 F 0.0882(8) 0.2770(8) 0.9680(6) 0.152(7) Uani 0.255(5) 1 d D U P C 2
O14 O 0.00427(17) 0.14071(16) 0.70633(9) 0.0776(9) Uani 1 1 d . . . . .
C101 C 0.0224(2) 0.1680(2) 0.67841(13) 0.0741(13) Uani 1 1 d . . . . .
H99 H 0.0648 0.1802 0.6846 0.089 Uiso 1 1 calc R U . . .
H100 H -0.0019 0.2047 0.6706 0.089 Uiso 1 1 calc R U . . .
C102 C 0.0130(3) 0.1191(3) 0.65109(14) 0.0864(15) Uani 1 1 d . . . . .
H101 H 0.0410 0.0850 0.6586 0.104 Uiso 1 1 calc R U . . .
H102 H -0.0280 0.1028 0.6482 0.104 Uiso 1 1 calc R U . . .
C103 C 0.0219(3) 0.1421(3) 0.61755(14) 0.0872(15) Uani 1 1 d . . . . .
H103 H -0.0052 0.1771 0.6103 0.105 Uiso 1 1 calc R U . . .
H104 H 0.0633 0.1569 0.6201 0.105 Uiso 1 1 calc R U . . .
C104 C 0.0102(3) 0.0934(3) 0.59097(15) 0.0944(18) Uani 1 1 d . . . . .
C105 C 0.0152(4) 0.1136(5) 0.55569(18) 0.123(3) Uani 1 1 d . . . . .
F66 F 0.0497(2) 0.0471(2) 0.59949(10) 0.1366(16) Uani 1 1 d . . . . .
F67 F -0.0435(2) 0.0673(3) 0.58889(12) 0.172(3) Uani 1 1 d . . . . .
F68 F 0.0043(2) 0.0655(3) 0.53462(10) 0.1470(18) Uani 1 1 d . . . . .
F69 F -0.0210(4) 0.1544(4) 0.54476(12) 0.239(4) Uani 1 1 d . . . . .
F70 F 0.0685(3) 0.1325(4) 0.55688(14) 0.185(3) Uani 1 1 d . . . . .
C106 C -0.02571(19) 0.16261(19) 0.24723(13) 0.0632(11) Uani 1 1 d . . . . .
H105 H -0.0573 0.1543 0.2599 0.076 Uiso 1 1 calc R U . . .
H106 H -0.0429 0.1572 0.2228 0.076 Uiso 1 1 calc R U . . .
C107 C 0.17281(18) -0.00691(19) 0.28963(12) 0.0596(10) Uani 1 1 d . . . . .
H107 H 0.1630 -0.0360 0.3064 0.072 Uiso 1 1 calc R U . . .
H108 H 0.1790 -0.0308 0.2699 0.072 Uiso 1 1 calc R U . . .
C108 C 0.3882(2) 0.1306(2) 0.34849(12) 0.0628(10) Uani 1 1 d . . . . .
H109 H 0.4213 0.1208 0.3372 0.075 Uiso 1 1 calc R U . . .
H110 H 0.4014 0.1210 0.3728 0.075 Uiso 1 1 calc R U . . .
C109 C 0.32205(19) 0.3883(2) 0.32633(13) 0.0641(11) Uani 1 1 d . . . . .
H111 H 0.3434 0.4059 0.3097 0.077 Uiso 1 1 calc R U . . .
H112 H 0.3345 0.4114 0.3477 0.077 Uiso 1 1 calc R U . . .
C110 C 0.06425(18) 0.4127(2) 0.27584(14) 0.0672(12) Uani 1 1 d . . . . .
H113 H 0.0454 0.4320 0.2931 0.081 Uiso 1 1 calc R U . . .
H114 H 0.0554 0.4383 0.2552 0.081 Uiso 1 1 calc R U . . .
C111 C 0.02500(18) 0.11780(19) 0.25814(12) 0.0602(10) Uani 1 1 d . . . . .
C112 C 0.03815(18) 0.09422(19) 0.29075(12) 0.0601(10) Uani 1 1 d D U . . .
C113 C 0.08549(18) 0.05320(19) 0.30053(12) 0.0597(10) Uani 1 1 d . . . . .
H115 H 0.0932 0.0365 0.3227 0.072 Uiso 1 1 calc R U . . .
C114 C 0.12105(18) 0.03669(18) 0.27850(12) 0.0586(10) Uani 1 1 d . . . . .
C115 C 0.10836(19) 0.06124(19) 0.24591(12) 0.0596(9) Uani 1 1 d D U . . .
C116 C 0.06027(18) 0.10030(18) 0.23606(12) 0.0587(10) Uani 1 1 d . . . . .
H116 H 0.0513 0.1154 0.2135 0.070 Uiso 1 1 calc R U . . .
C117 C 0.22957(18) 0.02632(18) 0.30505(11) 0.0563(10) Uani 1 1 d . . . . .
C118 C 0.24424(19) 0.03960(19) 0.33952(12) 0.0610(10) Uani 1 1 d . . . . .
C119 C 0.29563(19) 0.07223(19) 0.35335(12) 0.0608(10) Uani 1 1 d . . . . .
H117 H 0.3044 0.0812 0.3768 0.073 Uiso 1 1 calc R U . . .
C120 C 0.33432(18) 0.09191(19) 0.33337(11) 0.0575(10) Uani 1 1 d . . . . .
C121 C 0.32100(18) 0.07683(19) 0.29905(11) 0.0571(10) Uani 1 1 d . . . . .
C122 C 0.26943(18) 0.04500(18) 0.28513(12) 0.0567(10) Uani 1 1 d . . . . .
H118 H 0.2609 0.0357 0.2617 0.068 Uiso 1 1 calc R U . . .
C123 C 0.37310(18) 0.1982(2) 0.34415(11) 0.0596(10) Uani 1 1 d . . . . .
C124 C 0.3554(2) 0.2330(2) 0.36885(12) 0.0663(10) Uani 1 1 d D U . . .
C125 C 0.34094(19) 0.2942(2) 0.36353(12) 0.0655(11) Uani 1 1 d . . . . .
H119 H 0.3313 0.3177 0.3814 0.079 Uiso 1 1 calc R U . . .
C126 C 0.34026(18) 0.3220(2) 0.33254(12) 0.0596(10) Uani 1 1 d . . . . .
C127 C 0.35582(18) 0.2871(2) 0.30683(11) 0.0578(9) Uani 1 1 d D U . . .
C128 C 0.37397(18) 0.2265(2) 0.31301(11) 0.0580(10) Uani 1 1 d . . . . .
H120 H 0.3872 0.2039 0.2959 0.070 Uiso 1 1 calc R U . . .
C129 C 0.25535(19) 0.39683(19) 0.31327(13) 0.0614(11) Uani 1 1 d . . . . .
C130 C 0.2168(2) 0.4025(2) 0.33563(12) 0.0626(10) Uani 1 1 d D U . . .
C131 C 0.15565(19) 0.4081(2) 0.32335(13) 0.0645(11) Uani 1 1 d . . . . .
H121 H 0.1300 0.4110 0.3389 0.077 Uiso 1 1 calc R U . . .
C132 C 0.13165(18) 0.40953(18) 0.28910(13) 0.0608(11) Uani 1 1 d . . . . .
C133 C 0.16985(19) 0.4063(2) 0.26690(13) 0.0636(11) Uani 1 1 d . . . . .
C134 C 0.23098(19) 0.3997(2) 0.27886(13) 0.0633(11) Uani 1 1 d . . . . .
H122 H 0.2564 0.3971 0.2632 0.076 Uiso 1 1 calc R U . . .
C135 C 0.03837(17) 0.34897(19) 0.26769(12) 0.0571(10) Uani 1 1 d . . . . .
C136 C 0.02202(18) 0.3141(2) 0.29265(12) 0.0614(10) Uani 1 1 d D U . . .
C137 C 0.00020(17) 0.25443(19) 0.28566(12) 0.0588(10) Uani 1 1 d . . . . .
H123 H -0.0120 0.2313 0.3029 0.071 Uiso 1 1 calc R U . . .
C138 C -0.00368(18) 0.22906(19) 0.25385(12) 0.0578(10) Uani 1 1 d . . . . .
C139 C 0.01413(19) 0.2640(2) 0.22909(12) 0.0611(10) Uani 1 1 d D U . . .
C140 C 0.03323(18) 0.3235(2) 0.23603(12) 0.0622(11) Uani 1 1 d . . . . .
H124 H 0.0431 0.3476 0.2185 0.075 Uiso 1 1 calc R U . . .
O15 O -0.0002(8) 0.1143(13) 0.3107(3) 0.060(3) Uani 0.64(2) 1 d D U P D 1
C141 C 0.0127(7) 0.0921(11) 0.3442(3) 0.058(3) Uani 0.64(2) 1 d D U P D 1
H125 H 0.0538 0.1032 0.3556 0.069 Uiso 0.64(2) 1 calc R U P D 1
H126 H 0.0089 0.0470 0.3444 0.069 Uiso 0.64(2) 1 calc R U P D 1
C142 C -0.0317(9) 0.1213(11) 0.3620(3) 0.060(3) Uani 0.64(2) 1 d D U P D 1
H127 H -0.0301 0.1663 0.3596 0.072 Uiso 0.64(2) 1 calc R U P D 1
H128 H -0.0723 0.1075 0.3513 0.072 Uiso 0.64(2) 1 calc R U P D 1
C143 C -0.0186(5) 0.1047(6) 0.3988(3) 0.062(2) Uani 0.64(2) 1 d D U P D 1
H129 H -0.0179 0.0595 0.4010 0.075 Uiso 0.64(2) 1 calc R U P D 1
H130 H 0.0215 0.1200 0.4095 0.075 Uiso 0.64(2) 1 calc R U P D 1
C144 C -0.0628(4) 0.1300(5) 0.41739(19) 0.0666(18) Uani 0.64(2) 1 d D U P D 1
C145 C -0.0539(4) 0.1127(6) 0.4543(2) 0.081(2) Uani 0.64(2) 1 d D U P D 1
F71 F -0.0646(3) 0.1921(4) 0.41526(19) 0.0780(18) Uani 0.64(2) 1 d D U P D 1
F72 F -0.1195(3) 0.1118(4) 0.4022(2) 0.081(2) Uani 0.64(2) 1 d D U P D 1
F73 F -0.0932(3) 0.1391(6) 0.4693(2) 0.104(3) Uani 0.64(2) 1 d D U P D 1
F74 F -0.0594(3) 0.0525(5) 0.4573(2) 0.105(3) Uani 0.64(2) 1 d D U P D 1
F75 F -0.0004(3) 0.1284(5) 0.47075(18) 0.093(3) Uani 0.64(2) 1 d D U P D 1
O16 O 0.0038(16) 0.108(3) 0.3143(6) 0.070(6) Uani 0.36(2) 1 d D U P D 2
C146 C 0.0225(13) 0.0995(19) 0.3500(6) 0.060(6) Uani 0.36(2) 1 d D U P D 2
H131 H 0.0622 0.1181 0.3583 0.072 Uiso 0.36(2) 1 calc R U P D 2
H132 H 0.0250 0.0553 0.3554 0.072 Uiso 0.36(2) 1 calc R U P D 2
C147 C -0.0233(15) 0.130(2) 0.3663(5) 0.063(7) Uani 0.36(2) 1 d D U P D 2
H133 H -0.0243 0.1742 0.3610 0.076 Uiso 0.36(2) 1 calc R U P D 2
H134 H -0.0630 0.1128 0.3563 0.076 Uiso 0.36(2) 1 calc R U P D 2
C148 C -0.0117(10) 0.1221(12) 0.4041(5) 0.080(6) Uani 0.36(2) 1 d D U P D 2
H135 H -0.0141 0.0781 0.4094 0.096 Uiso 0.36(2) 1 calc R U P D 2
H136 H 0.0293 0.1360 0.4140 0.096 Uiso 0.36(2) 1 calc R U P D 2
C149 C -0.0544(8) 0.1567(11) 0.4204(3) 0.088(4) Uani 0.36(2) 1 d D U P D 2
C150 C -0.0464(7) 0.1484(13) 0.4585(3) 0.111(5) Uani 0.36(2) 1 d D U P D 2
F76 F -0.0521(10) 0.2176(10) 0.4149(4) 0.114(5) Uani 0.36(2) 1 d D U P D 2
F77 F -0.1121(7) 0.1410(13) 0.4072(5) 0.113(5) Uani 0.36(2) 1 d D U P D 2
F78 F -0.0843(8) 0.1814(16) 0.4708(4) 0.148(7) Uani 0.36(2) 1 d D U P D 2
F79 F -0.0527(11) 0.0900(13) 0.4654(5) 0.155(7) Uani 0.36(2) 1 d D U P D 2
F80 F 0.0071(7) 0.1662(14) 0.4733(4) 0.131(6) Uani 0.36(2) 1 d D U P D 2
O17 O 0.1489(10) 0.0482(12) 0.2262(4) 0.065(5) Uani 0.631(6) 1 d D U P E 1
C151 C 0.1343(9) 0.0726(13) 0.1926(5) 0.075(5) Uani 0.631(6) 1 d D U P E 1
H137 H 0.1273 0.1172 0.1932 0.090 Uiso 0.631(6) 1 calc R U P E 1
H138 H 0.0979 0.0529 0.1795 0.090 Uiso 0.631(6) 1 calc R U P E 1
C152 C 0.1872(6) 0.0590(9) 0.1770(3) 0.065(3) Uani 0.631(6) 1 d D U P E 1
H139 H 0.1942 0.0143 0.1771 0.078 Uiso 0.631(6) 1 calc R U P E 1
H140 H 0.2233 0.0787 0.1905 0.078 Uiso 0.631(6) 1 calc R U P E 1
C153 C 0.1765(4) 0.0827(5) 0.1404(2) 0.080(2) Uani 0.631(6) 1 d D U P E 1
H141 H 0.1491 0.0543 0.1256 0.096 Uiso 0.631(6) 1 calc R U P E 1
H142 H 0.1566 0.1231 0.1393 0.096 Uiso 0.631(6) 1 calc R U P E 1
C154 C 0.2322(3) 0.0890(4) 0.12724(18) 0.0768(16) Uani 0.631(6) 1 d D U P E 1
C155 C 0.2233(5) 0.1061(5) 0.0901(2) 0.102(2) Uani 0.631(6) 1 d D U P E 1
F81 F 0.2671(3) 0.1333(4) 0.1445(2) 0.0820(18) Uani 0.631(6) 1 d D U P E 1
F82 F 0.2667(3) 0.0386(3) 0.13268(15) 0.111(2) Uani 0.631(6) 1 d D U P E 1
F83 F 0.2746(3) 0.1119(4) 0.08066(17) 0.123(2) Uani 0.631(6) 1 d D U P E 1
F84 F 0.1922(5) 0.0635(5) 0.07126(16) 0.163(4) Uani 0.631(6) 1 d D U P E 1
F85 F 0.1971(5) 0.1587(5) 0.0847(2) 0.139(3) Uani 0.631(6) 1 d D U P E 1
O18 O 0.1421(16) 0.0390(19) 0.2241(7) 0.054(4) Uani 0.369(6) 1 d D U P E 2
C156 C 0.1367(12) 0.062(2) 0.1906(6) 0.060(5) Uani 0.369(6) 1 d D U P E 2
H143 H 0.1271 0.1065 0.1900 0.072 Uiso 0.369(6) 1 calc R U P E 2
H144 H 0.1045 0.0407 0.1748 0.072 Uiso 0.369(6) 1 calc R U P E 2
C157 C 0.1958(12) 0.0521(19) 0.1805(6) 0.088(7) Uani 0.369(6) 1 d D U P E 2
H145 H 0.2110 0.0109 0.1879 0.105 Uiso 0.369(6) 1 calc R U P E 2
H146 H 0.2250 0.0826 0.1921 0.105 Uiso 0.369(6) 1 calc R U P E 2
C158 C 0.1895(9) 0.0578(7) 0.1423(5) 0.093(4) Uani 0.369(6) 1 d D U P E 2
H147 H 0.2167 0.0284 0.1347 0.111 Uiso 0.369(6) 1 calc R U P E 2
H148 H 0.1483 0.0474 0.1308 0.111 Uiso 0.369(6) 1 calc R U P E 2
C159 C 0.2039(6) 0.1213(7) 0.1326(3) 0.107(3) Uani 0.369(6) 1 d D U P E 2
C160 C 0.2056(7) 0.1304(8) 0.0956(4) 0.120(4) Uani 0.369(6) 1 d D U P E 2
F86 F 0.1639(5) 0.1620(5) 0.1401(3) 0.120(3) Uani 0.369(6) 1 d D U P E 2
F87 F 0.2563(7) 0.1409(12) 0.1523(5) 0.154(7) Uani 0.369(6) 1 d D U P E 2
F88 F 0.1569(5) 0.1072(7) 0.0764(3) 0.122(4) Uani 0.369(6) 1 d D U P E 2
F89 F 0.2086(9) 0.1884(7) 0.0877(5) 0.157(6) Uani 0.369(6) 1 d D U P E 2
F90 F 0.2509(7) 0.1019(10) 0.0879(5) 0.175(7) Uani 0.369(6) 1 d D U P E 2
O19 O 0.20510(14) 0.01725(15) 0.35820(8) 0.0705(8) Uani 1 1 d . . . . .
C161 C 0.2175(2) 0.0281(3) 0.39351(13) 0.0744(13) Uani 1 1 d . . . . .
H149 H 0.2142 0.0722 0.3982 0.089 Uiso 1 1 calc R U . . .
H150 H 0.2583 0.0143 0.4039 0.089 Uiso 1 1 calc R U . . .
C162 C 0.1721(3) -0.0080(3) 0.40752(14) 0.0863(15) Uani 1 1 d . . . . .
H151 H 0.1743 -0.0515 0.4010 0.104 Uiso 1 1 calc R U . . .
H152 H 0.1318 0.0072 0.3971 0.104 Uiso 1 1 calc R U . . .
C163 C 0.1803(3) -0.0043(3) 0.44563(15) 0.0948(18) Uani 1 1 d . . . . .
H153 H 0.1594 -0.0393 0.4534 0.114 Uiso 1 1 calc R U . . .
H154 H 0.2232 -0.0087 0.4559 0.114 Uiso 1 1 calc R U . . .
C164 C 0.1585(3) 0.0527(4) 0.45808(16) 0.105(2) Uani 1 1 d . . . . .
C165 C 0.1601(3) 0.0550(6) 0.4963(2) 0.135(3) Uani 1 1 d . . . . .
F91 F 0.1892(2) 0.1017(2) 0.45173(10) 0.1232(13) Uani 1 1 d . . . . .
F92 F 0.10097(19) 0.0637(3) 0.44325(11) 0.154(2) Uani 1 1 d . . . . .
F93 F 0.1423(3) 0.1069(4) 0.50590(13) 0.173(2) Uani 1 1 d . . . . .
F94 F 0.1243(2) 0.0116(3) 0.50427(12) 0.166(2) Uani 1 1 d . . . . .
F95 F 0.2138(2) 0.0432(3) 0.51359(10) 0.154(2) Uani 1 1 d . . . . .
O20 O 0.36219(12) 0.09534(14) 0.28064(8) 0.0628(7) Uani 1 1 d . . . . .
C166 C 0.35308(19) 0.0774(2) 0.24623(11) 0.0587(10) Uani 1 1 d . . . . .
H155 H 0.3171 0.0976 0.2329 0.070 Uiso 1 1 calc R U . . .
H156 H 0.3474 0.0326 0.2442 0.070 Uiso 1 1 calc R U . . .
C167 C 0.40744(19) 0.0963(2) 0.23324(11) 0.0608(10) Uani 1 1 d . . . . .
H157 H 0.4433 0.0764 0.2470 0.073 Uiso 1 1 calc R U . . .
H158 H 0.4128 0.1411 0.2354 0.073 Uiso 1 1 calc R U . . .
C168 C 0.40047(19) 0.0778(2) 0.19647(11) 0.0595(10) Uani 1 1 d . . . . .
H159 H 0.3930 0.0332 0.1945 0.071 Uiso 1 1 calc R U . . .
H160 H 0.3651 0.0987 0.1830 0.071 Uiso 1 1 calc R U . . .
C169 C 0.45304(19) 0.0925(2) 0.18180(12) 0.0604(10) Uani 1 1 d . . . . .
C170 C 0.4489(2) 0.0700(3) 0.14571(13) 0.0730(12) Uani 1 1 d . . . . .
F96 F 0.46229(15) 0.15403(13) 0.18154(9) 0.0886(9) Uani 1 1 d . . . . .
F97 F 0.50358(11) 0.06799(15) 0.20045(7) 0.0802(8) Uani 1 1 d . . . . .
F98 F 0.49490(14) 0.08627(16) 0.13351(8) 0.0886(9) Uani 1 1 d . . . . .
F99 F 0.44585(16) 0.00903(15) 0.14491(9) 0.0951(10) Uani 1 1 d . . . . .
F100 F 0.40049(15) 0.0911(2) 0.12568(8) 0.1110(12) Uani 1 1 d . . . . .
O21 O 0.359(2) 0.202(2) 0.3995(7) 0.076(7) Uani 0.51(2) 1 d D U P F 1
C171 C 0.3299(15) 0.2286(13) 0.4242(7) 0.091(6) Uani 0.51(2) 1 d D U P F 1
H161 H 0.2925 0.2491 0.4129 0.109 Uiso 0.51(2) 1 calc R U P F 1
H162 H 0.3561 0.2596 0.4377 0.109 Uiso 0.51(2) 1 calc R U P F 1
C172 C 0.3163(11) 0.1780(15) 0.4472(7) 0.103(6) Uani 0.51(2) 1 d D U P F 1
H163 H 0.2949 0.1960 0.4637 0.123 Uiso 0.51(2) 1 calc R U P F 1
H164 H 0.2892 0.1481 0.4333 0.123 Uiso 0.51(2) 1 calc R U P F 1
C173 C 0.3707(9) 0.1441(9) 0.4664(5) 0.109(5) Uani 0.51(2) 1 d D U P F 1
H165 H 0.3933 0.1285 0.4499 0.130 Uiso 0.51(2) 1 calc R U P F 1
H166 H 0.3966 0.1737 0.4812 0.130 Uiso 0.51(2) 1 calc R U P F 1
C174 C 0.3582(7) 0.0915(8) 0.4878(4) 0.122(4) Uani 0.51(2) 1 d D U P F 1
C175 C 0.4129(7) 0.0583(10) 0.5078(5) 0.165(6) Uani 0.51(2) 1 d D U P F 1
F101 F 0.3281(10) 0.1105(10) 0.5112(4) 0.179(6) Uani 0.51(2) 1 d D U P F 1
F102 F 0.3238(8) 0.0485(8) 0.4683(5) 0.158(6) Uani 0.51(2) 1 d D U P F 1
F103 F 0.3972(9) 0.0138(10) 0.5262(6) 0.220(9) Uani 0.51(2) 1 d D U P F 1
F104 F 0.4427(6) 0.0344(9) 0.4866(6) 0.195(7) Uani 0.51(2) 1 d D U P F 1
F105 F 0.4470(9) 0.0973(11) 0.5282(6) 0.213(9) Uani 0.51(2) 1 d D U P F 1
O22 O 0.348(2) 0.2018(19) 0.3978(8) 0.067(4) Uani 0.49(2) 1 d D U P F 2
C176 C 0.3187(14) 0.2336(12) 0.4206(7) 0.074(4) Uani 0.49(2) 1 d D U P F 2
H167 H 0.2810 0.2517 0.4081 0.089 Uiso 0.49(2) 1 calc R U P F 2
H168 H 0.3443 0.2670 0.4322 0.089 Uiso 0.49(2) 1 calc R U P F 2
C177 C 0.3061(10) 0.1876(14) 0.4465(7) 0.087(4) Uani 0.49(2) 1 d D U P F 2
H169 H 0.2797 0.2068 0.4599 0.104 Uiso 0.49(2) 1 calc R U P F 2
H170 H 0.2846 0.1522 0.4344 0.104 Uiso 0.49(2) 1 calc R U P F 2
C178 C 0.3617(8) 0.1650(10) 0.4702(5) 0.099(5) Uani 0.49(2) 1 d D U P F 2
H171 H 0.3888 0.1469 0.4568 0.118 Uiso 0.49(2) 1 calc R U P F 2
H172 H 0.3825 0.2001 0.4830 0.118 Uiso 0.49(2) 1 calc R U P F 2
C179 C 0.3485(6) 0.1182(9) 0.4946(4) 0.123(4) Uani 0.49(2) 1 d D U P F 2
C180 C 0.4010(7) 0.0965(11) 0.5210(4) 0.155(6) Uani 0.49(2) 1 d D U P F 2
F106 F 0.3079(7) 0.1398(10) 0.5115(4) 0.149(5) Uani 0.49(2) 1 d D U P F 2
F107 F 0.3224(9) 0.0674(8) 0.4776(5) 0.132(4) Uani 0.49(2) 1 d D U P F 2
F108 F 0.4415(7) 0.0719(12) 0.5062(5) 0.177(7) Uani 0.49(2) 1 d D U P F 2
F109 F 0.4256(8) 0.1424(13) 0.5400(3) 0.198(7) Uani 0.49(2) 1 d D U P F 2
F110 F 0.3841(8) 0.0561(13) 0.5413(5) 0.221(9) Uani 0.49(2) 1 d D U P F 2
O23 O 0.3495(13) 0.3136(7) 0.2757(3) 0.057(2) Uani 0.707(13) 1 d D U P G 1
C181 C 0.3593(10) 0.2759(8) 0.2480(3) 0.056(3) Uani 0.707(13) 1 d D U P G 1
H173 H 0.3324 0.2400 0.2452 0.067 Uiso 0.707(13) 1 calc R U P G 1
H174 H 0.4009 0.2611 0.2526 0.067 Uiso 0.707(13) 1 calc R U P G 1
C182 C 0.3467(14) 0.3148(10) 0.2164(3) 0.072(5) Uani 0.707(13) 1 d D U P G 1
H175 H 0.3730 0.3512 0.2198 0.086 Uiso 0.707(13) 1 calc R U P G 1
H176 H 0.3049 0.3292 0.2121 0.086 Uiso 0.707(13) 1 calc R U P G 1
C183 C 0.3570(8) 0.2787(7) 0.1862(2) 0.073(3) Uani 0.707(13) 1 d D U P G 1
H177 H 0.3992 0.2657 0.1904 0.087 Uiso 0.707(13) 1 calc R U P G 1
H178 H 0.3320 0.2414 0.1837 0.087 Uiso 0.707(13) 1 calc R U P G 1
C184 C 0.3428(3) 0.3142(4) 0.15411(19) 0.0752(16) Uani 0.707(13) 1 d D U P G 1
C185 C 0.3528(4) 0.2804(4) 0.1227(2) 0.0848(17) Uani 0.707(13) 1 d D U P G 1
F111 F 0.2861(3) 0.3348(4) 0.14751(15) 0.112(3) Uani 0.707(13) 1 d D U P G 1
F112 F 0.3771(3) 0.3659(2) 0.15691(15) 0.0905(17) Uani 0.707(13) 1 d D U P G 1
F113 F 0.3445(4) 0.3166(4) 0.09643(15) 0.118(2) Uani 0.707(13) 1 d D U P G 1
F114 F 0.4077(3) 0.2605(4) 0.1276(2) 0.101(2) Uani 0.707(13) 1 d D U P G 1
F115 F 0.3181(5) 0.2332(5) 0.1163(2) 0.137(3) Uani 0.707(13) 1 d D U P G 1
O24 O 0.357(3) 0.3181(17) 0.2776(7) 0.064(8) Uani 0.293(13) 1 d D U P G 2
C186 C 0.368(3) 0.281(2) 0.2504(7) 0.059(8) Uani 0.293(13) 1 d D U P G 2
H179 H 0.3491 0.2405 0.2506 0.071 Uiso 0.293(13) 1 calc R U P G 2
H180 H 0.4117 0.2746 0.2528 0.071 Uiso 0.293(13) 1 calc R U P G 2
C187 C 0.343(3) 0.3138(19) 0.2175(5) 0.056(8) Uani 0.293(13) 1 d D U P G 2
H181 H 0.3619 0.3547 0.2177 0.068 Uiso 0.293(13) 1 calc R U P G 2
H182 H 0.2998 0.3197 0.2152 0.068 Uiso 0.293(13) 1 calc R U P G 2
C188 C 0.3546(13) 0.2773(13) 0.1876(4) 0.055(5) Uani 0.293(13) 1 d D U P G 2
H183 H 0.3977 0.2785 0.1878 0.065 Uiso 0.293(13) 1 calc R U P G 2
H184 H 0.3436 0.2341 0.1903 0.065 Uiso 0.293(13) 1 calc R U P G 2
C189 C 0.3209(8) 0.3004(7) 0.1543(4) 0.075(4) Uani 0.293(13) 1 d D U P G 2
C190 C 0.3389(8) 0.2725(7) 0.1235(4) 0.079(4) Uani 0.293(13) 1 d D U P G 2
F116 F 0.2620(6) 0.2891(8) 0.1508(3) 0.099(5) Uani 0.293(13) 1 d D U P G 2
F117 F 0.3290(13) 0.3618(5) 0.1518(3) 0.119(8) Uani 0.293(13) 1 d D U P G 2
F118 F 0.3038(11) 0.2896(9) 0.0951(3) 0.128(7) Uani 0.293(13) 1 d D U P G 2
F119 F 0.3936(10) 0.2890(12) 0.1216(6) 0.131(8) Uani 0.293(13) 1 d D U P G 2
F120 F 0.3377(7) 0.2131(6) 0.1251(5) 0.085(4) Uani 0.293(13) 1 d D U P G 2
O25 O 0.2459(7) 0.3964(9) 0.3688(2) 0.063(3) Uani 0.600(10) 1 d D U P H 1
C191 C 0.2078(5) 0.4042(5) 0.3920(2) 0.065(2) Uani 0.600(10) 1 d D U P H 1
H185 H 0.1773 0.3716 0.3889 0.078 Uiso 0.600(10) 1 calc R U P H 1
H186 H 0.1874 0.4443 0.3884 0.078 Uiso 0.600(10) 1 calc R U P H 1
C192 C 0.2468(4) 0.4010(5) 0.42729(19) 0.073(2) Uani 0.600(10) 1 d D U P H 1
H187 H 0.2637 0.3593 0.4314 0.087 Uiso 0.600(10) 1 calc R U P H 1
H188 H 0.2803 0.4302 0.4291 0.087 Uiso 0.600(10) 1 calc R U P H 1
C193 C 0.2110(4) 0.4163(5) 0.45362(19) 0.079(2) Uani 0.600(10) 1 d D U P H 1
H189 H 0.1939 0.4577 0.4488 0.095 Uiso 0.600(10) 1 calc R U P H 1
H190 H 0.1773 0.3872 0.4511 0.095 Uiso 0.600(10) 1 calc R U P H 1
C194 C 0.2445(4) 0.4146(5) 0.4897(2) 0.088(2) Uani 0.600(10) 1 d D U P H 1
C195 C 0.2676(4) 0.3526(5) 0.5035(2) 0.101(2) Uani 0.600(10) 1 d D U P H 1
F121 F 0.2084(3) 0.4332(4) 0.51068(17) 0.124(3) Uani 0.600(10) 1 d D U P H 1
F122 F 0.2926(3) 0.4521(4) 0.4938(2) 0.105(3) Uani 0.600(10) 1 d D U P H 1
F123 F 0.2916(6) 0.3556(7) 0.5367(2) 0.128(3) Uani 0.600(10) 1 d D U P H 1
F124 F 0.3109(4) 0.3331(4) 0.48772(17) 0.105(2) Uani 0.600(10) 1 d D U P H 1
F125 F 0.2245(4) 0.3115(4) 0.5005(3) 0.125(3) Uani 0.600(10) 1 d D U P H 1
O26 O 0.2387(10) 0.4098(14) 0.3707(3) 0.069(4) Uani 0.400(10) 1 d D U P H 2
C196 C 0.2055(9) 0.4311(10) 0.3947(4) 0.090(5) Uani 0.400(10) 1 d D U P H 2
H191 H 0.1733 0.4014 0.3955 0.108 Uiso 0.400(10) 1 calc R U P H 2
H192 H 0.1866 0.4705 0.3867 0.108 Uiso 0.400(10) 1 calc R U P H 2
C197 C 0.2418(7) 0.4398(8) 0.4300(3) 0.097(4) Uani 0.400(10) 1 d D U P H 2
H193 H 0.2795 0.4604 0.4286 0.116 Uiso 0.400(10) 1 calc R U P H 2
H194 H 0.2198 0.4674 0.4424 0.116 Uiso 0.400(10) 1 calc R U P H 2
C198 C 0.2565(9) 0.3821(8) 0.4502(3) 0.121(5) Uani 0.400(10) 1 d D U P H 2
H195 H 0.2210 0.3552 0.4453 0.145 Uiso 0.400(10) 1 calc R U P H 2
H196 H 0.2888 0.3608 0.4420 0.145 Uiso 0.400(10) 1 calc R U P H 2
C199 C 0.2751(7) 0.3884(7) 0.4874(3) 0.112(4) Uani 0.400(10) 1 d D U P H 2
C200 C 0.2922(8) 0.3303(7) 0.5079(4) 0.137(4) Uani 0.400(10) 1 d D U P H 2
F126 F 0.3206(7) 0.4282(7) 0.4961(4) 0.141(5) Uani 0.400(10) 1 d D U P H 2
F127 F 0.2299(7) 0.4150(8) 0.5000(5) 0.167(6) Uani 0.400(10) 1 d D U P H 2
F128 F 0.3376(8) 0.3069(7) 0.4972(4) 0.145(5) Uani 0.400(10) 1 d D U P H 2
F129 F 0.2481(9) 0.2899(8) 0.5036(7) 0.181(7) Uani 0.400(10) 1 d D U P H 2
F130 F 0.3077(13) 0.3422(12) 0.5405(4) 0.181(8) Uani 0.400(10) 1 d D U P H 2
O27 O 0.14288(14) 0.41340(17) 0.23339(9) 0.0753(9) Uani 1 1 d . . . . .
C201 C 0.1730(2) 0.3971(2) 0.20862(14) 0.0724(12) Uani 1 1 d . . . . .
H197 H 0.1805 0.3525 0.2091 0.087 Uiso 1 1 calc R U . . .
H198 H 0.2117 0.4187 0.2120 0.087 Uiso 1 1 calc R U . . .
C202 C 0.1323(2) 0.4160(2) 0.17443(14) 0.0735(13) Uani 1 1 d . . . . .
H199 H 0.0922 0.3981 0.1728 0.088 Uiso 1 1 calc R U . . .
H200 H 0.1281 0.4611 0.1736 0.088 Uiso 1 1 calc R U . . .
C203 C 0.1568(2) 0.3951(3) 0.14525(14) 0.0797(14) Uani 1 1 d . . . . .
H201 H 0.1664 0.3509 0.1479 0.096 Uiso 1 1 calc R U . . .
H202 H 0.1943 0.4174 0.1452 0.096 Uiso 1 1 calc R U . . .
C204 C 0.1142(3) 0.4052(3) 0.11224(15) 0.0842(15) Uani 1 1 d . . . . .
C205 C 0.1351(4) 0.3823(4) 0.0824(2) 0.115(2) Uani 1 1 d . . . . .
F131 F 0.06011(14) 0.37782(17) 0.11211(9) 0.0966(9) Uani 1 1 d . . . . .
F132 F 0.10245(17) 0.46651(17) 0.10708(9) 0.1009(10) Uani 1 1 d . . . . .
F133 F 0.0963(2) 0.3935(3) 0.05398(11) 0.1455(17) Uani 1 1 d . . . . .
F134 F 0.1866(2) 0.4086(3) 0.08055(11) 0.1382(16) Uani 1 1 d . . . . .
F135 F 0.1436(3) 0.3218(3) 0.08416(14) 0.1491(18) Uani 1 1 d . . . . .
O28 O 0.0268(9) 0.3458(5) 0.32259(17) 0.058(2) Uani 0.634(3) 1 d D U P I 1
C206 C 0.0197(8) 0.3092(5) 0.3506(2) 0.062(2) Uani 0.634(3) 1 d D U P I 1
H203 H 0.0488 0.2752 0.3544 0.075 Uiso 0.634(3) 1 calc R U P I 1
H204 H -0.0210 0.2921 0.3470 0.075 Uiso 0.634(3) 1 calc R U P I 1
C207 C 0.0311(3) 0.3532(4) 0.38001(17) 0.0643(15) Uani 0.634(3) 1 d D U P I 1
H205 H 0.0034 0.3882 0.3745 0.077 Uiso 0.634(3) 1 calc R U P I 1
H206 H 0.0721 0.3693 0.3828 0.077 Uiso 0.634(3) 1 calc R U P I 1
C208 C 0.0240(3) 0.3258(4) 0.41334(19) 0.0787(16) Uani 0.634(3) 1 d D U P I 1
H207 H 0.0242 0.3596 0.4296 0.094 Uiso 0.634(3) 1 calc R U P I 1
H208 H -0.0155 0.3059 0.4098 0.094 Uiso 0.634(3) 1 calc R U P I 1
C209 C 0.0697(3) 0.2805(4) 0.42889(18) 0.0824(15) Uani 0.634(3) 1 d D U P I 1
C210 C 0.0728(5) 0.2712(5) 0.4666(2) 0.114(2) Uani 0.634(3) 1 d D U P I 1
F136 F 0.1245(2) 0.2972(2) 0.42557(13) 0.0912(14) Uani 0.634(3) 1 d D U P I 1
F137 F 0.0598(2) 0.2249(2) 0.41365(13) 0.0913(13) Uani 0.634(3) 1 d D U P I 1
F138 F 0.1087(4) 0.2277(4) 0.47935(16) 0.147(2) Uani 0.634(3) 1 d D U P I 1
F139 F 0.0196(3) 0.2579(4) 0.47245(15) 0.139(2) Uani 0.634(3) 1 d D U P I 1
F140 F 0.0916(4) 0.3228(4) 0.48301(16) 0.133(3) Uani 0.634(3) 1 d D U P I 1
O29 O 0.0335(15) 0.3314(9) 0.3274(3) 0.061(4) Uani 0.192(3) 1 d D U P I 2
C211 C 0.028(3) 0.2932(15) 0.3553(6) 0.083(8) Uani 0.192(3) 1 d D U P I 2
H209 H 0.0469 0.2532 0.3536 0.100 Uiso 0.192(3) 1 calc R U P I 2
H210 H -0.0151 0.2859 0.3550 0.100 Uiso 0.192(3) 1 calc R U P I 2
C212 C 0.0568(19) 0.3249(19) 0.3879(6) 0.113(11) Uani 0.192(3) 1 d D U P I 2
H211 H 0.0681 0.2936 0.4059 0.136 Uiso 0.192(3) 1 calc R U P I 2
H212 H 0.0937 0.3450 0.3847 0.136 Uiso 0.192(3) 1 calc R U P I 2
C213 C 0.0179(15) 0.3715(18) 0.3995(8) 0.128(10) Uani 0.192(3) 1 d D U P I 2
H213 H 0.0053 0.4014 0.3810 0.154 Uiso 0.192(3) 1 calc R U P I 2
H214 H -0.0184 0.3507 0.4032 0.154 Uiso 0.192(3) 1 calc R U P I 2
C214 C 0.0446(9) 0.4061(10) 0.4308(5) 0.124(6) Uani 0.192(3) 1 d D U P I 2
C215 C 0.0554(10) 0.3708(10) 0.4639(5) 0.123(6) Uani 0.192(3) 1 d D U P I 2
F141 F 0.0972(9) 0.4336(12) 0.4290(6) 0.126(6) Uani 0.192(3) 1 d D U P I 2
F142 F 0.0070(11) 0.4523(13) 0.4346(7) 0.136(8) Uani 0.192(3) 1 d D U P I 2
F143 F 0.0748(12) 0.4075(13) 0.4896(6) 0.169(9) Uani 0.192(3) 1 d D U P I 2
F144 F 0.0979(11) 0.3304(12) 0.4637(7) 0.144(8) Uani 0.192(3) 1 d D U P I 2
F145 F 0.0082(11) 0.3413(15) 0.4694(8) 0.178(11) Uani 0.192(3) 1 d D U P I 2
O30 O 0.0335(15) 0.3314(9) 0.3274(3) 0.061(4) Uani 0.174(3) 1 d D U P I 3
C216 C 0.017(3) 0.2939(18) 0.3529(6) 0.073(9) Uani 0.174(3) 1 d D U P I 3
H215 H 0.0283 0.2510 0.3497 0.088 Uiso 0.174(3) 1 calc R U P I 3
H216 H -0.0270 0.2952 0.3503 0.088 Uiso 0.174(3) 1 calc R U P I 3
C217 C 0.0457(15) 0.3142(12) 0.3881(5) 0.069(6) Uani 0.174(3) 1 d D U P I 3
H217 H 0.0359 0.2840 0.4043 0.082 Uiso 0.174(3) 1 calc R U P I 3
H218 H 0.0894 0.3132 0.3902 0.082 Uiso 0.174(3) 1 calc R U P I 3
C218 C 0.0290(13) 0.3765(12) 0.3986(5) 0.075(6) Uani 0.174(3) 1 d D U P I 3
H219 H -0.0149 0.3800 0.3933 0.090 Uiso 0.174(3) 1 calc R U P I 3
H220 H 0.0447 0.4076 0.3849 0.090 Uiso 0.174(3) 1 calc R U P I 3
C219 C 0.0517(8) 0.3907(8) 0.4353(5) 0.088(5) Uani 0.174(3) 1 d D U P I 3
C220 C 0.0463(10) 0.4573(8) 0.4452(5) 0.097(5) Uani 0.174(3) 1 d D U P I 3
F146 F 0.1104(7) 0.3779(10) 0.4452(5) 0.103(5) Uani 0.174(3) 1 d D U P I 3
F147 F 0.0242(10) 0.3561(10) 0.4551(5) 0.105(6) Uani 0.174(3) 1 d D U P I 3
F148 F 0.0641(15) 0.4654(14) 0.4780(4) 0.129(9) Uani 0.174(3) 1 d D U P I 3
F149 F -0.0098(11) 0.4762(16) 0.4366(8) 0.139(11) Uani 0.174(3) 1 d D U P I 3
F150 F 0.0801(12) 0.4904(11) 0.4301(5) 0.125(7) Uani 0.174(3) 1 d D U P I 3
O31 O 0.0138(7) 0.2403(5) 0.1970(2) 0.0643(18) Uani 0.702(5) 1 d D U P J 1
C221 C 0.0468(4) 0.2709(4) 0.1758(2) 0.0676(19) Uani 0.702(5) 1 d D U P J 1
H221 H 0.0859 0.2841 0.1892 0.081 Uiso 0.702(5) 1 calc R U P J 1
H222 H 0.0249 0.3076 0.1656 0.081 Uiso 0.702(5) 1 calc R U P J 1
C222 C 0.0555(3) 0.2276(3) 0.14857(17) 0.0708(16) Uani 0.702(5) 1 d D U P J 1
H223 H 0.0835 0.2463 0.1360 0.085 Uiso 0.702(5) 1 calc R U P J 1
H224 H 0.0742 0.1897 0.1593 0.085 Uiso 0.702(5) 1 calc R U P J 1
C223 C -0.0001(4) 0.2104(4) 0.1238(2) 0.0781(19) Uani 0.702(5) 1 d D U P J 1
H225 H -0.0290 0.1931 0.1363 0.094 Uiso 0.702(5) 1 calc R U P J 1
H226 H -0.0181 0.2479 0.1122 0.094 Uiso 0.702(5) 1 calc R U P J 1
C224 C 0.0097(4) 0.1652(4) 0.09795(18) 0.0863(15) Uani 0.702(5) 1 d D U P J 1
C225 C -0.0464(4) 0.1477(5) 0.0718(2) 0.1031(19) Uani 0.702(5) 1 d D U P J 1
F151 F 0.0330(2) 0.1127(2) 0.11189(15) 0.0960(15) Uani 0.702(5) 1 d D U P J 1
F152 F 0.0483(3) 0.1866(3) 0.07966(15) 0.1208(19) Uani 0.702(5) 1 d D U P J 1
F153 F -0.0356(3) 0.1077(3) 0.04968(15) 0.141(2) Uani 0.702(5) 1 d D U P J 1
F154 F -0.0714(3) 0.1966(3) 0.05523(15) 0.140(2) Uani 0.702(5) 1 d D U P J 1
F155 F -0.0853(3) 0.1238(3) 0.08782(15) 0.1236(18) Uani 0.702(5) 1 d D U P J 1
O32 O 0.0027(16) 0.2268(12) 0.1998(5) 0.064(4) Uani 0.298(5) 1 d D U P J 2
C226 C 0.0258(9) 0.2528(8) 0.1726(4) 0.064(4) Uani 0.298(5) 1 d D U P J 2
H227 H 0.0692 0.2599 0.1798 0.077 Uiso 0.298(5) 1 calc R U P J 2
H228 H 0.0060 0.2923 0.1654 0.077 Uiso 0.298(5) 1 calc R U P J 2
C227 C 0.0128(8) 0.2069(7) 0.1441(4) 0.063(3) Uani 0.298(5) 1 d D U P J 2
H229 H -0.0300 0.1960 0.1397 0.076 Uiso 0.298(5) 1 calc R U P J 2
H230 H 0.0359 0.1692 0.1513 0.076 Uiso 0.298(5) 1 calc R U P J 2
C228 C 0.0278(8) 0.2299(7) 0.1114(3) 0.082(4) Uani 0.298(5) 1 d D U P J 2
H231 H 0.0066 0.2688 0.1046 0.098 Uiso 0.298(5) 1 calc R U P J 2
H232 H 0.0711 0.2378 0.1150 0.098 Uiso 0.298(5) 1 calc R U P J 2
C229 C 0.0098(8) 0.1832(8) 0.0838(4) 0.120(5) Uani 0.298(5) 1 d D U P J 2
C230 C 0.0177(9) 0.2053(8) 0.0497(4) 0.141(5) Uani 0.298(5) 1 d D U P J 2
F156 F 0.0438(7) 0.1324(7) 0.0911(4) 0.124(5) Uani 0.298(5) 1 d D U P J 2
F157 F -0.0488(7) 0.1681(10) 0.0801(5) 0.153(6) Uani 0.298(5) 1 d D U P J 2
F158 F 0.0731(8) 0.2206(9) 0.0516(5) 0.174(6) Uani 0.298(5) 1 d D U P J 2
F159 F -0.0144(11) 0.2556(9) 0.0411(5) 0.209(9) Uani 0.298(5) 1 d D U P J 2
F160 F 0.0005(11) 0.1650(9) 0.0262(4) 0.204(8) Uani 0.298(5) 1 d D U P J 2
C231 C 0.1705(4) 0.1581(4) 0.8450(2) 0.129(3) Uani 1 1 d D . . . .
H233 H 0.1793 0.1364 0.8667 0.194 Uiso 1 1 calc R U . . .
H234 H 0.1896 0.1984 0.8476 0.194 Uiso 1 1 calc R U . . .
H235 H 0.1273 0.1632 0.8376 0.194 Uiso 1 1 calc R U . . .
C232 C 0.1933(3) 0.1223(3) 0.8195(2) 0.110(2) Uani 1 1 d D . . . .
H236 H 0.1746 0.0813 0.8180 0.132 Uiso 1 1 calc R U . . .
H237 H 0.2366 0.1164 0.8279 0.132 Uiso 1 1 calc R U . . .
C233 C 0.1842(3) 0.1475(3) 0.7846(2) 0.105(2) Uani 1 1 d D . . . .
H238 H 0.1408 0.1500 0.7753 0.126 Uiso 1 1 calc R U . . .
H239 H 0.1999 0.1899 0.7862 0.126 Uiso 1 1 calc R U . . .
C234 C 0.2118(3) 0.1135(3) 0.76008(19) 0.103(2) Uani 1 1 d D . . . .
H240 H 0.1948 0.0717 0.7574 0.123 Uiso 1 1 calc R U . . .
H241 H 0.2550 0.1095 0.7696 0.123 Uiso 1 1 calc R U . . .
C235 C 0.2033(3) 0.1424(3) 0.7260(2) 0.109(2) Uani 1 1 d D . . . .
H242 H 0.2227 0.1174 0.7114 0.163 Uiso 1 1 calc R U . . .
H243 H 0.1606 0.1455 0.7161 0.163 Uiso 1 1 calc R U . . .
H244 H 0.2210 0.1834 0.7282 0.163 Uiso 1 1 calc R U . . .
C236 C 0.1745(4) 0.1983(5) 0.3580(3) 0.146(3) Uani 1 1 d . . . . .
H245 H 0.1601 0.2240 0.3745 0.219 Uiso 1 1 calc R U . . .
H246 H 0.1494 0.1618 0.3532 0.219 Uiso 1 1 calc R U . . .
H247 H 0.2157 0.1861 0.3673 0.219 Uiso 1 1 calc R U . . .
C237 C 0.1719(5) 0.2313(5) 0.3282(3) 0.166(5) Uani 1 1 d . . . . .
H248 H 0.1958 0.2688 0.3345 0.199 Uiso 1 1 calc R U . . .
H249 H 0.1301 0.2447 0.3205 0.199 Uiso 1 1 calc R U . . .
C238 C 0.1903(3) 0.2056(3) 0.2988(3) 0.124(3) Uani 1 1 d . . . . .
H250 H 0.2327 0.1943 0.3067 0.148 Uiso 1 1 calc R U . . .
H251 H 0.1682 0.1667 0.2939 0.148 Uiso 1 1 calc R U . . .
C239 C 0.1866(5) 0.2343(5) 0.2675(3) 0.174(5) Uani 1 1 d . . . . .
H252 H 0.2090 0.2731 0.2723 0.209 Uiso 1 1 calc R U . . .
H253 H 0.1443 0.2460 0.2596 0.209 Uiso 1 1 calc R U . . .
C240 C 0.2042(4) 0.2088(4) 0.2391(3) 0.140(3) Uani 1 1 d . . . . .
H254 H 0.1969 0.2384 0.2204 0.211 Uiso 1 1 calc R U . . .
H255 H 0.2468 0.1989 0.2449 0.211 Uiso 1 1 calc R U . . .
H256 H 0.1813 0.1715 0.2321 0.211 Uiso 1 1 calc R U . . .
C241 C 0.484(3) -0.009(3) 1.0623(9) 0.165(16) Uani 0.26 1 d D U P K -1
H257 H 0.4569 -0.0260 1.0758 0.247 Uiso 0.26 1 calc R U P K -1
H258 H 0.5233 -0.0265 1.0694 0.247 Uiso 0.26 1 calc R U P K -1
H259 H 0.4859 0.0358 1.0656 0.247 Uiso 0.26 1 calc R U P K -1
C242 C 0.460(2) -0.022(3) 1.0269(9) 0.148(12) Uani 0.26 1 d D U P K -1
H260 H 0.4194 -0.0054 1.0219 0.178 Uiso 0.26 1 calc R U P K -1
H261 H 0.4564 -0.0670 1.0256 0.178 Uiso 0.26 1 calc R U P K -1
C243 C 0.4860(15) -0.005(2) 0.9979(9) 0.129(9) Uani 0.26 1 d D U P K -1
H262 H 0.5259 -0.0233 1.0003 0.155 Uiso 0.26 1 calc R U P K -1
H263 H 0.4908 0.0405 0.9976 0.155 Uiso 0.26 1 calc R U P K -1
C244 C 0.4467(16) -0.0252(17) 0.9655(8) 0.153(10) Uani 0.26 1 d D U P K -1
H264 H 0.4435 -0.0703 0.9661 0.183 Uiso 0.26 1 calc R U P K -1
H265 H 0.4063 -0.0083 0.9644 0.183 Uiso 0.26 1 calc R U P K -1
C245 C 0.466(2) -0.008(2) 0.9342(9) 0.171(15) Uani 0.26 1 d D U P K -1
H266 H 0.4371 -0.0235 0.9146 0.257 Uiso 0.26 1 calc R U P K -1
H267 H 0.4679 0.0369 0.9328 0.257 Uiso 0.26 1 calc R U P K -1
H268 H 0.5052 -0.0253 0.9345 0.257 Uiso 0.26 1 calc R U P K -1

loop_
_atom_site_aniso_label
_atom_site_aniso_U_11
_atom_site_aniso_U_22
_atom_site_aniso_U_33
_atom_site_aniso_U_23
_atom_site_aniso_U_13
_atom_site_aniso_U_12
C1 0.056(2) 0.064(3) 0.075(3) -0.008(2) 0.019(2) -0.013(2)
C2 0.083(3) 0.051(2) 0.077(3) -0.003(2) 0.025(2) -0.008(2)
C3 0.056(2) 0.068(3) 0.075(3) 0.005(2) 0.014(2) 0.010(2)
C4 0.045(2) 0.051(2) 0.078(3) -0.0064(19) 0.0143(19) -0.0036(17)
C5 0.047(2) 0.056(2) 0.079(3) -0.003(2) 0.0135(19) 0.0019(17)
C6 0.063(3) 0.057(2) 0.075(3) -0.011(2) 0.018(2) -0.017(2)
C7 0.060(2) 0.065(3) 0.081(3) -0.009(2) 0.025(2) -0.009(2)
C8 0.078(3) 0.060(3) 0.069(3) -0.001(2) 0.024(2) -0.021(2)
C9 0.069(3) 0.052(2) 0.074(3) -0.005(2) 0.024(2) -0.011(2)
C10 0.070(3) 0.050(2) 0.075(3) -0.011(2) 0.027(2) -0.015(2)
C11 0.063(3) 0.056(2) 0.071(3) -0.006(2) 0.020(2) -0.014(2)
C12 0.072(3) 0.051(2) 0.074(3) 0.008(2) 0.024(2) 0.004(2)
C13 0.074(3) 0.058(3) 0.073(3) 0.008(2) 0.025(2) 0.003(2)
C14 0.076(3) 0.062(3) 0.070(3) 0.003(2) 0.016(2) 0.009(2)
C15 0.067(3) 0.051(2) 0.073(3) 0.005(2) 0.018(2) 0.0123(19)
C16 0.068(3) 0.050(2) 0.076(3) 0.001(2) 0.021(2) 0.010(2)
C17 0.071(3) 0.045(2) 0.075(3) -0.0024(19) 0.021(2) 0.0042(19)
C18 0.048(2) 0.063(2) 0.072(3) -0.008(2) 0.0118(19) -0.0002(18)
C19 0.050(2) 0.074(3) 0.071(2) 0.0001(19) 0.0120(19) 0.003(2)
C20 0.048(2) 0.068(3) 0.070(3) -0.014(2) 0.0105(19) -0.0018(19)
C21 0.043(2) 0.062(2) 0.069(3) -0.006(2) 0.0099(18) -0.0033(17)
C22 0.0400(19) 0.059(2) 0.069(3) -0.008(2) 0.0117(17) -0.0034(17)
C23 0.049(2) 0.058(2) 0.068(3) -0.0043(19) 0.0112(18) 0.0000(18)
C24 0.048(2) 0.047(2) 0.075(3) -0.0051(19) 0.0163(19) -0.0038(16)
C25 0.049(2) 0.053(2) 0.070(3) -0.0085(19) 0.0146(19) -0.0016(17)
C26 0.050(2) 0.046(2) 0.081(3) -0.0040(19) 0.022(2) -0.0009(17)
C27 0.049(2) 0.047(2) 0.077(3) -0.0023(19) 0.0170(19) 0.0006(17)
C28 0.050(2) 0.043(2) 0.081(3) 0.0018(19) 0.017(2) -0.0026(16)
C29 0.049(2) 0.044(2) 0.080(3) -0.0022(18) 0.022(2) -0.0045(16)
C30 0.043(2) 0.059(2) 0.076(3) -0.005(2) 0.0138(19) -0.0013(17)
C31 0.0414(19) 0.064(2) 0.070(2) -0.0077(18) 0.0138(18) -0.0017(17)
C32 0.049(2) 0.065(3) 0.070(3) -0.006(2) 0.0182(19) -0.0062(19)
C33 0.051(2) 0.061(2) 0.069(3) -0.003(2) 0.0152(19) -0.0035(18)
C34 0.057(2) 0.067(3) 0.070(3) -0.009(2) 0.016(2) -0.007(2)
C35 0.049(2) 0.062(3) 0.074(3) 0.002(2) 0.0151(19) -0.0019(19)
O1 0.063(8) 0.095(13) 0.064(5) 0.010(6) 0.026(6) -0.011(7)
C36 0.066(10) 0.068(13) 0.067(4) 0.010(7) 0.015(6) 0.005(9)
C37 0.079(11) 0.067(14) 0.069(5) -0.001(6) 0.020(6) 0.004(8)
C38 0.062(6) 0.086(9) 0.069(5) 0.003(6) 0.006(5) 0.022(6)
C39 0.065(5) 0.074(6) 0.063(3) 0.003(4) 0.012(3) 0.010(5)
C40 0.082(5) 0.118(7) 0.062(3) 0.002(5) 0.006(4) 0.029(5)
F1 0.098(7) 0.075(6) 0.092(7) 0.004(5) 0.014(5) 0.026(5)
F2 0.060(4) 0.113(8) 0.066(5) 0.000(5) 0.011(4) 0.010(4)
F3 0.094(4) 0.168(10) 0.071(4) 0.001(6) 0.025(4) 0.038(7)
F4 0.118(7) 0.142(7) 0.082(6) 0.042(6) 0.034(5) 0.028(6)
F5 0.086(4) 0.166(10) 0.070(5) -0.019(7) 0.003(4) 0.026(5)
O2 0.050(11) 0.059(8) 0.071(6) -0.001(7) 0.004(7) 0.020(8)
C41 0.050(10) 0.053(13) 0.069(5) -0.002(7) 0.009(7) -0.016(8)
C42 0.052(11) 0.037(11) 0.081(6) 0.017(7) 0.017(7) -0.009(7)
C43 0.043(7) 0.092(13) 0.076(6) 0.006(9) 0.013(7) 0.003(8)
C44 0.064(8) 0.095(10) 0.097(6) -0.010(8) 0.027(6) 0.006(8)
C45 0.106(10) 0.122(10) 0.103(6) 0.000(9) 0.053(7) -0.007(10)
F6 0.131(15) 0.095(10) 0.110(12) -0.009(8) 0.067(11) 0.010(9)
F7 0.059(7) 0.155(18) 0.120(9) -0.025(11) 0.058(6) -0.019(9)
F8 0.161(12) 0.197(18) 0.150(12) -0.022(14) 0.099(12) 0.012(13)
F9 0.22(2) 0.130(10) 0.147(13) 0.028(10) 0.085(13) 0.005(10)
F10 0.138(10) 0.20(2) 0.098(10) -0.041(14) 0.016(9) -0.014(14)
O3 0.09(2) 0.096(19) 0.066(10) -0.020(10) 0.018(11) 0.006(14)
C46 0.12(2) 0.13(2) 0.090(10) 0.013(13) 0.042(15) -0.007(16)
C47 0.11(2) 0.14(3) 0.107(11) 0.030(15) 0.061(13) -0.018(15)
C48 0.137(19) 0.14(2) 0.109(11) -0.036(16) 0.031(13) 0.019(16)
C49 0.094(13) 0.122(10) 0.102(12) -0.002(9) 0.031(10) -0.008(12)
C50 0.091(10) 0.128(10) 0.091(14) -0.019(9) 0.017(9) 0.015(12)
F11 0.096(14) 0.18(3) 0.19(3) 0.00(2) 0.010(16) -0.049(18)
F12 0.17(3) 0.197(19) 0.18(2) 0.07(2) 0.086(17) 0.01(2)
F13 0.126(18) 0.122(14) 0.121(13) -0.003(13) 0.039(10) -0.014(15)
F14 0.113(11) 0.157(17) 0.123(15) -0.015(12) 0.047(12) 0.015(14)
F15 0.093(9) 0.169(19) 0.131(15) -0.045(14) 0.015(9) -0.006(11)
O4 0.082(2) 0.0588(17) 0.071(2) -0.0041(14) 0.0287(16) -0.0024(15)
C51 0.069(3) 0.072(3) 0.071(3) -0.010(2) 0.017(2) -0.007(2)
C52 0.077(3) 0.067(3) 0.074(3) -0.007(2) 0.022(2) -0.007(2)
C53 0.064(3) 0.108(4) 0.071(3) -0.005(3) 0.013(2) -0.011(3)
C54 0.068(3) 0.085(3) 0.074(3) -0.002(3) 0.014(2) -0.003(3)
C55 0.085(4) 0.121(5) 0.074(3) 0.008(3) 0.014(3) -0.028(4)
F16 0.0703(16) 0.0910(19) 0.0742(17) 0.0062(14) 0.0097(13) -0.0091(14)
F17 0.117(3) 0.083(2) 0.098(2) -0.0001(17) 0.0437(19) 0.0070(18)
F18 0.089(2) 0.151(3) 0.080(2) 0.005(2) 0.0271(17) -0.014(2)
F19 0.137(3) 0.212(5) 0.071(2) -0.017(3) 0.019(2) -0.082(3)
F20 0.090(2) 0.161(4) 0.094(2) 0.047(2) 0.0153(18) 0.016(2)
O5 0.099(3) 0.085(2) 0.075(2) 0.0056(18) 0.0304(19) -0.014(2)
C56 0.095(4) 0.097(4) 0.071(3) 0.012(3) 0.025(3) -0.006(3)
C57 0.092(4) 0.088(4) 0.083(4) 0.008(3) 0.023(3) 0.006(3)
C58 0.098(4) 0.118(5) 0.084(4) 0.008(3) 0.023(3) 0.017(4)
C59 0.096(5) 0.123(6) 0.104(5) -0.004(4) 0.025(4) 0.003(4)
C60 0.132(7) 0.161(9) 0.105(6) -0.012(6) 0.043(6) 0.014(6)
F21 0.120(3) 0.124(3) 0.125(3) -0.014(2) 0.041(2) -0.015(2)
F22 0.094(2) 0.125(3) 0.125(3) -0.004(2) 0.026(2) 0.008(2)
F23 0.235(7) 0.163(5) 0.173(5) -0.052(4) 0.089(5) 0.021(5)
F24 0.166(5) 0.201(5) 0.122(4) 0.000(3) 0.078(3) 0.015(4)
F25 0.187(5) 0.237(7) 0.093(3) -0.035(4) 0.022(3) 0.005(5)
O6 0.0714(19) 0.0666(18) 0.0699(19) -0.0058(15) 0.0222(15) -0.0065(15)
C61 0.069(3) 0.061(3) 0.074(3) -0.008(2) 0.020(2) -0.005(2)
C62 0.061(3) 0.061(3) 0.076(3) -0.001(2) 0.020(2) 0.001(2)
C63 0.062(3) 0.060(2) 0.073(3) -0.001(2) 0.017(2) 0.000(2)
C64 0.061(3) 0.070(3) 0.079(3) 0.005(2) 0.020(2) -0.002(2)
C65 0.075(3) 0.086(4) 0.083(4) 0.003(3) 0.025(3) -0.007(3)
F26 0.130(3) 0.0769(19) 0.104(2) -0.0117(17) 0.049(2) -0.0356(19)
F27 0.0678(18) 0.158(3) 0.089(2) 0.014(2) 0.0231(16) 0.0226(19)
F28 0.099(2) 0.135(3) 0.096(2) -0.007(2) 0.0482(19) -0.024(2)
F29 0.175(4) 0.092(2) 0.126(3) -0.031(2) 0.084(3) -0.028(2)
F30 0.102(3) 0.185(4) 0.075(2) 0.006(2) 0.0171(19) 0.016(3)
O7 0.067(8) 0.087(6) 0.067(2) -0.001(3) 0.017(4) 0.003(4)
C66 0.064(5) 0.075(5) 0.070(3) 0.003(3) 0.019(4) 0.008(5)
C67 0.082(5) 0.079(5) 0.069(2) 0.001(3) 0.017(4) 0.017(5)
C68 0.106(5) 0.079(4) 0.072(2) 0.000(3) 0.027(3) 0.012(4)
C69 0.124(4) 0.106(4) 0.071(2) 0.003(3) 0.021(4) 0.014(4)
C70 0.173(6) 0.104(4) 0.072(3) 0.002(3) 0.025(5) 0.021(4)
F31 0.184(5) 0.093(3) 0.078(3) 0.012(2) 0.040(3) 0.018(3)
F32 0.130(3) 0.173(6) 0.086(4) 0.003(4) 0.011(3) 0.042(3)
F33 0.268(8) 0.160(5) 0.070(3) 0.018(3) 0.026(4) 0.043(6)
F34 0.242(7) 0.130(4) 0.083(4) -0.015(3) 0.025(4) -0.029(5)
F35 0.198(5) 0.149(6) 0.102(4) -0.001(4) 0.071(4) 0.033(4)
O8 0.052(12) 0.056(8) 0.074(5) -0.006(5) 0.006(5) 0.009(8)
C71 0.107(17) 0.108(16) 0.091(6) -0.015(8) 0.051(10) -0.024(13)
C72 0.119(15) 0.121(16) 0.114(7) 0.003(8) 0.060(11) -0.024(13)
C73 0.166(17) 0.160(14) 0.101(6) 0.008(9) 0.038(12) -0.024(11)
C74 0.187(13) 0.199(16) 0.134(7) 0.044(8) 0.053(14) 0.001(8)
C75 0.264(16) 0.249(17) 0.119(7) 0.050(9) 0.024(14) -0.015(11)
F36 0.225(14) 0.219(18) 0.137(12) 0.074(11) 0.039(12) -0.031(13)
F37 0.227(14) 0.31(2) 0.205(18) 0.098(15) 0.073(17) 0.075(16)
F38 0.44(3) 0.30(2) 0.155(10) 0.088(18) -0.02(2) 0.009(19)
F39 0.35(2) 0.32(3) 0.30(3) -0.02(2) -0.01(3) -0.11(2)
F40 0.36(2) 0.32(3) 0.153(18) -0.008(17) 0.08(2) 0.051(19)
O9 0.0560(16) 0.0565(16) 0.0673(18) -0.0032(13) 0.0145(13) 0.0037(13)
C76 0.052(2) 0.056(2) 0.075(3) -0.009(2) 0.017(2) -0.0028(18)
C77 0.057(2) 0.060(2) 0.071(3) -0.003(2) 0.015(2) 0.0011(19)
C78 0.063(3) 0.069(3) 0.074(3) -0.003(2) 0.016(2) -0.007(2)
C79 0.073(3) 0.102(4) 0.077(3) -0.002(3) 0.022(3) 0.003(3)
C80 0.103(5) 0.115(5) 0.074(4) -0.003(3) 0.022(3) -0.023(4)
F41 0.087(2) 0.227(5) 0.081(2) 0.024(3) 0.0132(18) 0.040(3)
F42 0.137(3) 0.080(2) 0.096(2) 0.0112(17) 0.044(2) 0.001(2)
F43 0.184(5) 0.185(5) 0.074(2) 0.009(3) 0.036(3) 0.011(4)
F44 0.121(3) 0.139(3) 0.109(3) -0.027(2) 0.054(2) -0.016(3)
F45 0.183(4) 0.183(4) 0.100(3) -0.052(3) 0.052(3) -0.101(4)
O10 0.0491(15) 0.081(2) 0.072(2) -0.0119(15) 0.0169(14) 0.0036(14)
C81 0.052(2) 0.087(3) 0.074(3) -0.008(2) 0.019(2) -0.001(2)
C82 0.060(3) 0.104(4) 0.074(3) -0.016(3) 0.021(2) -0.001(3)
C83 0.067(3) 0.130(5) 0.080(4) -0.019(3) 0.021(3) -0.005(3)
C84 0.081(4) 0.142(6) 0.092(4) -0.025(4) 0.028(3) 0.000(4)
C85 0.090(5) 0.191(9) 0.077(4) -0.024(5) 0.013(4) -0.006(6)
F46 0.125(3) 0.222(5) 0.079(2) -0.004(3) 0.010(2) 0.064(4)
F47 0.104(3) 0.190(5) 0.103(3) -0.052(3) 0.026(2) -0.040(3)
F48 0.128(3) 0.229(5) 0.077(2) -0.020(3) 0.014(2) 0.021(3)
F49 0.129(3) 0.236(6) 0.095(3) -0.019(3) 0.034(2) 0.060(4)
F50 0.160(4) 0.247(7) 0.094(3) -0.006(3) 0.048(3) -0.053(5)
O11 0.0512(16) 0.077(2) 0.071(2) 0.0060(15) 0.0148(14) 0.0019(14)
C86 0.053(2) 0.056(2) 0.085(3) -0.002(2) 0.021(2) -0.0026(19)
C87 0.064(3) 0.078(3) 0.077(3) 0.001(2) 0.012(2) -0.003(2)
C88 0.073(3) 0.099(4) 0.083(4) -0.010(3) 0.019(3) -0.011(3)
C89 0.095(4) 0.126(6) 0.090(4) -0.001(4) 0.020(3) -0.002(4)
C90 0.127(7) 0.164(8) 0.083(5) -0.020(5) 0.027(5) -0.007(6)
F51 0.093(2) 0.173(4) 0.090(2) -0.016(2) 0.0040(19) -0.036(2)
F52 0.152(4) 0.139(4) 0.105(3) 0.027(3) 0.024(3) 0.021(3)
F53 0.192(5) 0.251(7) 0.086(3) 0.004(4) 0.025(3) 0.016(5)
F54 0.161(5) 0.248(7) 0.124(4) -0.027(4) 0.076(3) -0.054(5)
F55 0.191(5) 0.170(5) 0.132(4) -0.044(4) 0.051(4) 0.008(4)
O12 0.056(4) 0.052(4) 0.063(2) -0.001(2) 0.011(3) 0.000(4)
C91 0.052(4) 0.061(4) 0.062(3) 0.000(3) 0.009(3) 0.007(4)
C92 0.052(4) 0.071(4) 0.064(2) -0.006(3) 0.011(3) -0.003(3)
C93 0.055(3) 0.105(4) 0.062(2) -0.002(2) 0.015(3) -0.005(3)
C94 0.068(3) 0.148(5) 0.070(3) -0.024(3) 0.020(3) -0.017(3)
C95 0.102(5) 0.191(7) 0.066(3) -0.015(3) 0.023(4) -0.010(4)
F56 0.087(3) 0.248(8) 0.087(4) -0.055(4) 0.022(3) -0.061(3)
F57 0.118(3) 0.124(4) 0.100(3) -0.032(3) 0.048(3) -0.014(3)
F58 0.175(6) 0.257(7) 0.083(3) -0.052(4) 0.049(4) -0.058(5)
F59 0.110(3) 0.161(5) 0.083(3) 0.003(3) 0.040(2) -0.009(3)
F60 0.124(4) 0.277(7) 0.081(3) 0.036(4) 0.023(3) 0.037(5)
O13 0.053(11) 0.042(10) 0.068(4) 0.006(5) 0.011(7) 0.004(9)
C96 0.051(14) 0.073(12) 0.076(5) 0.008(7) 0.024(9) -0.010(10)
C97 0.073(13) 0.106(13) 0.072(5) -0.004(8) 0.024(9) 0.001(8)
C98 0.094(11) 0.075(10) 0.099(8) -0.005(7) 0.017(9) -0.002(7)
C99 0.093(9) 0.097(10) 0.095(7) -0.010(5) 0.020(8) -0.001(5)
C100 0.127(11) 0.102(11) 0.099(7) -0.003(5) 0.014(11) 0.008(7)
F61 0.103(7) 0.140(13) 0.113(11) -0.010(8) 0.005(7) -0.030(7)
F62 0.122(8) 0.080(8) 0.107(10) -0.011(6) 0.018(8) 0.002(6)
F63 0.173(16) 0.186(15) 0.097(8) -0.043(10) 0.001(11) 0.010(11)
F64 0.162(11) 0.143(14) 0.120(14) 0.009(9) 0.054(11) -0.011(9)
F65 0.138(10) 0.110(12) 0.180(19) 0.002(9) -0.028(12) 0.020(9)
O14 0.094(2) 0.072(2) 0.069(2) -0.0102(16) 0.0244(17) -0.0177(18)
C101 0.077(3) 0.076(3) 0.073(3) -0.006(2) 0.024(2) -0.008(2)
C102 0.095(4) 0.095(4) 0.072(3) -0.009(3) 0.022(3) 0.000(3)
C103 0.088(4) 0.105(4) 0.071(3) -0.005(3) 0.024(3) 0.007(3)
C104 0.080(4) 0.130(5) 0.073(4) -0.008(3) 0.014(3) 0.010(4)
C105 0.117(6) 0.183(8) 0.071(4) -0.009(5) 0.024(4) 0.041(6)
F66 0.180(4) 0.136(3) 0.082(2) -0.023(2) 0.000(2) 0.046(3)
F67 0.129(4) 0.291(7) 0.103(3) -0.075(4) 0.045(3) -0.089(4)
F68 0.176(4) 0.191(5) 0.071(2) -0.019(3) 0.020(3) 0.014(4)
F69 0.347(10) 0.280(8) 0.078(3) 0.029(4) 0.022(4) 0.181(8)
F70 0.182(5) 0.278(8) 0.118(4) -0.039(4) 0.086(4) -0.049(5)
C106 0.051(2) 0.053(2) 0.082(3) -0.004(2) 0.006(2) 0.0005(18)
C107 0.056(2) 0.048(2) 0.079(3) 0.0026(19) 0.021(2) 0.0040(18)
C108 0.058(2) 0.064(3) 0.065(3) 0.000(2) 0.011(2) 0.009(2)
C109 0.051(2) 0.062(3) 0.076(3) -0.012(2) 0.007(2) -0.0013(19)
C110 0.048(2) 0.053(2) 0.098(4) -0.003(2) 0.009(2) -0.0019(18)
C111 0.052(2) 0.047(2) 0.079(3) -0.003(2) 0.005(2) -0.0080(17)
C112 0.049(2) 0.050(2) 0.083(3) -0.010(2) 0.0169(18) -0.0051(17)
C113 0.052(2) 0.051(2) 0.077(3) 0.0031(19) 0.014(2) -0.0050(18)
C114 0.049(2) 0.045(2) 0.082(3) -0.0028(19) 0.015(2) -0.0044(17)
C115 0.054(2) 0.050(2) 0.075(2) -0.0026(19) 0.0148(18) -0.0066(17)
C116 0.053(2) 0.048(2) 0.074(3) 0.0008(19) 0.010(2) -0.0034(17)
C117 0.055(2) 0.044(2) 0.071(3) 0.0036(18) 0.0158(19) 0.0095(17)
C118 0.058(2) 0.053(2) 0.075(3) 0.012(2) 0.022(2) 0.0071(19)
C119 0.061(2) 0.056(2) 0.066(3) 0.0019(19) 0.013(2) 0.0094(19)
C120 0.054(2) 0.052(2) 0.067(3) 0.0057(19) 0.0141(19) 0.0092(18)
C121 0.052(2) 0.050(2) 0.070(3) 0.0022(19) 0.0162(19) 0.0069(17)
C122 0.053(2) 0.050(2) 0.069(3) 0.0001(18) 0.0176(19) 0.0058(17)
C123 0.048(2) 0.063(2) 0.067(3) -0.009(2) 0.0100(18) 0.0015(18)
C124 0.059(2) 0.076(3) 0.063(2) -0.0047(19) 0.0102(19) 0.003(2)
C125 0.056(2) 0.074(3) 0.064(3) -0.013(2) 0.007(2) 0.007(2)
C126 0.044(2) 0.063(2) 0.070(3) -0.012(2) 0.0076(18) 0.0013(18)
C127 0.049(2) 0.059(2) 0.0641(19) -0.0054(17) 0.0090(18) -0.0002(18)
C128 0.048(2) 0.064(2) 0.062(2) -0.0048(19) 0.0119(18) 0.0003(18)
C129 0.050(2) 0.047(2) 0.086(3) -0.009(2) 0.014(2) -0.0014(17)
C130 0.058(2) 0.053(2) 0.078(2) -0.006(2) 0.0139(18) -0.0003(18)
C131 0.047(2) 0.058(2) 0.090(3) -0.003(2) 0.018(2) 0.0014(18)
C132 0.045(2) 0.046(2) 0.091(3) -0.001(2) 0.014(2) -0.0011(17)
C133 0.053(2) 0.056(2) 0.080(3) -0.002(2) 0.009(2) -0.0030(19)
C134 0.052(2) 0.057(2) 0.082(3) -0.006(2) 0.016(2) -0.0035(18)
C135 0.041(2) 0.053(2) 0.076(3) 0.003(2) 0.0107(18) 0.0022(16)
C136 0.045(2) 0.063(3) 0.075(2) -0.0074(19) 0.0111(19) 0.0022(18)
C137 0.046(2) 0.054(2) 0.077(3) 0.004(2) 0.0139(19) 0.0022(17)
C138 0.047(2) 0.051(2) 0.073(3) -0.0049(19) 0.0068(19) 0.0019(17)
C139 0.052(2) 0.062(2) 0.067(2) -0.0003(18) 0.0082(18) 0.0065(19)
C140 0.050(2) 0.059(2) 0.076(3) 0.007(2) 0.008(2) 0.0009(18)
O15 0.053(5) 0.061(7) 0.067(3) 0.000(4) 0.011(3) 0.005(4)
C141 0.034(5) 0.067(8) 0.068(4) -0.003(4) 0.001(4) -0.006(5)
C142 0.050(6) 0.059(6) 0.070(3) -0.004(4) 0.011(4) -0.008(5)
C143 0.044(3) 0.069(5) 0.072(4) 0.001(4) 0.008(3) 0.001(4)
C144 0.051(4) 0.076(4) 0.072(3) 0.000(3) 0.012(2) -0.001(3)
C145 0.068(4) 0.100(5) 0.075(3) 0.002(4) 0.018(3) 0.002(4)
F71 0.079(4) 0.075(4) 0.081(3) -0.008(3) 0.020(3) 0.005(3)
F72 0.049(2) 0.116(5) 0.082(3) -0.006(3) 0.020(2) -0.012(3)
F73 0.081(3) 0.153(7) 0.085(3) 0.003(4) 0.031(3) 0.017(4)
F74 0.123(5) 0.107(5) 0.089(4) 0.025(3) 0.032(3) -0.007(3)
F75 0.070(3) 0.139(7) 0.069(3) 0.008(4) 0.010(2) 0.002(3)
O16 0.059(10) 0.069(12) 0.086(7) 0.006(9) 0.021(7) 0.020(8)
C146 0.042(11) 0.056(10) 0.084(6) -0.007(9) 0.019(9) -0.008(8)
C147 0.039(10) 0.067(15) 0.082(6) -0.002(9) 0.011(7) 0.007(11)
C148 0.074(8) 0.086(11) 0.084(6) 0.000(8) 0.026(8) 0.003(9)
C149 0.076(7) 0.102(10) 0.089(4) -0.009(7) 0.022(5) 0.011(9)
C150 0.107(8) 0.142(12) 0.090(5) -0.018(8) 0.036(6) -0.009(9)
F76 0.130(11) 0.098(9) 0.115(8) -0.017(7) 0.030(8) 0.019(7)
F77 0.073(6) 0.169(16) 0.102(7) -0.008(10) 0.034(5) -0.004(8)
F78 0.127(8) 0.228(19) 0.096(7) -0.017(12) 0.039(7) 0.036(12)
F79 0.208(17) 0.159(13) 0.102(10) 0.015(10) 0.042(11) -0.021(10)
F80 0.108(6) 0.191(17) 0.092(7) -0.017(11) 0.013(5) 0.001(9)
O17 0.056(5) 0.057(10) 0.086(5) 0.003(5) 0.024(5) -0.002(5)
C151 0.074(7) 0.071(9) 0.086(5) 0.005(6) 0.028(6) 0.002(6)
C152 0.056(5) 0.066(7) 0.072(4) 0.006(4) 0.011(3) -0.004(5)
C153 0.068(4) 0.098(7) 0.071(4) 0.011(5) 0.010(3) -0.017(4)
C154 0.074(4) 0.085(4) 0.071(3) 0.009(3) 0.016(3) -0.009(3)
C155 0.088(5) 0.147(6) 0.070(3) 0.013(4) 0.014(4) -0.031(5)
F81 0.066(3) 0.103(3) 0.074(3) 0.014(3) 0.008(2) -0.017(3)
F82 0.136(5) 0.105(3) 0.108(4) 0.013(3) 0.059(4) 0.027(3)
F83 0.108(4) 0.182(7) 0.087(4) 0.010(4) 0.037(3) -0.037(4)
F84 0.185(8) 0.235(8) 0.072(3) -0.014(5) 0.033(4) -0.119(7)
F85 0.115(6) 0.184(6) 0.113(6) 0.078(5) 0.016(5) 0.003(5)
O18 0.057(9) 0.037(8) 0.066(5) 0.001(5) 0.010(5) -0.001(8)
C156 0.051(9) 0.065(13) 0.057(5) 0.000(7) -0.006(6) 0.005(8)
C157 0.083(13) 0.096(15) 0.093(9) 0.000(8) 0.038(9) 0.000(11)
C158 0.088(11) 0.103(6) 0.092(8) 0.005(7) 0.032(8) 0.000(6)
C159 0.089(8) 0.117(8) 0.109(5) 0.029(7) 0.004(6) -0.008(6)
C160 0.088(8) 0.150(9) 0.125(6) 0.042(8) 0.029(7) -0.011(8)
F86 0.140(8) 0.099(6) 0.118(8) 0.019(6) 0.019(6) 0.000(5)
F87 0.104(7) 0.206(17) 0.141(10) 0.066(12) 0.003(8) -0.072(8)
F88 0.109(7) 0.167(11) 0.095(6) 0.009(7) 0.032(5) -0.013(7)
F89 0.141(12) 0.167(8) 0.147(12) 0.072(9) -0.006(9) -0.031(7)
F90 0.116(7) 0.255(16) 0.173(12) 0.096(12) 0.072(9) 0.042(11)
O19 0.0700(19) 0.076(2) 0.069(2) 0.0093(15) 0.0219(15) -0.0020(16)
C161 0.069(3) 0.083(3) 0.072(3) 0.014(2) 0.018(2) 0.009(2)
C162 0.079(3) 0.103(4) 0.078(3) 0.021(3) 0.020(3) -0.005(3)
C163 0.074(3) 0.126(5) 0.087(4) 0.035(4) 0.024(3) 0.013(3)
C164 0.082(4) 0.162(7) 0.073(4) 0.028(4) 0.018(3) 0.007(4)
C165 0.077(4) 0.244(12) 0.092(5) 0.007(6) 0.033(4) -0.002(6)
F91 0.152(4) 0.137(3) 0.093(3) 0.002(2) 0.053(2) 0.014(3)
F92 0.106(3) 0.254(6) 0.097(3) 0.010(3) 0.009(2) 0.079(3)
F93 0.171(5) 0.263(7) 0.099(3) -0.019(4) 0.062(3) 0.023(5)
F94 0.121(3) 0.284(7) 0.107(3) 0.032(4) 0.054(3) -0.018(4)
F95 0.107(3) 0.279(7) 0.073(2) 0.017(3) 0.015(2) -0.011(4)
O20 0.0523(16) 0.0678(18) 0.0715(19) -0.0063(14) 0.0199(14) -0.0048(13)
C166 0.054(2) 0.058(2) 0.065(3) -0.0041(19) 0.0150(19) 0.0002(18)
C167 0.054(2) 0.061(2) 0.068(3) -0.003(2) 0.0146(19) -0.0012(19)
C168 0.055(2) 0.059(2) 0.064(3) -0.0005(19) 0.0111(19) 0.0020(19)
C169 0.058(2) 0.056(2) 0.068(3) -0.0014(19) 0.014(2) -0.0021(19)
C170 0.063(3) 0.086(3) 0.074(3) 0.001(3) 0.023(2) -0.003(2)
F96 0.101(2) 0.0652(17) 0.111(2) -0.0096(15) 0.0491(18) -0.0182(15)
F97 0.0544(14) 0.112(2) 0.0745(17) -0.0030(15) 0.0152(12) 0.0104(14)
F98 0.0802(19) 0.112(2) 0.0807(19) -0.0024(16) 0.0322(15) -0.0140(17)
F99 0.114(2) 0.085(2) 0.098(2) -0.0239(17) 0.0481(19) -0.0181(18)
F100 0.084(2) 0.177(4) 0.0701(19) 0.012(2) 0.0104(16) 0.021(2)
O21 0.077(17) 0.088(9) 0.064(6) -0.001(5) 0.018(8) 0.016(9)
C171 0.100(15) 0.104(10) 0.074(7) -0.008(6) 0.031(8) 0.016(8)
C172 0.108(11) 0.127(13) 0.084(9) 0.001(8) 0.042(8) 0.011(8)
C173 0.112(9) 0.113(9) 0.103(9) 0.015(8) 0.026(7) -0.005(7)
C174 0.108(8) 0.141(10) 0.116(9) 0.030(6) 0.018(5) -0.026(5)
C175 0.162(10) 0.142(12) 0.167(13) 0.051(8) -0.018(6) -0.014(6)
F101 0.227(14) 0.194(16) 0.137(9) 0.053(8) 0.083(9) 0.007(10)
F102 0.137(9) 0.112(9) 0.205(13) 0.019(7) -0.009(8) -0.015(7)
F103 0.201(13) 0.219(14) 0.207(14) 0.110(12) -0.034(9) -0.044(10)
F104 0.151(9) 0.167(12) 0.252(16) 0.058(10) 0.010(9) 0.032(8)
F105 0.187(14) 0.213(16) 0.192(16) 0.050(11) -0.064(10) -0.046(11)
O22 0.061(10) 0.076(8) 0.064(6) -0.001(4) 0.014(5) 0.012(6)
C176 0.072(9) 0.078(9) 0.078(6) -0.014(5) 0.028(6) -0.006(6)
C177 0.087(9) 0.098(10) 0.083(8) -0.005(6) 0.035(6) -0.005(8)
C178 0.103(8) 0.114(10) 0.082(8) 0.005(7) 0.026(5) -0.007(8)
C179 0.138(9) 0.148(10) 0.093(8) 0.025(5) 0.045(4) 0.003(7)
C180 0.158(10) 0.165(14) 0.141(11) 0.064(7) 0.032(5) 0.004(7)
F106 0.171(9) 0.181(13) 0.114(7) 0.035(7) 0.074(7) 0.017(8)
F107 0.143(9) 0.114(8) 0.148(9) 0.041(6) 0.052(6) 0.003(7)
F108 0.151(10) 0.211(17) 0.168(15) 0.066(10) 0.030(9) 0.031(11)
F109 0.215(13) 0.257(17) 0.106(8) 0.029(9) 0.000(7) -0.022(11)
F110 0.216(14) 0.280(18) 0.166(13) 0.128(12) 0.040(9) -0.014(12)
O23 0.053(6) 0.052(4) 0.066(2) -0.005(2) 0.012(3) 0.003(5)
C181 0.047(6) 0.053(7) 0.068(3) -0.006(3) 0.012(3) 0.003(5)
C182 0.070(11) 0.077(10) 0.067(3) 0.003(4) 0.012(6) 0.000(7)
C183 0.080(7) 0.067(6) 0.071(3) 0.001(4) 0.016(5) -0.004(5)
C184 0.072(3) 0.084(5) 0.069(3) 0.005(2) 0.015(3) -0.001(3)
C185 0.095(4) 0.089(4) 0.071(3) -0.003(2) 0.019(4) -0.018(3)
F111 0.084(3) 0.160(8) 0.088(3) 0.013(4) 0.010(3) 0.030(4)
F112 0.120(4) 0.071(2) 0.084(3) 0.002(2) 0.029(3) -0.009(3)
F113 0.162(6) 0.124(5) 0.070(3) 0.011(3) 0.024(4) 0.004(4)
F114 0.114(3) 0.110(5) 0.085(4) -0.012(3) 0.035(3) 0.006(3)
F115 0.167(6) 0.152(7) 0.095(5) -0.036(4) 0.036(5) -0.087(6)
O24 0.060(18) 0.067(13) 0.071(5) -0.004(5) 0.025(12) -0.009(8)
C186 0.065(18) 0.045(12) 0.067(5) -0.001(8) 0.017(9) -0.014(10)
C187 0.053(17) 0.048(16) 0.071(5) -0.001(8) 0.021(11) 0.014(12)
C188 0.045(9) 0.053(12) 0.069(4) -0.006(7) 0.021(7) 0.001(10)
C189 0.090(8) 0.066(6) 0.070(4) 0.001(6) 0.020(6) 0.007(8)
C190 0.094(8) 0.075(5) 0.069(5) -0.012(6) 0.018(6) -0.014(8)
F116 0.072(6) 0.129(12) 0.087(8) -0.020(8) -0.002(5) 0.039(6)
F117 0.22(2) 0.062(6) 0.075(8) 0.002(5) 0.028(13) 0.012(8)
F118 0.193(16) 0.113(11) 0.068(5) 0.001(7) 0.009(8) 0.024(11)
F119 0.143(11) 0.170(17) 0.099(12) -0.056(12) 0.070(9) -0.082(13)
F120 0.094(9) 0.074(5) 0.091(10) -0.011(5) 0.029(7) 0.004(5)
O25 0.055(5) 0.061(7) 0.075(2) -0.008(3) 0.020(2) 0.014(4)
C191 0.061(5) 0.061(6) 0.077(3) -0.015(4) 0.023(3) -0.006(4)
C192 0.078(5) 0.069(5) 0.073(3) -0.018(4) 0.022(3) -0.007(5)
C193 0.067(4) 0.096(6) 0.080(3) -0.017(4) 0.026(3) -0.019(4)
C194 0.081(5) 0.109(4) 0.079(3) -0.034(4) 0.028(3) -0.023(3)
C195 0.091(6) 0.127(5) 0.079(4) -0.018(4) 0.002(4) -0.018(3)
F121 0.093(4) 0.184(7) 0.101(4) -0.065(5) 0.036(3) -0.015(4)
F122 0.098(4) 0.130(5) 0.088(4) -0.043(4) 0.025(4) -0.044(4)
F123 0.113(6) 0.194(9) 0.073(3) -0.025(4) 0.007(3) 0.000(6)
F124 0.118(5) 0.123(6) 0.071(3) 0.003(3) 0.013(3) 0.015(4)
F125 0.117(5) 0.123(6) 0.123(6) 0.005(5) 0.001(4) -0.029(5)
O26 0.046(6) 0.072(13) 0.085(3) -0.009(5) 0.007(4) 0.020(6)
C196 0.078(9) 0.111(14) 0.088(4) -0.013(6) 0.033(5) 0.000(10)
C197 0.086(9) 0.115(10) 0.093(4) -0.018(5) 0.027(6) -0.009(9)
C198 0.128(13) 0.125(10) 0.102(6) -0.012(6) 0.006(7) 0.005(10)
C199 0.104(9) 0.143(9) 0.096(5) -0.008(6) 0.036(7) 0.001(5)
C200 0.154(12) 0.162(9) 0.102(6) 0.005(7) 0.041(10) 0.017(6)
F126 0.130(9) 0.159(10) 0.123(9) -0.025(8) 0.003(8) -0.013(8)
F127 0.168(10) 0.173(12) 0.184(13) -0.014(10) 0.096(10) 0.029(8)
F128 0.175(11) 0.142(11) 0.124(10) -0.015(8) 0.048(9) 0.026(7)
F129 0.191(13) 0.129(10) 0.238(18) 0.009(10) 0.078(14) 0.012(9)
F130 0.24(2) 0.211(16) 0.095(6) 0.007(7) 0.051(9) 0.065(12)
O27 0.0543(17) 0.093(2) 0.077(2) 0.0062(18) 0.0111(15) -0.0031(16)
C201 0.062(3) 0.064(3) 0.088(3) -0.003(2) 0.008(2) -0.009(2)
C202 0.055(3) 0.069(3) 0.096(4) -0.001(3) 0.015(2) -0.006(2)
C203 0.070(3) 0.080(3) 0.087(4) -0.008(3) 0.012(3) -0.009(3)
C204 0.078(3) 0.083(4) 0.088(4) -0.008(3) 0.010(3) -0.007(3)
C205 0.102(5) 0.137(7) 0.103(5) -0.027(5) 0.015(4) -0.021(5)
F131 0.079(2) 0.111(2) 0.095(2) -0.0113(18) 0.0104(16) -0.0154(18)
F132 0.114(3) 0.102(2) 0.084(2) 0.0005(18) 0.0140(18) 0.000(2)
F133 0.147(4) 0.199(5) 0.087(3) -0.030(3) 0.016(3) -0.025(3)
F134 0.118(3) 0.196(5) 0.109(3) -0.020(3) 0.043(2) -0.040(3)
F135 0.167(4) 0.134(4) 0.147(4) -0.045(3) 0.034(3) 0.005(3)
O28 0.054(4) 0.052(5) 0.069(2) -0.002(3) 0.013(3) 0.005(4)
C206 0.051(6) 0.068(6) 0.069(3) -0.003(3) 0.014(4) 0.001(5)
C207 0.054(4) 0.071(4) 0.069(3) -0.005(2) 0.016(3) 0.006(3)
C208 0.075(3) 0.097(4) 0.068(3) -0.005(3) 0.022(3) -0.014(3)
C209 0.085(3) 0.092(4) 0.068(3) 0.005(2) 0.009(3) -0.023(3)
C210 0.138(6) 0.127(6) 0.070(3) 0.013(3) 0.007(4) -0.042(4)
F136 0.074(2) 0.102(3) 0.092(3) 0.006(3) 0.003(2) -0.018(2)
F137 0.096(3) 0.086(3) 0.088(3) 0.007(2) 0.011(3) -0.021(2)
F138 0.188(5) 0.155(5) 0.080(4) 0.031(3) -0.014(4) -0.021(4)
F139 0.170(5) 0.174(6) 0.078(4) 0.002(4) 0.043(4) -0.060(4)
F140 0.171(7) 0.157(4) 0.065(3) -0.011(3) 0.011(4) -0.052(4)
O29 0.057(9) 0.048(8) 0.080(3) -0.009(5) 0.017(7) -0.001(8)
C211 0.059(19) 0.107(15) 0.082(5) 0.018(7) 0.013(12) 0.009(15)
C212 0.13(2) 0.13(2) 0.082(5) 0.000(11) 0.022(13) 0.006(15)
C213 0.119(17) 0.128(19) 0.138(11) -0.025(12) 0.027(14) -0.008(12)
C214 0.103(13) 0.135(16) 0.137(10) -0.029(7) 0.031(12) -0.003(8)
C215 0.111(14) 0.122(15) 0.137(11) -0.032(8) 0.031(13) -0.014(8)
F141 0.110(11) 0.146(18) 0.127(15) -0.032(12) 0.038(11) -0.011(11)
F142 0.120(14) 0.186(18) 0.102(14) -0.029(10) 0.025(13) 0.033(15)
F143 0.151(19) 0.21(2) 0.139(10) -0.073(15) 0.019(15) 0.009(14)
F144 0.125(14) 0.149(18) 0.15(2) -0.028(13) 0.017(16) 0.011(13)
F145 0.150(16) 0.21(3) 0.20(2) -0.016(16) 0.082(18) -0.038(14)
O30 0.057(9) 0.048(8) 0.080(3) -0.009(5) 0.017(7) -0.001(8)
C216 0.06(2) 0.083(15) 0.080(5) -0.006(8) 0.023(12) -0.006(16)
C217 0.051(13) 0.079(12) 0.082(5) -0.010(8) 0.030(10) -0.018(11)
C218 0.074(13) 0.071(12) 0.078(8) 0.001(8) 0.013(8) -0.008(11)
C219 0.083(9) 0.104(8) 0.084(9) -0.023(9) 0.031(9) -0.016(10)
C220 0.124(13) 0.097(8) 0.072(9) -0.007(9) 0.022(11) -0.007(9)
F146 0.094(8) 0.112(13) 0.093(12) -0.017(12) -0.005(8) -0.008(9)
F147 0.124(13) 0.110(11) 0.079(10) 0.007(10) 0.017(11) -0.019(12)
F148 0.20(2) 0.106(18) 0.077(8) -0.024(10) 0.023(10) -0.063(18)
F149 0.148(13) 0.15(2) 0.128(18) -0.006(19) 0.045(12) 0.042(16)
F150 0.168(17) 0.123(13) 0.085(11) -0.017(11) 0.027(12) -0.056(14)
O31 0.070(6) 0.059(5) 0.063(3) -0.004(3) 0.011(2) -0.009(3)
C221 0.069(6) 0.064(5) 0.071(3) 0.002(3) 0.017(3) -0.002(4)
C222 0.075(4) 0.067(4) 0.073(4) 0.002(3) 0.020(3) 0.001(3)
C223 0.079(5) 0.079(4) 0.072(4) -0.004(3) 0.007(3) 0.012(4)
C224 0.088(4) 0.094(4) 0.074(4) -0.010(2) 0.010(2) 0.011(3)
C225 0.106(4) 0.114(6) 0.080(5) -0.021(3) -0.003(2) 0.020(4)
F151 0.093(3) 0.086(3) 0.099(4) -0.019(2) -0.002(3) 0.018(2)
F152 0.137(4) 0.134(5) 0.102(4) -0.022(3) 0.051(3) -0.011(4)
F153 0.156(5) 0.165(5) 0.089(4) -0.054(3) -0.005(3) 0.022(4)
F154 0.163(6) 0.149(4) 0.084(4) -0.001(3) -0.029(3) 0.034(4)
F155 0.098(3) 0.154(5) 0.106(4) -0.024(3) -0.007(2) -0.015(3)
O32 0.070(12) 0.049(9) 0.074(5) 0.002(5) 0.018(6) -0.013(6)
C226 0.061(11) 0.060(10) 0.073(5) 0.006(5) 0.018(8) -0.002(7)
C227 0.050(8) 0.059(8) 0.083(6) 0.001(6) 0.020(7) -0.004(7)
C228 0.080(9) 0.091(8) 0.079(5) 0.009(6) 0.028(7) 0.013(7)
C229 0.108(8) 0.152(11) 0.099(6) -0.034(6) 0.019(9) 0.034(8)
C230 0.167(11) 0.160(12) 0.086(6) -0.025(6) 0.000(10) 0.023(9)
F156 0.142(10) 0.109(9) 0.127(12) -0.022(7) 0.041(10) 0.014(8)
F157 0.120(7) 0.168(17) 0.156(15) -0.043(12) -0.003(9) -0.006(8)
F158 0.198(11) 0.184(16) 0.156(14) -0.022(11) 0.073(11) -0.002(10)
F159 0.264(17) 0.212(14) 0.129(13) 0.001(9) -0.007(14) 0.087(16)
F160 0.29(2) 0.212(15) 0.106(7) -0.060(11) 0.025(13) -0.015(14)
C231 0.120(6) 0.099(5) 0.187(9) 0.035(5) 0.070(6) 0.021(4)
C232 0.101(5) 0.083(4) 0.138(6) 0.008(4) 0.009(4) -0.008(3)
C233 0.091(4) 0.065(3) 0.162(7) 0.016(4) 0.037(4) -0.001(3)
C234 0.086(4) 0.084(4) 0.130(6) -0.004(4) 0.004(4) -0.015(3)
C235 0.103(5) 0.072(4) 0.147(6) 0.013(4) 0.017(4) -0.003(3)
C236 0.126(7) 0.143(8) 0.173(9) 0.014(7) 0.039(6) 0.023(6)
C237 0.156(8) 0.127(7) 0.189(11) -0.038(7) -0.020(8) 0.068(6)
C238 0.085(4) 0.082(4) 0.209(10) 0.020(6) 0.040(5) 0.007(3)
C239 0.171(9) 0.107(6) 0.214(12) -0.020(7) -0.026(8) 0.069(6)
C240 0.104(5) 0.089(5) 0.240(11) -0.016(6) 0.062(6) -0.014(4)
C241 0.20(4) 0.13(3) 0.153(11) -0.03(2) 0.026(19) 0.04(3)
C242 0.17(2) 0.12(2) 0.147(11) -0.003(15) 0.018(14) 0.025(17)
C243 0.14(2) 0.086(14) 0.153(11) -0.004(11) 0.015(10) 0.039(16)
C244 0.17(2) 0.131(18) 0.147(11) -0.003(15) 0.014(13) 0.020(15)
C245 0.18(3) 0.18(3) 0.155(12) -0.01(2) 0.043(18) 0.07(3)

loop_
_atom_type_symbol
_atom_type_description
_atom_type_scat_dispersion_real
_atom_type_scat_dispersion_imag
_atom_type_scat_source
C C 0.0181 0.0091 'International Tables Vol C Tables 4.2.6.8 and 6.1.1.4'
H H 0.0000 0.0000 'International Tables Vol C Tables 4.2.6.8 and 6.1.1.4'
O O 0.0492 0.0322 'International Tables Vol C Tables 4.2.6.8 and 6.1.1.4'
F F 0.0727 0.0534 'International Tables Vol C Tables 4.2.6.8 and 6.1.1.4'

loop_
_geom_angle_atom_site_label_1
_geom_angle_atom_site_label_2
_geom_angle_atom_site_label_3
_geom_angle
_geom_angle_site_symmetry_1
_geom_angle_site_symmetry_3
_geom_angle_publ_flag
C33 C1 C6 110.8(3) . . ?
C33 C1 H1 109.5 . . ?
C6 C1 H1 109.5 . . ?
C33 C1 H2 109.5 . . ?
C6 C1 H2 109.5 . . ?
H1 C1 H2 108.1 . . ?
C9 C2 C12 113.2(4) . . ?
C9 C2 H3 108.9 . . ?
C12 C2 H3 108.9 . . ?
C9 C2 H4 108.9 . . ?
C12 C2 H4 108.9 . . ?
H3 C2 H4 107.7 . . ?
C15 C3 C18 110.4(4) . . ?
C15 C3 H5 109.6 . . ?
C18 C3 H5 109.6 . . ?
C15 C3 H6 109.6 . . ?
C18 C3 H6 109.6 . . ?
H5 C3 H6 108.1 . . ?
C24 C4 C21 113.5(3) . . ?
C24 C4 H7 108.9 . . ?
C21 C4 H7 108.9 . . ?
C24 C4 H8 108.9 . . ?
C21 C4 H8 108.9 . . ?
H7 C4 H8 107.7 . . ?
C27 C5 C30 110.3(3) . . ?
C27 C5 H9 109.6 . . ?
C30 C5 H9 109.6 . . ?
C27 C5 H10 109.6 . . ?
C30 C5 H10 109.6 . . ?
H9 C5 H10 108.1 . . ?
C7 C6 C11 117.7(5) . . ?
C7 C6 C1 122.2(4) . . ?
C11 C6 C1 120.0(4) . . ?
C8 C7 C6 121.6(4) . . ?
C8 C7 O3 110.4(17) . . ?
C6 C7 O3 128.0(17) . . ?
C8 C7 O2 128.0(11) . . ?
C6 C7 O2 110.3(11) . . ?
C8 C7 O1 123.6(10) . . ?
C6 C7 O1 114.4(10) . . ?
C7 C8 C9 121.4(5) . . ?
C7 C8 H11 119.3 . . ?
C9 C8 H11 119.3 . . ?
C10 C9 C8 117.1(4) . . ?
C10 C9 C2 120.3(4) . . ?
C8 C9 C2 122.6(4) . . ?
O4 C10 C11 123.1(4) . . ?
O4 C10 C9 115.9(4) . . ?
C11 C10 C9 121.0(4) . . ?
C6 C11 C10 121.1(5) . . ?
C6 C11 H12 119.4 . . ?
C10 C11 H12 119.4 . . ?
C13 C12 C17 118.3(4) . . ?
C13 C12 C2 121.0(4) . . ?
C17 C12 C2 120.7(4) . . ?
C12 C13 C14 120.7(4) . . ?
C12 C13 O5 115.6(4) . . ?
C14 C13 O5 123.7(5) . . ?
C15 C14 C13 121.2(5) . . ?
C15 C14 H13 119.4 . . ?
C13 C14 H13 119.4 . . ?
C14 C15 C16 118.3(5) . . ?
C14 C15 C3 120.8(4) . . ?
C16 C15 C3 120.7(4) . . ?
O6 C16 C15 115.0(4) . . ?
O6 C16 C17 124.6(4) . . ?
C15 C16 C17 120.4(4) . . ?
C12 C17 C16 120.9(5) . . ?
C12 C17 H14 119.5 . . ?
C16 C17 H14 119.5 . . ?
C23 C18 C19 118.3(4) . . ?
C23 C18 C3 120.4(4) . . ?
C19 C18 C3 121.3(4) . . ?
C20 C19 O8 122.3(13) . . ?
C20 C19 O7 124.0(7) . . ?
C20 C19 C18 120.2(4) . . ?
O8 C19 C18 116.5(12) . . ?
O7 C19 C18 115.6(7) . . ?
C19 C20 C21 121.6(4) . . ?
C19 C20 H15 119.2 . . ?
C21 C20 H15 119.2 . . ?
C22 C21 C20 118.1(4) . . ?
C22 C21 C4 120.9(4) . . ?
C20 C21 C4 121.0(4) . . ?
O9 C22 C23 123.3(4) . . ?
O9 C22 C21 116.2(4) . . ?
C23 C22 C21 120.6(4) . . ?
C22 C23 C18 121.1(4) . . ?
C22 C23 H16 119.4 . . ?
C18 C23 H16 119.4 . . ?
C29 C24 C25 118.5(4) . . ?
C29 C24 C4 121.1(4) . . ?
C25 C24 C4 120.5(4) . . ?
O10 C25 C26 123.3(4) . . ?
O10 C25 C24 116.3(4) . . ?
C26 C25 C24 120.3(4) . . ?
C27 C26 C25 121.4(4) . . ?
C27 C26 H17 119.3 . . ?
C25 C26 H17 119.3 . . ?
C26 C27 C28 118.6(4) . . ?
C26 C27 C5 121.0(4) . . ?
C28 C27 C5 120.4(4) . . ?
O11 C28 C29 124.3(4) . . ?
O11 C28 C27 116.0(4) . . ?
C29 C28 C27 119.7(4) . . ?
C24 C29 C28 121.4(4) . . ?
C24 C29 H18 119.3 . . ?
C28 C29 H18 119.3 . . ?
C35 C30 C31 118.3(4) . . ?
C35 C30 C5 120.3(4) . . ?
C31 C30 C5 121.4(4) . . ?
O12 C31 C32 126.9(6) . . ?
O12 C31 C30 113.2(5) . . ?
C32 C31 C30 119.9(4) . . ?
C32 C31 O13 114.8(12) . . ?
C30 C31 O13 124.5(13) . . ?
C33 C32 C31 121.7(4) . . ?
C33 C32 H19 119.1 . . ?
C31 C32 H19 119.1 . . ?
C32 C33 C34 118.4(4) . . ?
C32 C33 C1 120.4(4) . . ?
C34 C33 C1 121.1(4) . . ?
O14 C34 C33 115.8(4) . . ?
O14 C34 C35 123.4(4) . . ?
C33 C34 C35 120.7(4) . . ?
C34 C35 C30 120.9(4) . . ?
C34 C35 H20 119.5 . . ?
C30 C35 H20 119.5 . . ?
C7 O1 C36 119.3(16) . . ?
O1 C36 C37 107.4(13) . . ?
O1 C36 H21 110.2 . . ?
C37 C36 H21 110.2 . . ?
O1 C36 H22 110.2 . . ?
C37 C36 H22 110.2 . . ?
H21 C36 H22 108.5 . . ?
C38 C37 C36 115.6(14) . . ?
C38 C37 H23 108.4 . . ?
C36 C37 H23 108.4 . . ?
C38 C37 H24 108.4 . . ?
C36 C37 H24 108.4 . . ?
H23 C37 H24 107.4 . . ?
C39 C38 C37 115.5(11) . . ?
C39 C38 H25 108.4 . . ?
C37 C38 H25 108.4 . . ?
C39 C38 H26 108.4 . . ?
C37 C38 H26 108.4 . . ?
H25 C38 H26 107.5 . . ?
F1 C39 F2 106.5(11) . . ?
F1 C39 C38 110.1(10) . . ?
F2 C39 C38 110.4(11) . . ?
F1 C39 C40 107.1(10) . . ?
F2 C39 C40 105.9(9) . . ?
C38 C39 C40 116.3(10) . . ?
F3 C40 F5 109.7(11) . . ?
F3 C40 F4 106.8(11) . . ?
F5 C40 F4 108.6(11) . . ?
F3 C40 C39 110.9(9) . . ?
F5 C40 C39 111.0(11) . . ?
F4 C40 C39 109.6(9) . . ?
C7 O2 C41 113.2(16) . . ?
O2 C41 C42 105.2(15) . . ?
O2 C41 H27 110.7 . . ?
C42 C41 H27 110.7 . . ?
O2 C41 H28 110.7 . . ?
C42 C41 H28 110.7 . . ?
H27 C41 H28 108.8 . . ?
C43 C42 C41 112.3(16) . . ?
C43 C42 H29 109.2 . . ?
C41 C42 H29 109.2 . . ?
C43 C42 H30 109.2 . . ?
C41 C42 H30 109.2 . . ?
H29 C42 H30 107.9 . . ?
C44 C43 C42 109.9(14) . . ?
C44 C43 H31 109.7 . . ?
C42 C43 H31 109.7 . . ?
C44 C43 H32 109.7 . . ?
C42 C43 H32 109.7 . . ?
H31 C43 H32 108.2 . . ?
F6 C44 F7 107.4(15) . . ?
F6 C44 C43 111.9(13) . . ?
F7 C44 C43 110.4(13) . . ?
F6 C44 C45 107.4(13) . . ?
F7 C44 C45 106.3(14) . . ?
C43 C44 C45 113.1(13) . . ?
F10 C45 F8 111.0(17) . . ?
F10 C45 F9 108.2(17) . . ?
F8 C45 F9 105.8(15) . . ?
F10 C45 C44 110.0(16) . . ?
F8 C45 C44 111.5(15) . . ?
F9 C45 C44 110.2(14) . . ?
C7 O3 C46 132(3) . . ?
O3 C46 C47 104.6(17) . . ?
O3 C46 H33 110.8 . . ?
C47 C46 H33 110.8 . . ?
O3 C46 H34 110.8 . . ?
C47 C46 H34 110.8 . . ?
H33 C46 H34 108.9 . . ?
C48 C47 C46 114(2) . . ?
C48 C47 H35 108.9 . . ?
C46 C47 H35 108.9 . . ?
C48 C47 H36 108.9 . . ?
C46 C47 H36 108.9 . . ?
H35 C47 H36 107.7 . . ?
C49 C48 C47 113.4(18) . . ?
C49 C48 H37 108.9 . . ?
C47 C48 H37 108.9 . . ?
C49 C48 H38 108.9 . . ?
C47 C48 H38 108.9 . . ?
H37 C48 H38 107.7 . . ?
F11 C49 F12 107(2) . . ?
F11 C49 C48 111.3(18) . . ?
F12 C49 C48 108.8(19) . . ?
F11 C49 C50 108.0(18) . . ?
F12 C49 C50 107.5(17) . . ?
C48 C49 C50 114.3(19) . . ?
F13 C50 F15 109.7(19) . . ?
F13 C50 F14 108.4(18) . . ?
F15 C50 F14 106.9(17) . . ?
F13 C50 C49 110.8(17) . . ?
F15 C50 C49 108.9(16) . . ?
F14 C50 C49 111.9(16) . . ?
C10 O4 C51 116.9(4) . . ?
O4 C51 C52 107.7(4) . . ?
O4 C51 H39 110.2 . . ?
C52 C51 H39 110.2 . . ?
O4 C51 H40 110.2 . . ?
C52 C51 H40 110.2 . . ?
H39 C51 H40 108.5 . . ?
C51 C52 C53 110.3(4) . . ?
C51 C52 H41 109.6 . . ?
C53 C52 H41 109.6 . . ?
C51 C52 H42 109.6 . . ?
C53 C52 H42 109.6 . . ?
H41 C52 H42 108.1 . . ?
C54 C53 C52 113.1(4) . . ?
C54 C53 H43 109.0 . . ?
C52 C53 H43 109.0 . . ?
C54 C53 H44 109.0 . . ?
C52 C53 H44 109.0 . . ?
H43 C53 H44 107.8 . . ?
F16 C54 F17 105.8(4) . . ?
F16 C54 C53 110.5(4) . . ?
F17 C54 C53 111.2(5) . . ?
F16 C54 C55 106.3(4) . . ?
F17 C54 C55 105.9(5) . . ?
C53 C54 C55 116.5(5) . . ?
F18 C55 F19 109.0(6) . . ?
F18 C55 F20 108.1(5) . . ?
F19 C55 F20 107.7(6) . . ?
F18 C55 C54 112.4(5) . . ?
F19 C55 C54 110.1(5) . . ?
F20 C55 C54 109.5(5) . . ?
C13 O5 C56 120.5(4) . . ?
O5 C56 C57 110.9(5) . . ?
O5 C56 H45 109.5 . . ?
C57 C56 H45 109.5 . . ?
O5 C56 H46 109.5 . . ?
C57 C56 H46 109.5 . . ?
H45 C56 H46 108.1 . . ?
C56 C57 C58 110.6(5) . . ?
C56 C57 H47 109.5 . . ?
C58 C57 H47 109.5 . . ?
C56 C57 H48 109.5 . . ?
C58 C57 H48 109.5 . . ?
H47 C57 H48 108.1 . . ?
C59 C58 C57 112.8(6) . . ?
C59 C58 H49 109.0 . . ?
C57 C58 H49 109.0 . . ?
C59 C58 H50 109.0 . . ?
C57 C58 H50 109.0 . . ?
H49 C58 H50 107.8 . . ?
F22 C59 F21 106.4(6) . . ?
F22 C59 C58 112.9(6) . . ?
F21 C59 C58 110.4(6) . . ?
F22 C59 C60 106.9(7) . . ?
F21 C59 C60 105.5(7) . . ?
C58 C59 C60 114.2(7) . . ?
F25 C60 F23 107.8(9) . . ?
F25 C60 F24 107.5(9) . . ?
F23 C60 F24 108.9(8) . . ?
F25 C60 C59 111.9(7) . . ?
F23 C60 C59 111.0(8) . . ?
F24 C60 C59 109.6(8) . . ?
C16 O6 C61 119.6(4) . . ?
O6 C61 C62 107.5(4) . . ?
O6 C61 H51 110.2 . . ?
C62 C61 H51 110.2 . . ?
O6 C61 H52 110.2 . . ?
C62 C61 H52 110.2 . . ?
H51 C61 H52 108.5 . . ?
C61 C62 C63 111.6(4) . . ?
C61 C62 H53 109.3 . . ?
C63 C62 H53 109.3 . . ?
C61 C62 H54 109.3 . . ?
C63 C62 H54 109.3 . . ?
H53 C62 H54 108.0 . . ?
C64 C63 C62 113.7(4) . . ?
C64 C63 H55 108.8 . . ?
C62 C63 H55 108.8 . . ?
C64 C63 H56 108.8 . . ?
C62 C63 H56 108.8 . . ?
H55 C63 H56 107.7 . . ?
F26 C64 F27 106.0(4) . . ?
F26 C64 C63 111.4(4) . . ?
F27 C64 C63 110.6(4) . . ?
F26 C64 C65 107.4(4) . . ?
F27 C64 C65 106.4(4) . . ?
C63 C64 C65 114.6(4) . . ?
F30 C65 F29 109.9(5) . . ?
F30 C65 F28 107.0(5) . . ?
F29 C65 F28 107.4(5) . . ?
F30 C65 C64 110.3(5) . . ?
F29 C65 C64 110.2(5) . . ?
F28 C65 C64 111.8(5) . . ?
C19 O7 C66 112.8(10) . . ?
O7 C66 C67 107.9(7) . . ?
O7 C66 H57 110.1 . . ?
C67 C66 H57 110.1 . . ?
O7 C66 H58 110.1 . . ?
C67 C66 H58 110.1 . . ?
H57 C66 H58 108.4 . . ?
C66 C67 C68 110.6(7) . . ?
C66 C67 H59 109.5 . . ?
C68 C67 H59 109.5 . . ?
C66 C67 H60 109.5 . . ?
C68 C67 H60 109.5 . . ?
H59 C67 H60 108.1 . . ?
C69 C68 C67 113.2(6) . . ?
C69 C68 H61 108.9 . . ?
C67 C68 H61 108.9 . . ?
C69 C68 H62 108.9 . . ?
C67 C68 H62 108.9 . . ?
H61 C68 H62 107.8 . . ?
F31 C69 F32 107.4(7) . . ?
F31 C69 C68 110.5(7) . . ?
F32 C69 C68 109.7(7) . . ?
F31 C69 C70 106.3(7) . . ?
F32 C69 C70 108.1(7) . . ?
C68 C69 C70 114.5(7) . . ?
F35 C70 F34 108.7(9) . . ?
F35 C70 F33 108.7(9) . . ?
F34 C70 F33 106.2(9) . . ?
F35 C70 C69 110.7(8) . . ?
F34 C70 C69 111.1(8) . . ?
F33 C70 C69 111.3(8) . . ?
C19 O8 C71 124(2) . . ?
O8 C71 C72 104.4(16) . . ?
O8 C71 H63 110.9 . . ?
C72 C71 H63 110.9 . . ?
O8 C71 H64 110.9 . . ?
C72 C71 H64 110.9 . . ?
H63 C71 H64 108.9 . . ?
C73 C72 C71 112.5(17) . . ?
C73 C72 H65 109.1 . . ?
C71 C72 H65 109.1 . . ?
C73 C72 H66 109.1 . . ?
C71 C72 H66 109.1 . . ?
H65 C72 H66 107.8 . . ?
C72 C73 C74 108.9(15) . . ?
C72 C73 H67 109.9 . . ?
C74 C73 H67 109.9 . . ?
C72 C73 H68 109.9 . . ?
C74 C73 H68 109.9 . . ?
H67 C73 H68 108.3 . . ?
F36 C74 F37 110.5(18) . . ?
F36 C74 C73 110.7(16) . . ?
F37 C74 C73 118.3(17) . . ?
F36 C74 C75 103.4(15) . . ?
F37 C74 C75 103.7(15) . . ?
C73 C74 C75 108.9(14) . . ?
F40 C75 F38 115(2) . . ?
F40 C75 F39 113(2) . . ?
F38 C75 F39 110(2) . . ?
F40 C75 C74 105.2(16) . . ?
F38 C75 C74 104.6(15) . . ?
F39 C75 C74 108.1(18) . . ?
C22 O9 C76 117.8(3) . . ?
O9 C76 C77 107.0(3) . . ?
O9 C76 H69 110.3 . . ?
C77 C76 H69 110.3 . . ?
O9 C76 H70 110.3 . . ?
C77 C76 H70 110.3 . . ?
H69 C76 H70 108.6 . . ?
C76 C77 C78 111.2(4) . . ?
C76 C77 H71 109.4 . . ?
C78 C77 H71 109.4 . . ?
C76 C77 H72 109.4 . . ?
C78 C77 H72 109.4 . . ?
H71 C77 H72 108.0 . . ?
C79 C78 C77 112.6(4) . . ?
C79 C78 H73 109.1 . . ?
C77 C78 H73 109.1 . . ?
C79 C78 H74 109.1 . . ?
C77 C78 H74 109.1 . . ?
H73 C78 H74 107.8 . . ?
F41 C79 F42 107.0(5) . . ?
F41 C79 C78 111.7(5) . . ?
F42 C79 C78 110.1(5) . . ?
F41 C79 C80 106.9(5) . . ?
F42 C79 C80 106.1(5) . . ?
C78 C79 C80 114.5(5) . . ?
F45 C80 F44 106.7(7) . . ?
F45 C80 F43 109.2(6) . . ?
F44 C80 F43 106.3(6) . . ?
F45 C80 C79 112.1(5) . . ?
F44 C80 C79 111.0(5) . . ?
F43 C80 C79 111.2(6) . . ?
C25 O10 C81 117.8(3) . . ?
O10 C81 C82 107.7(4) . . ?
O10 C81 H75 110.2 . . ?
C82 C81 H75 110.2 . . ?
O10 C81 H76 110.2 . . ?
C82 C81 H76 110.2 . . ?
H75 C81 H76 108.5 . . ?
C81 C82 C83 110.3(4) . . ?
C81 C82 H77 109.6 . . ?
C83 C82 H77 109.6 . . ?
C81 C82 H78 109.6 . . ?
C83 C82 H78 109.6 . . ?
H77 C82 H78 108.1 . . ?
C84 C83 C82 113.6(5) . . ?
C84 C83 H79 108.8 . . ?
C82 C83 H79 108.8 . . ?
C84 C83 H80 108.8 . . ?
C82 C83 H80 108.8 . . ?
H79 C83 H80 107.7 . . ?
F46 C84 F47 104.0(6) . . ?
F46 C84 C83 112.0(6) . . ?
F47 C84 C83 111.0(7) . . ?
F46 C84 C85 107.7(7) . . ?
F47 C84 C85 105.4(6) . . ?
C83 C84 C85 115.9(6) . . ?
F50 C85 F48 109.6(8) . . ?
F50 C85 F49 108.8(7) . . ?
F48 C85 F49 107.6(7) . . ?
F50 C85 C84 110.2(7) . . ?
F48 C85 C84 111.1(6) . . ?
F49 C85 C84 109.5(8) . . ?
C28 O11 C86 119.5(3) . . ?
O11 C86 C87 107.7(4) . . ?
O11 C86 H81 110.2 . . ?
C87 C86 H81 110.2 . . ?
O11 C86 H82 110.2 . . ?
C87 C86 H82 110.2 . . ?
H81 C86 H82 108.5 . . ?
C86 C87 C88 110.4(4) . . ?
C86 C87 H83 109.6 . . ?
C88 C87 H83 109.6 . . ?
C86 C87 H84 109.6 . . ?
C88 C87 H84 109.6 . . ?
H83 C87 H84 108.1 . . ?
C89 C88 C87 114.5(5) . . ?
C89 C88 H85 108.6 . . ?
C87 C88 H85 108.6 . . ?
C89 C88 H86 108.6 . . ?
C87 C88 H86 108.6 . . ?
H85 C88 H86 107.6 . . ?
F51 C89 F52 105.0(6) . . ?
F51 C89 C88 113.2(6) . . ?
F52 C89 C88 107.7(6) . . ?
F51 C89 C90 107.3(6) . . ?
F52 C89 C90 104.4(7) . . ?
C88 C89 C90 118.2(7) . . ?
F53 C90 F54 110.7(9) . . ?
F53 C90 F55 108.4(8) . . ?
F54 C90 F55 105.0(8) . . ?
F53 C90 C89 114.0(8) . . ?
F54 C90 C89 110.3(7) . . ?
F55 C90 C89 107.9(8) . . ?
C31 O12 C91 114.4(6) . . ?
O12 C91 C92 105.9(6) . . ?
O12 C91 H87 110.6 . . ?
C92 C91 H87 110.6 . . ?
O12 C91 H88 110.6 . . ?
C92 C91 H88 110.6 . . ?
H87 C91 H88 108.7 . . ?
C91 C92 C93 109.7(6) . . ?
C91 C92 H89 109.7 . . ?
C93 C92 H89 109.7 . . ?
C91 C92 H90 109.7 . . ?
C93 C92 H90 109.7 . . ?
H89 C92 H90 108.2 . . ?
C94 C93 C92 112.8(6) . . ?
C94 C93 H91 109.0 . . ?
C92 C93 H91 109.0 . . ?
C94 C93 H92 109.0 . . ?
C92 C93 H92 109.0 . . ?
H91 C93 H92 107.8 . . ?
F56 C94 F57 108.0(8) . . ?
F56 C94 C93 110.2(6) . . ?
F57 C94 C93 109.6(6) . . ?
F56 C94 C95 106.4(6) . . ?
F57 C94 C95 107.9(7) . . ?
C93 C94 C95 114.4(7) . . ?
F60 C95 F58 108.6(8) . . ?
F60 C95 F59 105.2(9) . . ?
F58 C95 F59 107.7(8) . . ?
F60 C95 C94 111.4(7) . . ?
F58 C95 C94 112.7(8) . . ?
F59 C95 C94 111.0(7) . . ?
C31 O13 C96 127(2) . . ?
O13 C96 C97 109.9(16) . . ?
O13 C96 H93 109.7 . . ?
C97 C96 H93 109.7 . . ?
O13 C96 H94 109.7 . . ?
C97 C96 H94 109.7 . . ?
H93 C96 H94 108.2 . . ?
C98 C97 C96 117.1(17) . . ?
C98 C97 H95 108.0 . . ?
C96 C97 H95 108.0 . . ?
C98 C97 H96 108.0 . . ?
C96 C97 H96 108.0 . . ?
H95 C97 H96 107.3 . . ?
C97 C98 C99 116.5(14) . . ?
C97 C98 H97 108.2 . . ?
C99 C98 H97 108.2 . . ?
C97 C98 H98 108.2 . . ?
C99 C98 H98 108.2 . . ?
H97 C98 H98 107.3 . . ?
F61 C99 F62 105.9(13) . . ?
F61 C99 C98 114.8(13) . . ?
F62 C99 C98 107.6(12) . . ?
F61 C99 C100 107.0(12) . . ?
F62 C99 C100 106.3(12) . . ?
C98 C99 C100 114.6(13) . . ?
F64 C100 F65 107.2(16) . . ?
F64 C100 F63 105.4(16) . . ?
F65 C100 F63 111.0(16) . . ?
F64 C100 C99 112.5(14) . . ?
F65 C100 C99 111.3(15) . . ?
F63 C100 C99 109.3(14) . . ?
C34 O14 C101 119.1(4) . . ?
O14 C101 C102 105.3(4) . . ?
O14 C101 H99 110.7 . . ?
C102 C101 H99 110.7 . . ?
O14 C101 H100 110.7 . . ?
C102 C101 H100 110.7 . . ?
H99 C101 H100 108.8 . . ?
C103 C102 C101 113.3(5) . . ?
C103 C102 H101 108.9 . . ?
C101 C102 H101 108.9 . . ?
C103 C102 H102 108.9 . . ?
C101 C102 H102 108.9 . . ?
H101 C102 H102 107.7 . . ?
C104 C103 C102 111.9(5) . . ?
C104 C103 H103 109.2 . . ?
C102 C103 H103 109.2 . . ?
C104 C103 H104 109.2 . . ?
C102 C103 H104 109.2 . . ?
H103 C103 H104 107.9 . . ?
F67 C104 F66 104.8(7) . . ?
F67 C104 C103 111.7(5) . . ?
F66 C104 C103 109.8(5) . . ?
F67 C104 C105 108.4(6) . . ?
F66 C104 C105 106.0(6) . . ?
C103 C104 C105 115.5(7) . . ?
F69 C105 F70 110.2(11) . . ?
F69 C105 F68 108.5(7) . . ?
F70 C105 F68 109.0(7) . . ?
F69 C105 C104 111.4(7) . . ?
F70 C105 C104 108.7(6) . . ?
F68 C105 C104 109.1(8) . . ?
C111 C106 C138 110.8(3) . . ?
C111 C106 H105 109.5 . . ?
C138 C106 H105 109.5 . . ?
C111 C106 H106 109.5 . . ?
C138 C106 H106 109.5 . . ?
H105 C106 H106 108.1 . . ?
C117 C107 C114 112.1(3) . . ?
C117 C107 H107 109.2 . . ?
C114 C107 H107 109.2 . . ?
C117 C107 H108 109.2 . . ?
C114 C107 H108 109.2 . . ?
H107 C107 H108 107.9 . . ?
C120 C108 C123 110.3(3) . . ?
C120 C108 H109 109.6 . . ?
C123 C108 H109 109.6 . . ?
C120 C108 H110 109.6 . . ?
C123 C108 H110 109.6 . . ?
H109 C108 H110 108.1 . . ?
C126 C109 C129 113.4(4) . . ?
C126 C109 H111 108.9 . . ?
C129 C109 H111 108.9 . . ?
C126 C109 H112 108.9 . . ?
C129 C109 H112 108.9 . . ?
H111 C109 H112 107.7 . . ?
C135 C110 C132 110.8(3) . . ?
C135 C110 H113 109.5 . . ?
C132 C110 H113 109.5 . . ?
C135 C110 H114 109.5 . . ?
C132 C110 H114 109.5 . . ?
H113 C110 H114 108.1 . . ?
C116 C111 C112 118.2(4) . . ?
C116 C111 C106 120.7(4) . . ?
C112 C111 C106 121.1(4) . . ?
O15 C112 C111 113.5(9) . . ?
C111 C112 O16 121.7(15) . . ?
O15 C112 C113 126.1(9) . . ?
C111 C112 C113 120.4(4) . . ?
O16 C112 C113 117.9(16) . . ?
C114 C113 C112 121.1(4) . . ?
C114 C113 H115 119.5 . . ?
C112 C113 H115 119.5 . . ?
C113 C114 C115 118.4(4) . . ?
C113 C114 C107 120.5(4) . . ?
C115 C114 C107 121.1(4) . . ?
O17 C115 C116 123.8(9) . . ?
O18 C115 C116 123.6(12) . . ?
O17 C115 C114 115.8(9) . . ?
O18 C115 C114 115.8(12) . . ?
C116 C115 C114 120.2(4) . . ?
C111 C116 C115 121.7(4) . . ?
C111 C116 H116 119.2 . . ?
C115 C116 H116 119.2 . . ?
C118 C117 C122 117.7(4) . . ?
C118 C117 C107 121.3(4) . . ?
C122 C117 C107 121.0(4) . . ?
O19 C118 C119 123.8(4) . . ?
O19 C118 C117 115.2(4) . . ?
C119 C118 C117 120.9(4) . . ?
C120 C119 C118 121.1(4) . . ?
C120 C119 H117 119.4 . . ?
C118 C119 H117 119.4 . . ?
C119 C120 C121 118.2(4) . . ?
C119 C120 C108 120.4(4) . . ?
C121 C120 C108 121.4(4) . . ?
O20 C121 C122 123.5(4) . . ?
O20 C121 C120 115.8(4) . . ?
C122 C121 C120 120.7(4) . . ?
C121 C122 C117 121.2(4) . . ?
C121 C122 H118 119.4 . . ?
C117 C122 H118 119.4 . . ?
C124 C123 C128 117.8(4) . . ?
C124 C123 C108 123.1(4) . . ?
C128 C123 C108 119.0(4) . . ?
C125 C124 C123 121.1(5) . . ?
C125 C124 O22 122.5(18) . . ?
C123 C124 O22 116.2(18) . . ?
C125 C124 O21 124.6(19) . . ?
C123 C124 O21 114.1(18) . . ?
C124 C125 C126 121.3(4) . . ?
C124 C125 H119 119.4 . . ?
C126 C125 H119 119.4 . . ?
C125 C126 C127 118.5(4) . . ?
C125 C126 C109 121.2(4) . . ?
C127 C126 C109 120.3(4) . . ?
O23 C127 C128 122.5(7) . . ?
O24 C127 C128 124.5(18) . . ?
O23 C127 C126 117.4(7) . . ?
O24 C127 C126 115.3(17) . . ?
C128 C127 C126 120.0(4) . . ?
C127 C128 C123 121.2(4) . . ?
C127 C128 H120 119.4 . . ?
C123 C128 H120 119.4 . . ?
C134 C129 C130 118.0(4) . . ?
C134 C129 C109 121.1(4) . . ?
C130 C129 C109 120.9(4) . . ?
O25 C130 C131 127.0(7) . . ?
O25 C130 C129 112.4(7) . . ?
C131 C130 C129 120.4(5) . . ?
C131 C130 O26 117.8(10) . . ?
C129 C130 O26 121.5(10) . . ?
C132 C131 C130 121.3(4) . . ?
C132 C131 H121 119.4 . . ?
C130 C131 H121 119.4 . . ?
C131 C132 C133 118.5(4) . . ?
C131 C132 C110 120.9(4) . . ?
C133 C132 C110 120.6(5) . . ?
O27 C133 C132 114.8(4) . . ?
O27 C133 C134 124.4(4) . . ?
C132 C133 C134 120.7(5) . . ?
C129 C134 C133 121.1(4) . . ?
C129 C134 H122 119.5 . . ?
C133 C134 H122 119.5 . . ?
C140 C135 C136 118.3(4) . . ?
C140 C135 C110 121.6(4) . . ?
C136 C135 C110 120.1(4) . . ?
C135 C136 O28 112.4(6) . . ?
C135 C136 C137 120.4(4) . . ?
O28 C136 C137 127.0(7) . . ?
C135 C136 O30 123.5(11) . . ?
C137 C136 O30 115.5(10) . . ?
C135 C136 O29 123.5(11) . . ?
C137 C136 O29 115.5(10) . . ?
C138 C137 C136 120.6(4) . . ?
C138 C137 H123 119.7 . . ?
C136 C137 H123 119.7 . . ?
C137 C138 C139 118.6(4) . . ?
C137 C138 C106 119.5(4) . . ?
C139 C138 C106 121.9(4) . . ?
C140 C139 C138 120.0(4) . . ?
C140 C139 O31 118.6(5) . . ?
C138 C139 O31 121.4(5) . . ?
C140 C139 O32 134.8(9) . . ?
C138 C139 O32 104.9(8) . . ?
C135 C140 C139 122.0(4) . . ?
C135 C140 H124 119.0 . . ?
C139 C140 H124 119.0 . . ?
C112 O15 C141 114.9(12) . . ?
O15 C141 C142 106.6(9) . . ?
O15 C141 H125 110.4 . . ?
C142 C141 H125 110.4 . . ?
O15 C141 H126 110.4 . . ?
C142 C141 H126 110.4 . . ?
H125 C141 H126 108.6 . . ?
C143 C142 C141 110.9(10) . . ?
C143 C142 H127 109.5 . . ?
C141 C142 H127 109.5 . . ?
C143 C142 H128 109.5 . . ?
C141 C142 H128 109.5 . . ?
H127 C142 H128 108.0 . . ?
C144 C143 C142 113.3(8) . . ?
C144 C143 H129 108.9 . . ?
C142 C143 H129 108.9 . . ?
C144 C143 H130 108.9 . . ?
C142 C143 H130 108.9 . . ?
H129 C143 H130 107.7 . . ?
F71 C144 F72 104.2(6) . . ?
F71 C144 C143 110.7(6) . . ?
F72 C144 C143 110.5(7) . . ?
F71 C144 C145 107.8(7) . . ?
F72 C144 C145 106.7(6) . . ?
C143 C144 C145 116.2(7) . . ?
F75 C145 F73 108.2(8) . . ?
F75 C145 F74 107.9(7) . . ?
F73 C145 F74 107.8(7) . . ?
F75 C145 C144 110.5(7) . . ?
F73 C145 C144 112.5(7) . . ?
F74 C145 C144 109.8(7) . . ?
C112 O16 C146 125(2) . . ?
O16 C146 C147 107.1(14) . . ?
O16 C146 H131 110.3 . . ?
C147 C146 H131 110.3 . . ?
O16 C146 H132 110.3 . . ?
C147 C146 H132 110.3 . . ?
H131 C146 H132 108.5 . . ?
C148 C147 C146 113.8(15) . . ?
C148 C147 H133 108.8 . . ?
C146 C147 H133 108.8 . . ?
C148 C147 H134 108.8 . . ?
C146 C147 H134 108.8 . . ?
H133 C147 H134 107.7 . . ?
C149 C148 C147 113.4(14) . . ?
C149 C148 H135 108.9 . . ?
C147 C148 H135 108.9 . . ?
C149 C148 H136 108.9 . . ?
C147 C148 H136 108.9 . . ?
H135 C148 H136 107.7 . . ?
F76 C149 F77 104.7(13) . . ?
F76 C149 C148 111.9(13) . . ?
F77 C149 C148 111.9(14) . . ?
F76 C149 C150 106.5(12) . . ?
F77 C149 C150 105.4(12) . . ?
C148 C149 C150 115.6(12) . . ?
F80 C150 F78 107.3(14) . . ?
F80 C150 F79 109.0(15) . . ?
F78 C150 F79 109.9(15) . . ?
F80 C150 C149 109.2(12) . . ?
F78 C150 C149 111.8(13) . . ?
F79 C150 C149 109.6(12) . . ?
C115 O17 C151 114.8(13) . . ?
O17 C151 C152 106.0(11) . . ?
O17 C151 H137 110.5 . . ?
C152 C151 H137 110.5 . . ?
O17 C151 H138 110.5 . . ?
C152 C151 H138 110.5 . . ?
H137 C151 H138 108.7 . . ?
C151 C152 C153 110.9(10) . . ?
C151 C152 H139 109.5 . . ?
C153 C152 H139 109.5 . . ?
C151 C152 H140 109.5 . . ?
C153 C152 H140 109.5 . . ?
H139 C152 H140 108.1 . . ?
C154 C153 C152 113.5(8) . . ?
C154 C153 H141 108.9 . . ?
C152 C153 H141 108.9 . . ?
C154 C153 H142 108.9 . . ?
C152 C153 H142 108.9 . . ?
H141 C153 H142 107.7 . . ?
F82 C154 F81 103.6(7) . . ?
F82 C154 C153 112.8(7) . . ?
F81 C154 C153 109.9(8) . . ?
F82 C154 C155 108.3(7) . . ?
F81 C154 C155 105.9(7) . . ?
C153 C154 C155 115.4(7) . . ?
F85 C155 F84 110.8(11) . . ?
F85 C155 F83 106.1(10) . . ?
F84 C155 F83 108.1(9) . . ?
F85 C155 C154 110.2(8) . . ?
F84 C155 C154 109.9(8) . . ?
F83 C155 C154 111.6(8) . . ?
C115 O18 C156 122(2) . . ?
O18 C156 C157 107.5(15) . . ?
O18 C156 H143 110.2 . . ?
C157 C156 H143 110.2 . . ?
O18 C156 H144 110.2 . . ?
C157 C156 H144 110.2 . . ?
H143 C156 H144 108.5 . . ?
C156 C157 C158 111.4(17) . . ?
C156 C157 H145 109.4 . . ?
C158 C157 H145 109.4 . . ?
C156 C157 H146 109.4 . . ?
C158 C157 H146 109.4 . . ?
H145 C157 H146 108.0 . . ?
C159 C158 C157 111.1(17) . . ?
C159 C158 H147 109.4 . . ?
C157 C158 H147 109.4 . . ?
C159 C158 H148 109.4 . . ?
C157 C158 H148 109.4 . . ?
H147 C158 H148 108.0 . . ?
F86 C159 F87 102.8(14) . . ?
F86 C159 C158 110.6(12) . . ?
F87 C159 C158 110.8(14) . . ?
F86 C159 C160 107.0(11) . . ?
F87 C159 C160 109.3(12) . . ?
C158 C159 C160 115.5(12) . . ?
F90 C160 F89 108.5(15) . . ?
F90 C160 F88 107.1(14) . . ?
F89 C160 F88 108.0(14) . . ?
F90 C160 C159 111.2(13) . . ?
F89 C160 C159 112.3(14) . . ?
F88 C160 C159 109.6(11) . . ?
C118 O19 C161 118.5(4) . . ?
O19 C161 C162 106.5(4) . . ?
O19 C161 H149 110.4 . . ?
C162 C161 H149 110.4 . . ?
O19 C161 H150 110.4 . . ?
C162 C161 H150 110.4 . . ?
H149 C161 H150 108.6 . . ?
C161 C162 C163 114.0(5) . . ?
C161 C162 H151 108.8 . . ?
C163 C162 H151 108.8 . . ?
C161 C162 H152 108.8 . . ?
C163 C162 H152 108.8 . . ?
H151 C162 H152 107.7 . . ?
C164 C163 C162 114.5(5) . . ?
C164 C163 H153 108.6 . . ?
C162 C163 H153 108.6 . . ?
C164 C163 H154 108.6 . . ?
C162 C163 H154 108.6 . . ?
H153 C163 H154 107.6 . . ?
F91 C164 F92 106.2(6) . . ?
F91 C164 C163 112.3(5) . . ?
F92 C164 C163 111.8(7) . . ?
F91 C164 C165 105.4(7) . . ?
F92 C164 C165 104.7(6) . . ?
C163 C164 C165 115.7(7) . . ?
F93 C165 F95 109.6(9) . . ?
F93 C165 F94 107.5(7) . . ?
F95 C165 F94 106.9(9) . . ?
F93 C165 C164 112.8(9) . . ?
F95 C165 C164 110.4(6) . . ?
F94 C165 C164 109.4(8) . . ?
C121 O20 C166 118.2(3) . . ?
O20 C166 C167 107.8(3) . . ?
O20 C166 H155 110.2 . . ?
C167 C166 H155 110.2 . . ?
O20 C166 H156 110.2 . . ?
C167 C166 H156 110.2 . . ?
H155 C166 H156 108.5 . . ?
C166 C167 C168 110.2(4) . . ?
C166 C167 H157 109.6 . . ?
C168 C167 H157 109.6 . . ?
C166 C167 H158 109.6 . . ?
C168 C167 H158 109.6 . . ?
H157 C167 H158 108.1 . . ?
C169 C168 C167 114.0(4) . . ?
C169 C168 H159 108.7 . . ?
C167 C168 H159 108.7 . . ?
C169 C168 H160 108.7 . . ?
C167 C168 H160 108.7 . . ?
H159 C168 H160 107.6 . . ?
F97 C169 F96 106.1(4) . . ?
F97 C169 C168 111.4(4) . . ?
F96 C169 C168 110.9(4) . . ?
F97 C169 C170 106.2(4) . . ?
F96 C169 C170 106.8(4) . . ?
C168 C169 C170 114.9(4) . . ?
F98 C170 F100 108.6(4) . . ?
F98 C170 F99 107.8(4) . . ?
F100 C170 F99 107.5(5) . . ?
F98 C170 C169 112.5(4) . . ?
F100 C170 C169 110.5(4) . . ?
F99 C170 C169 109.7(4) . . ?
C124 O21 C171 119(2) . . ?
O21 C171 C172 108.8(15) . . ?
O21 C171 H161 109.9 . . ?
C172 C171 H161 109.9 . . ?
O21 C171 H162 109.9 . . ?
C172 C171 H162 109.9 . . ?
H161 C171 H162 108.3 . . ?
C173 C172 C171 114.5(13) . . ?
C173 C172 H163 108.6 . . ?
C171 C172 H163 108.6 . . ?
C173 C172 H164 108.6 . . ?
C171 C172 H164 108.6 . . ?
H163 C172 H164 107.6 . . ?
C174 C173 C172 115.5(13) . . ?
C174 C173 H165 108.4 . . ?
C172 C173 H165 108.4 . . ?
C174 C173 H166 108.4 . . ?
C172 C173 H166 108.4 . . ?
H165 C173 H166 107.5 . . ?
F101 C174 F102 107.2(13) . . ?
F101 C174 C173 110.8(13) . . ?
F102 C174 C173 110.5(12) . . ?
F101 C174 C175 105.2(12) . . ?
F102 C174 C175 106.9(12) . . ?
C173 C174 C175 115.6(11) . . ?
F104 C175 F103 108.5(14) . . ?
F104 C175 F105 110.1(15) . . ?
F103 C175 F105 108.6(14) . . ?
F104 C175 C174 109.2(12) . . ?
F103 C175 C174 110.8(12) . . ?
F105 C175 C174 109.7(12) . . ?
C124 O22 C176 117(2) . . ?
O22 C176 C177 107.9(13) . . ?
O22 C176 H167 110.1 . . ?
C177 C176 H167 110.1 . . ?
O22 C176 H168 110.1 . . ?
C177 C176 H168 110.1 . . ?
H167 C176 H168 108.4 . . ?
C178 C177 C176 113.2(13) . . ?
C178 C177 H169 108.9 . . ?
C176 C177 H169 108.9 . . ?
C178 C177 H170 108.9 . . ?
C176 C177 H170 108.9 . . ?
H169 C177 H170 107.7 . . ?
C179 C178 C177 112.3(12) . . ?
C179 C178 H171 109.1 . . ?
C177 C178 H171 109.1 . . ?
C179 C178 H172 109.1 . . ?
C177 C178 H172 109.1 . . ?
H171 C178 H172 107.9 . . ?
F106 C179 F107 105.1(12) . . ?
F106 C179 C178 110.8(12) . . ?
F107 C179 C178 110.6(11) . . ?
F106 C179 C180 106.4(11) . . ?
F107 C179 C180 107.3(12) . . ?
C178 C179 C180 116.0(11) . . ?
F109 C180 F110 107.1(14) . . ?
F109 C180 F108 108.6(15) . . ?
F110 C180 F108 109.7(14) . . ?
F109 C180 C179 110.7(12) . . ?
F110 C180 C179 110.8(12) . . ?
F108 C180 C179 109.9(12) . . ?
C127 O23 C181 117.8(10) . . ?
O23 C181 C182 107.5(8) . . ?
O23 C181 H173 110.2 . . ?
C182 C181 H173 110.2 . . ?
O23 C181 H174 110.2 . . ?
C182 C181 H174 110.2 . . ?
H173 C181 H174 108.5 . . ?
C181 C182 C183 110.8(10) . . ?
C181 C182 H175 109.5 . . ?
C183 C182 H175 109.5 . . ?
C181 C182 H176 109.5 . . ?
C183 C182 H176 109.5 . . ?
H175 C182 H176 108.1 . . ?
C184 C183 C182 112.9(9) . . ?
C184 C183 H177 109.0 . . ?
C182 C183 H177 109.0 . . ?
C184 C183 H178 109.0 . . ?
C182 C183 H178 109.0 . . ?
H177 C183 H178 107.8 . . ?
F111 C184 F112 104.8(7) . . ?
F111 C184 C183 111.7(8) . . ?
F112 C184 C183 110.1(9) . . ?
F111 C184 C185 107.7(7) . . ?
F112 C184 C185 106.5(6) . . ?
C183 C184 C185 115.5(8) . . ?
F115 C185 F113 109.9(8) . . ?
F115 C185 F114 107.3(8) . . ?
F113 C185 F114 107.0(8) . . ?
F115 C185 C184 111.0(8) . . ?
F113 C185 C184 111.3(7) . . ?
F114 C185 C184 110.1(7) . . ?
C127 O24 C186 115(3) . . ?
O24 C186 C187 107.9(18) . . ?
O24 C186 H179 110.1 . . ?
C187 C186 H179 110.1 . . ?
O24 C186 H180 110.1 . . ?
C187 C186 H180 110.1 . . ?
H179 C186 H180 108.4 . . ?
C186 C187 C188 110.6(17) . . ?
C186 C187 H181 109.5 . . ?
C188 C187 H181 109.5 . . ?
C186 C187 H182 109.5 . . ?
C188 C187 H182 109.5 . . ?
H181 C187 H182 108.1 . . ?
C189 C188 C187 113.4(16) . . ?
C189 C188 H183 108.9 . . ?
C187 C188 H183 108.9 . . ?
C189 C188 H184 108.9 . . ?
C187 C188 H184 108.9 . . ?
H183 C188 H184 107.7 . . ?
F116 C189 F117 108.7(14) . . ?
F116 C189 C188 110.4(15) . . ?
F117 C189 C188 110.2(15) . . ?
F116 C189 C190 106.5(11) . . ?
F117 C189 C190 105.5(11) . . ?
C188 C189 C190 115.2(13) . . ?
F120 C190 F118 108.2(14) . . ?
F120 C190 F119 107.7(14) . . ?
F118 C190 F119 106.7(15) . . ?
F120 C190 C189 110.2(13) . . ?
F118 C190 C189 112.4(13) . . ?
F119 C190 C189 111.4(13) . . ?
C130 O25 C191 113.2(9) . . ?
O25 C191 C192 107.0(7) . . ?
O25 C191 H185 110.3 . . ?
C192 C191 H185 110.3 . . ?
O25 C191 H186 110.3 . . ?
C192 C191 H186 110.3 . . ?
H185 C191 H186 108.6 . . ?
C193 C192 C191 110.5(7) . . ?
C193 C192 H187 109.5 . . ?
C191 C192 H187 109.5 . . ?
C193 C192 H188 109.5 . . ?
C191 C192 H188 109.5 . . ?
H187 C192 H188 108.1 . . ?
C194 C193 C192 115.8(7) . . ?
C194 C193 H189 108.3 . . ?
C192 C193 H189 108.3 . . ?
C194 C193 H190 108.3 . . ?
C192 C193 H190 108.3 . . ?
H189 C193 H190 107.4 . . ?
F122 C194 F121 109.3(8) . . ?
F122 C194 C193 109.9(8) . . ?
F121 C194 C193 110.1(8) . . ?
F122 C194 C195 106.4(8) . . ?
F121 C194 C195 104.4(8) . . ?
C193 C194 C195 116.6(8) . . ?
F125 C195 F123 105.5(9) . . ?
F125 C195 F124 110.6(9) . . ?
F123 C195 F124 107.4(9) . . ?
F125 C195 C194 112.0(8) . . ?
F123 C195 C194 111.2(9) . . ?
F124 C195 C194 109.9(8) . . ?
C130 O26 C196 126.2(14) . . ?
O26 C196 C197 114.6(13) . . ?
O26 C196 H191 108.6 . . ?
C197 C196 H191 108.6 . . ?
O26 C196 H192 108.6 . . ?
C197 C196 H192 108.6 . . ?
H191 C196 H192 107.6 . . ?
C198 C197 C196 115.1(13) . . ?
C198 C197 H193 108.5 . . ?
C196 C197 H193 108.5 . . ?
C198 C197 H194 108.5 . . ?
C196 C197 H194 108.5 . . ?
H193 C197 H194 107.5 . . ?
C199 C198 C197 117.2(12) . . ?
C199 C198 H195 108.0 . . ?
C197 C198 H195 108.0 . . ?
C199 C198 H196 108.0 . . ?
C197 C198 H196 108.0 . . ?
H195 C198 H196 107.3 . . ?
F126 C199 F127 103.7(13) . . ?
F126 C199 C198 111.4(12) . . ?
F127 C199 C198 109.6(13) . . ?
F126 C199 C200 107.5(12) . . ?
F127 C199 C200 106.2(12) . . ?
C198 C199 C200 117.4(12) . . ?
F128 C200 F130 109.9(16) . . ?
F128 C200 F129 109.6(15) . . ?
F130 C200 F129 107.4(16) . . ?
F128 C200 C199 106.2(12) . . ?
F130 C200 C199 111.3(14) . . ?
F129 C200 C199 112.4(13) . . ?
C133 O27 C201 119.8(4) . . ?
O27 C201 C202 106.1(4) . . ?
O27 C201 H197 110.5 . . ?
C202 C201 H197 110.5 . . ?
O27 C201 H198 110.5 . . ?
C202 C201 H198 110.5 . . ?
H197 C201 H198 108.7 . . ?
C203 C202 C201 111.5(4) . . ?
C203 C202 H199 109.3 . . ?
C201 C202 H199 109.3 . . ?
C203 C202 H200 109.3 . . ?
C201 C202 H200 109.3 . . ?
H199 C202 H200 108.0 . . ?
C202 C203 C204 112.1(5) . . ?
C202 C203 H201 109.2 . . ?
C204 C203 H201 109.2 . . ?
C202 C203 H202 109.2 . . ?
C204 C203 H202 109.2 . . ?
H201 C203 H202 107.9 . . ?
F132 C204 F131 106.0(5) . . ?
F132 C204 C205 107.1(6) . . ?
F131 C204 C205 107.4(5) . . ?
F132 C204 C203 110.6(5) . . ?
F131 C204 C203 111.0(5) . . ?
C205 C204 C203 114.5(6) . . ?
F133 C205 F134 108.4(7) . . ?
F133 C205 F135 107.1(6) . . ?
F134 C205 F135 107.9(7) . . ?
F133 C205 C204 111.8(7) . . ?
F134 C205 C204 110.3(6) . . ?
F135 C205 C204 111.2(7) . . ?
C136 O28 C206 114.6(8) . . ?
O28 C206 C207 103.9(7) . . ?
O28 C206 H203 111.0 . . ?
C207 C206 H203 111.0 . . ?
O28 C206 H204 111.0 . . ?
C207 C206 H204 111.0 . . ?
H203 C206 H204 109.0 . . ?
C206 C207 C208 114.6(8) . . ?
C206 C207 H205 108.6 . . ?
C208 C207 H205 108.6 . . ?
C206 C207 H206 108.6 . . ?
C208 C207 H206 108.6 . . ?
H205 C207 H206 107.6 . . ?
C209 C208 C207 116.2(6) . . ?
C209 C208 H207 108.2 . . ?
C207 C208 H207 108.2 . . ?
C209 C208 H208 108.2 . . ?
C207 C208 H208 108.2 . . ?
H207 C208 H208 107.4 . . ?
F136 C209 F137 105.5(6) . . ?
F136 C209 C208 111.6(6) . . ?
F137 C209 C208 111.7(6) . . ?
F136 C209 C210 106.8(6) . . ?
F137 C209 C210 107.6(6) . . ?
C208 C209 C210 113.1(7) . . ?
F138 C210 F139 107.7(8) . . ?
F138 C210 F140 108.2(8) . . ?
F139 C210 F140 108.1(9) . . ?
F138 C210 C209 112.8(8) . . ?
F139 C210 C209 110.8(7) . . ?
F140 C210 C209 109.0(7) . . ?
C136 O29 C211 126.4(17) . . ?
O29 C211 C212 109(2) . . ?
O29 C211 H209 109.9 . . ?
C212 C211 H209 109.9 . . ?
O29 C211 H210 109.9 . . ?
C212 C211 H210 109.9 . . ?
H209 C211 H210 108.3 . . ?
C213 C212 C211 114(2) . . ?
C213 C212 H211 108.8 . . ?
C211 C212 H211 108.8 . . ?
C213 C212 H212 108.8 . . ?
C211 C212 H212 108.8 . . ?
H211 C212 H212 107.7 . . ?
C214 C213 C212 116.6(19) . . ?
C214 C213 H213 108.1 . . ?
C212 C213 H213 108.1 . . ?
C214 C213 H214 108.1 . . ?
C212 C213 H214 108.1 . . ?
H213 C213 H214 107.3 . . ?
F142 C214 F141 105.6(17) . . ?
F142 C214 C213 108.4(17) . . ?
F141 C214 C213 112.7(17) . . ?
F142 C214 C215 105.6(16) . . ?
F141 C214 C215 106.9(15) . . ?
C213 C214 C215 116.9(18) . . ?
F143 C215 F144 106.6(18) . . ?
F143 C215 F145 108.5(19) . . ?
F144 C215 F145 108.0(18) . . ?
F143 C215 C214 110.7(17) . . ?
F144 C215 C214 108.5(17) . . ?
F145 C215 C214 114.2(18) . . ?
C136 O30 C216 122.4(17) . . ?
O30 C216 C217 112(2) . . ?
O30 C216 H215 109.1 . . ?
C217 C216 H215 109.1 . . ?
O30 C216 H216 109.1 . . ?
C217 C216 H216 109.1 . . ?
H215 C216 H216 107.9 . . ?
C218 C217 C216 117(2) . . ?
C218 C217 H217 108.2 . . ?
C216 C217 H217 108.2 . . ?
C218 C217 H218 108.2 . . ?
C216 C217 H218 108.2 . . ?
H217 C217 H218 107.3 . . ?
C217 C218 C219 114.3(15) . . ?
C217 C218 H219 108.7 . . ?
C219 C218 H219 108.7 . . ?
C217 C218 H220 108.7 . . ?
C219 C218 H220 108.7 . . ?
H219 C218 H220 107.6 . . ?
F147 C219 F146 105.8(16) . . ?
F147 C219 C218 111.4(16) . . ?
F146 C219 C218 111.4(15) . . ?
F147 C219 C220 107.8(14) . . ?
F146 C219 C220 104.5(14) . . ?
C218 C219 C220 115.4(14) . . ?
F150 C220 F148 108.2(17) . . ?
F150 C220 F149 110.2(19) . . ?
F148 C220 F149 107.5(19) . . ?
F150 C220 C219 108.5(15) . . ?
F148 C220 C219 111.7(16) . . ?
F149 C220 C219 110.8(18) . . ?
C139 O31 C221 119.1(6) . . ?
O31 C221 C222 108.5(7) . . ?
O31 C221 H221 110.0 . . ?
C222 C221 H221 110.0 . . ?
O31 C221 H222 110.0 . . ?
C222 C221 H222 110.0 . . ?
H221 C221 H222 108.4 . . ?
C223 C222 C221 115.0(6) . . ?
C223 C222 H223 108.5 . . ?
C221 C222 H223 108.5 . . ?
C223 C222 H224 108.5 . . ?
C221 C222 H224 108.5 . . ?
H223 C222 H224 107.5 . . ?
C224 C223 C222 113.6(6) . . ?
C224 C223 H225 108.8 . . ?
C222 C223 H225 108.8 . . ?
C224 C223 H226 108.8 . . ?
C222 C223 H226 108.8 . . ?
H225 C223 H226 107.7 . . ?
F151 C224 F152 106.1(7) . . ?
F151 C224 C223 112.3(6) . . ?
F152 C224 C223 111.7(7) . . ?
F151 C224 C225 106.2(7) . . ?
F152 C224 C225 105.2(7) . . ?
C223 C224 C225 114.8(7) . . ?
F153 C225 F155 108.6(9) . . ?
F153 C225 F154 108.4(8) . . ?
F155 C225 F154 107.5(8) . . ?
F153 C225 C224 112.6(8) . . ?
F155 C225 C224 108.6(7) . . ?
F154 C225 C224 111.1(8) . . ?
C139 O32 C226 112.4(13) . . ?
O32 C226 C227 106.0(12) . . ?
O32 C226 H227 110.5 . . ?
C227 C226 H227 110.5 . . ?
O32 C226 H228 110.5 . . ?
C227 C226 H228 110.5 . . ?
H227 C226 H228 108.7 . . ?
C226 C227 C228 113.6(11) . . ?
C226 C227 H229 108.9 . . ?
C228 C227 H229 108.9 . . ?
C226 C227 H230 108.9 . . ?
C228 C227 H230 108.9 . . ?
H229 C227 H230 107.7 . . ?
C229 C228 C227 110.1(12) . . ?
C229 C228 H231 109.6 . . ?
C227 C228 H231 109.6 . . ?
C229 C228 H232 109.6 . . ?
C227 C228 H232 109.6 . . ?
H231 C228 H232 108.1 . . ?
F156 C229 F157 109.7(15) . . ?
F156 C229 C230 106.8(13) . . ?
F157 C229 C230 106.5(14) . . ?
F156 C229 C228 109.8(13) . . ?
F157 C229 C228 110.7(13) . . ?
C230 C229 C228 113.2(12) . . ?
F160 C230 F158 111.0(17) . . ?
F160 C230 F159 107.6(16) . . ?
F158 C230 F159 106.6(17) . . ?
F160 C230 C229 112.1(14) . . ?
F158 C230 C229 109.6(14) . . ?
F159 C230 C229 109.9(14) . . ?
C232 C231 H233 109.5 . . ?
C232 C231 H234 109.5 . . ?
H233 C231 H234 109.5 . . ?
C232 C231 H235 109.5 . . ?
H233 C231 H235 109.5 . . ?
H234 C231 H235 109.5 . . ?
C231 C232 C233 117.8(6) . . ?
C231 C232 H236 107.8 . . ?
C233 C232 H236 107.8 . . ?
C231 C232 H237 107.8 . . ?
C233 C232 H237 107.8 . . ?
H236 C232 H237 107.2 . . ?
C234 C233 C232 117.0(6) . . ?
C234 C233 H238 108.1 . . ?
C232 C233 H238 108.1 . . ?
C234 C233 H239 108.1 . . ?
C232 C233 H239 108.1 . . ?
H238 C233 H239 107.3 . . ?
C233 C234 C235 114.5(6) . . ?
C233 C234 H240 108.6 . . ?
C235 C234 H240 108.6 . . ?
C233 C234 H241 108.6 . . ?
C235 C234 H241 108.6 . . ?
H240 C234 H241 107.6 . . ?
C234 C235 H242 109.5 . . ?
C234 C235 H243 109.5 . . ?
H242 C235 H243 109.5 . . ?
C234 C235 H244 109.5 . . ?
H242 C235 H244 109.5 . . ?
H243 C235 H244 109.5 . . ?
C237 C236 H245 109.5 . . ?
C237 C236 H246 109.5 . . ?
H245 C236 H246 109.5 . . ?
C237 C236 H247 109.5 . . ?
H245 C236 H247 109.5 . . ?
H246 C236 H247 109.5 . . ?
C236 C237 C238 122.7(8) . . ?
C236 C237 H248 106.7 . . ?
C238 C237 H248 106.7 . . ?
C236 C237 H249 106.7 . . ?
C238 C237 H249 106.7 . . ?
H248 C237 H249 106.6 . . ?
C239 C238 C237 126.5(8) . . ?
C239 C238 H250 105.7 . . ?
C237 C238 H250 105.7 . . ?
C239 C238 H251 105.7 . . ?
C237 C238 H251 105.7 . . ?
H250 C238 H251 106.1 . . ?
C238 C239 C240 126.0(8) . . ?
C238 C239 H252 105.8 . . ?
C240 C239 H252 105.8 . . ?
C238 C239 H253 105.8 . . ?
C240 C239 H253 105.8 . . ?
H252 C239 H253 106.2 . . ?
C239 C240 H254 109.5 . . ?
C239 C240 H255 109.5 . . ?
H254 C240 H255 109.5 . . ?
C239 C240 H256 109.5 . . ?
H254 C240 H256 109.5 . . ?
H255 C240 H256 109.5 . . ?
C242 C241 H257 109.5 . . ?
C242 C241 H258 109.5 . . ?
H257 C241 H258 109.5 . . ?
C242 C241 H259 109.5 . . ?
H257 C241 H259 109.5 . . ?
H258 C241 H259 109.5 . . ?
C241 C242 C243 128(3) . . ?
C241 C242 H260 105.3 . . ?
C243 C242 H260 105.3 . . ?
C241 C242 H261 105.3 . . ?
C243 C242 H261 105.3 . . ?
H260 C242 H261 106.0 . . ?
C242 C243 C244 111(2) . . ?
C242 C243 H262 109.5 . . ?
C244 C243 H262 109.5 . . ?
C242 C243 H263 109.5 . . ?
C244 C243 H263 109.5 . . ?
H262 C243 H263 108.1 . . ?
C245 C244 C243 116(3) . . ?
C245 C244 H264 108.2 . . ?
C243 C244 H264 108.2 . . ?
C245 C244 H265 108.2 . . ?
C243 C244 H265 108.2 . . ?
H264 C244 H265 107.4 . . ?
C244 C245 H266 109.5 . . ?
C244 C245 H267 109.5 . . ?
H266 C245 H267 109.5 . . ?
C244 C245 H268 109.5 . . ?
H266 C245 H268 109.5 . . ?
H267 C245 H268 109.5 . . ?

loop_
_geom_bond_atom_site_label_1
_geom_bond_atom_site_label_2
_geom_bond_distance
_geom_bond_site_symmetry_2
_geom_bond_publ_flag
C1 C33 1.521(6) . ?
C1 C6 1.525(7) . ?
C1 H1 0.9900 . ?
C1 H2 0.9900 . ?
C2 C9 1.516(7) . ?
C2 C12 1.522(7) . ?
C2 H3 0.9900 . ?
C2 H4 0.9900 . ?
C3 C15 1.523(7) . ?
C3 C18 1.525(6) . ?
C3 H5 0.9900 . ?
C3 H6 0.9900 . ?
C4 C24 1.514(6) . ?
C4 C21 1.521(6) . ?
C4 H7 0.9900 . ?
C4 H8 0.9900 . ?
C5 C27 1.518(6) . ?
C5 C30 1.520(6) . ?
C5 H9 0.9900 . ?
C5 H10 0.9900 . ?
C6 C7 1.386(7) . ?
C6 C11 1.387(6) . ?
C7 C8 1.373(7) . ?
C7 O3 1.387(15) . ?
C7 O2 1.393(13) . ?
C7 O1 1.396(11) . ?
C8 C9 1.398(7) . ?
C8 H11 0.9500 . ?
C9 C10 1.397(7) . ?
C10 O4 1.393(5) . ?
C10 C11 1.393(7) . ?
C11 H12 0.9500 . ?
C12 C13 1.381(7) . ?
C12 C17 1.393(6) . ?
C13 C14 1.393(7) . ?
C13 O5 1.395(6) . ?
C14 C15 1.383(7) . ?
C14 H13 0.9500 . ?
C15 C16 1.390(7) . ?
C16 O6 1.382(6) . ?
C16 C17 1.395(7) . ?
C17 H14 0.9500 . ?
C18 C23 1.393(6) . ?
C18 C19 1.401(6) . ?
C19 C20 1.381(7) . ?
C19 O8 1.384(15) . ?
C19 O7 1.388(9) . ?
C20 C21 1.393(7) . ?
C20 H15 0.9500 . ?
C21 C22 1.393(6) . ?
C22 O9 1.380(5) . ?
C22 C23 1.388(6) . ?
C23 H16 0.9500 . ?
C24 C29 1.383(6) . ?
C24 C25 1.401(6) . ?
C25 O10 1.372(5) . ?
C25 C26 1.392(6) . ?
C26 C27 1.385(6) . ?
C26 H17 0.9500 . ?
C27 C28 1.406(6) . ?
C28 O11 1.367(6) . ?
C28 C29 1.402(6) . ?
C29 H18 0.9500 . ?
C30 C35 1.395(6) . ?
C30 C31 1.398(6) . ?
C31 O12 1.375(7) . ?
C31 C32 1.391(6) . ?
C31 O13 1.405(15) . ?
C32 C33 1.383(6) . ?
C32 H19 0.9500 . ?
C33 C34 1.384(7) . ?
C34 O14 1.382(6) . ?
C34 C35 1.391(6) . ?
C35 H20 0.9500 . ?
O1 C36 1.423(13) . ?
C36 C37 1.502(12) . ?
C36 H21 0.9900 . ?
C36 H22 0.9900 . ?
C37 C38 1.492(12) . ?
C37 H23 0.9900 . ?
C37 H24 0.9900 . ?
C38 C39 1.489(11) . ?
C38 H25 0.9900 . ?
C38 H26 0.9900 . ?
C39 F1 1.348(11) . ?
C39 F2 1.365(11) . ?
C39 C40 1.528(11) . ?
C40 F3 1.302(11) . ?
C40 F5 1.302(12) . ?
C40 F4 1.340(12) . ?
O2 C41 1.429(14) . ?
C41 C42 1.504(13) . ?
C41 H27 0.9900 . ?
C41 H28 0.9900 . ?
C42 C43 1.503(14) . ?
C42 H29 0.9900 . ?
C42 H30 0.9900 . ?
C43 C44 1.500(12) . ?
C43 H31 0.9900 . ?
C43 H32 0.9900 . ?
C44 F6 1.355(13) . ?
C44 F7 1.366(13) . ?
C44 C45 1.522(13) . ?
C45 F10 1.298(14) . ?
C45 F8 1.306(14) . ?
C45 F9 1.341(14) . ?
O3 C46 1.435(15) . ?
C46 C47 1.515(15) . ?
C46 H33 0.9900 . ?
C46 H34 0.9900 . ?
C47 C48 1.506(15) . ?
C47 H35 0.9900 . ?
C47 H36 0.9900 . ?
C48 C49 1.504(14) . ?
C48 H37 0.9900 . ?
C48 H38 0.9900 . ?
C49 F11 1.353(14) . ?
C49 F12 1.364(14) . ?
C49 C50 1.521(14) . ?
C50 F13 1.313(14) . ?
C50 F15 1.317(14) . ?
C50 F14 1.329(14) . ?
O4 C51 1.412(6) . ?
C51 C52 1.504(7) . ?
C51 H39 0.9900 . ?
C51 H40 0.9900 . ?
C52 C53 1.540(7) . ?
C52 H41 0.9900 . ?
C52 H42 0.9900 . ?
C53 C54 1.477(7) . ?
C53 H43 0.9900 . ?
C53 H44 0.9900 . ?
C54 F16 1.359(6) . ?
C54 F17 1.366(6) . ?
C54 C55 1.532(8) . ?
C55 F18 1.304(7) . ?
C55 F19 1.327(7) . ?
C55 F20 1.339(8) . ?
O5 C56 1.404(7) . ?
C56 C57 1.515(8) . ?
C56 H45 0.9900 . ?
C56 H46 0.9900 . ?
C57 C58 1.529(8) . ?
C57 H47 0.9900 . ?
C57 H48 0.9900 . ?
C58 C59 1.501(10) . ?
C58 H49 0.9900 . ?
C58 H50 0.9900 . ?
C59 F22 1.341(8) . ?
C59 F21 1.378(8) . ?
C59 C60 1.528(11) . ?
C60 F25 1.284(10) . ?
C60 F23 1.320(11) . ?
C60 F24 1.339(11) . ?
O6 C61 1.412(6) . ?
C61 C62 1.508(6) . ?
C61 H51 0.9900 . ?
C61 H52 0.9900 . ?
C62 C63 1.519(7) . ?
C62 H53 0.9900 . ?
C62 H54 0.9900 . ?
C63 C64 1.494(6) . ?
C63 H55 0.9900 . ?
C63 H56 0.9900 . ?
C64 F26 1.351(6) . ?
C64 F27 1.361(6) . ?
C64 C65 1.520(8) . ?
C65 F30 1.297(7) . ?
C65 F29 1.307(7) . ?
C65 F28 1.318(6) . ?
O7 C66 1.449(11) . ?
C66 C67 1.506(9) . ?
C66 H57 0.9900 . ?
C66 H58 0.9900 . ?
C67 C68 1.522(9) . ?
C67 H59 0.9900 . ?
C67 H60 0.9900 . ?
C68 C69 1.489(9) . ?
C68 H61 0.9900 . ?
C68 H62 0.9900 . ?
C69 F31 1.356(9) . ?
C69 F32 1.370(9) . ?
C69 C70 1.522(10) . ?
C70 F35 1.310(10) . ?
C70 F34 1.320(10) . ?
C70 F33 1.330(9) . ?
O8 C71 1.434(14) . ?
C71 C72 1.518(15) . ?
C71 H63 0.9900 . ?
C71 H64 0.9900 . ?
C72 C73 1.500(14) . ?
C72 H65 0.9900 . ?
C72 H66 0.9900 . ?
C73 C74 1.501(14) . ?
C73 H67 0.9900 . ?
C73 H68 0.9900 . ?
C74 F36 1.353(14) . ?
C74 F37 1.358(14) . ?
C74 C75 1.530(14) . ?
C75 F40 1.298(14) . ?
C75 F38 1.317(14) . ?
C75 F39 1.320(15) . ?
O9 C76 1.435(5) . ?
C76 C77 1.498(7) . ?
C76 H69 0.9900 . ?
C76 H70 0.9900 . ?
C77 C78 1.519(7) . ?
C77 H71 0.9900 . ?
C77 H72 0.9900 . ?
C78 C79 1.488(8) . ?
C78 H73 0.9900 . ?
C78 H74 0.9900 . ?
C79 F41 1.327(6) . ?
C79 F42 1.361(7) . ?
C79 C80 1.531(9) . ?
C80 F45 1.292(8) . ?
C80 F44 1.307(8) . ?
C80 F43 1.332(8) . ?
O10 C81 1.425(5) . ?
C81 C82 1.497(7) . ?
C81 H75 0.9900 . ?
C81 H76 0.9900 . ?
C82 C83 1.509(7) . ?
C82 H77 0.9900 . ?
C82 H78 0.9900 . ?
C83 C84 1.474(9) . ?
C83 H79 0.9900 . ?
C83 H80 0.9900 . ?
C84 F46 1.320(8) . ?
C84 F47 1.368(9) . ?
C84 C85 1.528(10) . ?
C85 F50 1.298(11) . ?
C85 F48 1.314(8) . ?
C85 F49 1.341(10) . ?
O11 C86 1.412(5) . ?
C86 C87 1.508(7) . ?
C86 H81 0.9900 . ?
C86 H82 0.9900 . ?
C87 C88 1.512(8) . ?
C87 H83 0.9900 . ?
C87 H84 0.9900 . ?
C88 C89 1.446(9) . ?
C88 H85 0.9900 . ?
C88 H86 0.9900 . ?
C89 F51 1.350(8) . ?
C89 F52 1.412(9) . ?
C89 C90 1.518(10) . ?
C90 F53 1.253(9) . ?
C90 F54 1.312(10) . ?
C90 F55 1.325(11) . ?
O12 C91 1.425(8) . ?
C91 C92 1.519(8) . ?
C91 H87 0.9900 . ?
C91 H88 0.9900 . ?
C92 C93 1.536(8) . ?
C92 H89 0.9900 . ?
C92 H90 0.9900 . ?
C93 C94 1.501(9) . ?
C93 H91 0.9900 . ?
C93 H92 0.9900 . ?
C94 F56 1.345(8) . ?
C94 F57 1.357(9) . ?
C94 C95 1.516(10) . ?
C95 F60 1.313(10) . ?
C95 F58 1.317(10) . ?
C95 F59 1.332(9) . ?
O13 C96 1.445(14) . ?
C96 C97 1.508(14) . ?
C96 H93 0.9900 . ?
C96 H94 0.9900 . ?
C97 C98 1.491(14) . ?
C97 H95 0.9900 . ?
C97 H96 0.9900 . ?
C98 C99 1.499(13) . ?
C98 H97 0.9900 . ?
C98 H98 0.9900 . ?
C99 F61 1.347(13) . ?
C99 F62 1.374(13) . ?
C99 C100 1.514(13) . ?
C100 F64 1.319(14) . ?
C100 F65 1.326(14) . ?
C100 F63 1.333(14) . ?
O14 C101 1.417(6) . ?
C101 C102 1.520(7) . ?
C101 H99 0.9900 . ?
C101 H100 0.9900 . ?
C102 C103 1.502(8) . ?
C102 H101 0.9900 . ?
C102 H102 0.9900 . ?
C103 C104 1.496(9) . ?
C103 H103 0.9900 . ?
C103 H104 0.9900 . ?
C104 F67 1.344(8) . ?
C104 F66 1.354(7) . ?
C104 C105 1.522(10) . ?
C105 F69 1.237(9) . ?
C105 F70 1.283(10) . ?
C105 F68 1.344(10) . ?
C106 C111 1.515(6) . ?
C106 C138 1.543(6) . ?
C106 H105 0.9900 . ?
C106 H106 0.9900 . ?
C107 C117 1.508(6) . ?
C107 C114 1.516(6) . ?
C107 H107 0.9900 . ?
C107 H108 0.9900 . ?
C108 C120 1.517(6) . ?
C108 C123 1.519(6) . ?
C108 H109 0.9900 . ?
C108 H110 0.9900 . ?
C109 C126 1.515(6) . ?
C109 C129 1.523(6) . ?
C109 H111 0.9900 . ?
C109 H112 0.9900 . ?
C110 C135 1.523(6) . ?
C110 C132 1.530(6) . ?
C110 H113 0.9900 . ?
C110 H114 0.9900 . ?
C111 C116 1.382(6) . ?
C111 C112 1.389(7) . ?
C112 O15 1.387(9) . ?
C112 O16 1.394(14) . ?
C112 C113 1.401(6) . ?
C113 C114 1.379(6) . ?
C113 H115 0.9500 . ?
C114 C115 1.396(7) . ?
C115 O17 1.378(10) . ?
C115 O18 1.382(14) . ?
C115 C116 1.387(6) . ?
C116 H116 0.9500 . ?
C117 C118 1.395(6) . ?
C117 C122 1.403(6) . ?
C118 O19 1.381(5) . ?
C118 C119 1.392(6) . ?
C119 C120 1.391(6) . ?
C119 H117 0.9500 . ?
C120 C121 1.397(6) . ?
C121 O20 1.383(5) . ?
C121 C122 1.387(6) . ?
C122 H118 0.9500 . ?
C123 C124 1.385(6) . ?
C123 C128 1.408(6) . ?
C124 C125 1.385(7) . ?
C124 O22 1.393(12) . ?
C124 O21 1.396(13) . ?
C125 C126 1.391(7) . ?
C125 H119 0.9500 . ?
C126 C127 1.397(6) . ?
C127 O23 1.368(8) . ?
C127 O24 1.370(16) . ?
C127 C128 1.395(6) . ?
C128 H120 0.9500 . ?
C129 C134 1.388(7) . ?
C129 C130 1.399(7) . ?
C130 O25 1.375(10) . ?
C130 C131 1.394(6) . ?
C130 O26 1.412(13) . ?
C131 C132 1.380(7) . ?
C131 H121 0.9500 . ?
C132 C133 1.384(7) . ?
C133 O27 1.375(6) . ?
C133 C134 1.393(6) . ?
C134 H122 0.9500 . ?
C135 C140 1.379(7) . ?
C135 C136 1.380(6) . ?
C136 O28 1.381(9) . ?
C136 C137 1.404(6) . ?
C136 O30 1.425(12) . ?
C136 O29 1.425(12) . ?
C137 C138 1.387(6) . ?
C137 H123 0.9500 . ?
C138 C139 1.389(6) . ?
C139 C140 1.381(6) . ?
C139 O31 1.397(7) . ?
C139 O32 1.417(14) . ?
C140 H124 0.9500 . ?
O15 C141 1.411(11) . ?
C141 C142 1.508(10) . ?
C141 H125 0.9900 . ?
C141 H126 0.9900 . ?
C142 C143 1.503(10) . ?
C142 H127 0.9900 . ?
C142 H128 0.9900 . ?
C143 C144 1.492(9) . ?
C143 H129 0.9900 . ?
C143 H130 0.9900 . ?
C144 F71 1.362(8) . ?
C144 F72 1.375(8) . ?
C144 C145 1.513(10) . ?
C145 F75 1.314(10) . ?
C145 F73 1.321(10) . ?
C145 F74 1.331(10) . ?
O16 C146 1.431(14) . ?
C146 C147 1.511(13) . ?
C146 H131 0.9900 . ?
C146 H132 0.9900 . ?
C147 C148 1.507(13) . ?
C147 H133 0.9900 . ?
C147 H134 0.9900 . ?
C148 C149 1.499(13) . ?
C148 H135 0.9900 . ?
C148 H136 0.9900 . ?
C149 F76 1.351(13) . ?
C149 F77 1.363(13) . ?
C149 C150 1.523(13) . ?
C150 F80 1.308(13) . ?
C150 F78 1.311(13) . ?
C150 F79 1.321(13) . ?
O17 C151 1.432(11) . ?
C151 C152 1.517(10) . ?
C151 H137 0.9900 . ?
C151 H138 0.9900 . ?
C152 C153 1.537(10) . ?
C152 H139 0.9900 . ?
C152 H140 0.9900 . ?
C153 C154 1.494(10) . ?
C153 H141 0.9900 . ?
C153 H142 0.9900 . ?
C154 F82 1.347(9) . ?
C154 F81 1.354(10) . ?
C154 C155 1.522(10) . ?
C155 F85 1.295(11) . ?
C155 F84 1.313(11) . ?
C155 F83 1.319(10) . ?
O18 C156 1.427(13) . ?
C156 C157 1.515(14) . ?
C156 H143 0.9900 . ?
C156 H144 0.9900 . ?
C157 C158 1.530(14) . ?
C157 H145 0.9900 . ?
C157 H146 0.9900 . ?
C158 C159 1.499(13) . ?
C158 H147 0.9900 . ?
C158 H148 0.9900 . ?
C159 F86 1.359(13) . ?
C159 F87 1.363(13) . ?
C159 C160 1.520(13) . ?
C160 F90 1.306(13) . ?
C160 F89 1.312(13) . ?
C160 F88 1.320(13) . ?
O19 C161 1.417(6) . ?
C161 C162 1.512(7) . ?
C161 H149 0.9900 . ?
C161 H150 0.9900 . ?
C162 C163 1.516(8) . ?
C162 H151 0.9900 . ?
C162 H152 0.9900 . ?
C163 C164 1.471(10) . ?
C163 H153 0.9900 . ?
C163 H154 0.9900 . ?
C164 F91 1.338(9) . ?
C164 F92 1.353(7) . ?
C164 C165 1.542(10) . ?
C165 F93 1.293(12) . ?
C165 F95 1.307(9) . ?
C165 F94 1.339(11) . ?
O20 C166 1.419(5) . ?
C166 C167 1.512(6) . ?
C166 H155 0.9900 . ?
C166 H156 0.9900 . ?
C167 C168 1.517(6) . ?
C167 H157 0.9900 . ?
C167 H158 0.9900 . ?
C168 C169 1.490(6) . ?
C168 H159 0.9900 . ?
C168 H160 0.9900 . ?
C169 F97 1.354(5) . ?
C169 F96 1.362(5) . ?
C169 C170 1.525(7) . ?
C170 F98 1.306(5) . ?
C170 F100 1.314(6) . ?
C170 F99 1.335(6) . ?
O21 C171 1.432(12) . ?
C171 C172 1.521(13) . ?
C171 H161 0.9900 . ?
C171 H162 0.9900 . ?
C172 C173 1.519(13) . ?
C172 H163 0.9900 . ?
C172 H164 0.9900 . ?
C173 C174 1.505(12) . ?
C173 H165 0.9900 . ?
C173 H166 0.9900 . ?
C174 F101 1.351(12) . ?
C174 F102 1.366(12) . ?
C174 C175 1.525(13) . ?
C175 F104 1.314(13) . ?
C175 F103 1.322(13) . ?
C175 F105 1.322(13) . ?
O22 C176 1.440(12) . ?
C176 C177 1.523(12) . ?
C176 H167 0.9900 . ?
C176 H168 0.9900 . ?
C177 C178 1.511(13) . ?
C177 H169 0.9900 . ?
C177 H170 0.9900 . ?
C178 C179 1.495(12) . ?
C178 H171 0.9900 . ?
C178 H172 0.9900 . ?
C179 F106 1.355(12) . ?
C179 F107 1.375(12) . ?
C179 C180 1.510(13) . ?
C180 F109 1.316(13) . ?
C180 F110 1.318(12) . ?
C180 F108 1.323(13) . ?
O23 C181 1.445(8) . ?
C181 C182 1.514(11) . ?
C181 H173 0.9900 . ?
C181 H174 0.9900 . ?
C182 C183 1.516(10) . ?
C182 H175 0.9900 . ?
C182 H176 0.9900 . ?
C183 C184 1.488(10) . ?
C183 H177 0.9900 . ?
C183 H178 0.9900 . ?
C184 F111 1.350(8) . ?
C184 F112 1.368(8) . ?
C184 C185 1.527(9) . ?
C185 F115 1.296(9) . ?
C185 F113 1.308(9) . ?
C185 F114 1.311(10) . ?
O24 C186 1.436(14) . ?
C186 C187 1.516(14) . ?
C186 H179 0.9900 . ?
C186 H180 0.9900 . ?
C187 C188 1.517(13) . ?
C187 H181 0.9900 . ?
C187 H182 0.9900 . ?
C188 C189 1.494(13) . ?
C188 H183 0.9900 . ?
C188 H184 0.9900 . ?
C189 F116 1.354(13) . ?
C189 F117 1.363(13) . ?
C189 C190 1.521(12) . ?
C190 F120 1.301(13) . ?
C190 F118 1.312(13) . ?
C190 F119 1.324(13) . ?
O25 C191 1.421(10) . ?
C191 C192 1.519(10) . ?
C191 H185 0.9900 . ?
C191 H186 0.9900 . ?
C192 C193 1.517(9) . ?
C192 H187 0.9900 . ?
C192 H188 0.9900 . ?
C193 C194 1.500(10) . ?
C193 H189 0.9900 . ?
C193 H190 0.9900 . ?
C194 F122 1.360(10) . ?
C194 F121 1.368(9) . ?
C194 C195 1.519(12) . ?
C195 F125 1.324(10) . ?
C195 F123 1.343(10) . ?
C195 F124 1.358(10) . ?
O26 C196 1.434(12) . ?
C196 C197 1.507(13) . ?
C196 H191 0.9900 . ?
C196 H192 0.9900 . ?
C197 C198 1.502(13) . ?
C197 H193 0.9900 . ?
C197 H194 0.9900 . ?
C198 C199 1.483(12) . ?
C198 H195 0.9900 . ?
C198 H196 0.9900 . ?
C199 F126 1.348(13) . ?
C199 F127 1.377(12) . ?
C199 C200 1.522(13) . ?
C200 F128 1.313(13) . ?
C200 F130 1.318(13) . ?
C200 F129 1.328(13) . ?
O27 C201 1.381(6) . ?
C201 C202 1.554(7) . ?
C201 H197 0.9900 . ?
C201 H198 0.9900 . ?
C202 C203 1.485(8) . ?
C202 H199 0.9900 . ?
C202 H200 0.9900 . ?
C203 C204 1.497(8) . ?
C203 H201 0.9900 . ?
C203 H202 0.9900 . ?
C204 F132 1.373(7) . ?
C204 F131 1.379(6) . ?
C204 C205 1.478(10) . ?
C205 F133 1.321(9) . ?
C205 F134 1.331(8) . ?
C205 F135 1.338(10) . ?
O28 C206 1.426(9) . ?
C206 C207 1.507(9) . ?
C206 H203 0.9900 . ?
C206 H204 0.9900 . ?
C207 C208 1.516(9) . ?
C207 H205 0.9900 . ?
C207 H206 0.9900 . ?
C208 C209 1.483(10) . ?
C208 H207 0.9900 . ?
C208 H208 0.9900 . ?
C209 F136 1.345(8) . ?
C209 F137 1.359(8) . ?
C209 C210 1.528(10) . ?
C210 F138 1.292(10) . ?
C210 F139 1.325(10) . ?
C210 F140 1.334(10) . ?
O29 C211 1.436(15) . ?
C211 C212 1.515(15) . ?
C211 H209 0.9900 . ?
C211 H210 0.9900 . ?
C212 C213 1.494(15) . ?
C212 H211 0.9900 . ?
C212 H212 0.9900 . ?
C213 C214 1.491(14) . ?
C213 H213 0.9900 . ?
C213 H214 0.9900 . ?
C214 F142 1.359(14) . ?
C214 F141 1.367(14) . ?
C214 C215 1.517(14) . ?
C215 F143 1.314(14) . ?
C215 F144 1.320(14) . ?
C215 F145 1.321(14) . ?
O30 C216 1.433(15) . ?
C216 C217 1.506(15) . ?
C216 H215 0.9900 . ?
C216 H216 0.9900 . ?
C217 C218 1.499(14) . ?
C217 H217 0.9900 . ?
C217 H218 0.9900 . ?
C218 C219 1.501(13) . ?
C218 H219 0.9900 . ?
C218 H220 0.9900 . ?
C219 F147 1.350(14) . ?
C219 F146 1.352(14) . ?
C219 C220 1.524(13) . ?
C220 F150 1.304(14) . ?
C220 F148 1.315(14) . ?
C220 F149 1.328(14) . ?
O31 C221 1.428(8) . ?
C221 C222 1.498(9) . ?
C221 H221 0.9900 . ?
C221 H222 0.9900 . ?
C222 C223 1.495(9) . ?
C222 H223 0.9900 . ?
C222 H224 0.9900 . ?
C223 C224 1.492(9) . ?
C223 H225 0.9900 . ?
C223 H226 0.9900 . ?
C224 F151 1.340(9) . ?
C224 F152 1.353(9) . ?
C224 C225 1.533(10) . ?
C225 F153 1.313(10) . ?
C225 F155 1.317(11) . ?
C225 F154 1.328(11) . ?
O32 C226 1.434(13) . ?
C226 C227 1.511(13) . ?
C226 H227 0.9900 . ?
C226 H228 0.9900 . ?
C227 C228 1.522(13) . ?
C227 H229 0.9900 . ?
C227 H230 0.9900 . ?
C228 C229 1.507(13) . ?
C228 H231 0.9900 . ?
C228 H232 0.9900 . ?
C229 F156 1.353(13) . ?
C229 F157 1.364(14) . ?
C229 C230 1.506(13) . ?
C230 F160 1.297(13) . ?
C230 F158 1.302(14) . ?
C230 F159 1.329(14) . ?
C231 C232 1.479(11) . ?
C231 H233 0.9800 . ?
C231 H234 0.9800 . ?
C231 H235 0.9800 . ?
C232 C233 1.487(10) . ?
C232 H236 0.9900 . ?
C232 H237 0.9900 . ?
C233 C234 1.486(10) . ?
C233 H238 0.9900 . ?
C233 H239 0.9900 . ?
C234 C235 1.492(10) . ?
C234 H240 0.9900 . ?
C234 H241 0.9900 . ?
C235 H242 0.9800 . ?
C235 H243 0.9800 . ?
C235 H244 0.9800 . ?
C236 C237 1.395(14) . ?
C236 H245 0.9800 . ?
C236 H246 0.9800 . ?
C236 H247 0.9800 . ?
C237 C238 1.457(13) . ?
C237 H248 0.9900 . ?
C237 H249 0.9900 . ?
C238 C239 1.403(14) . ?
C238 H250 0.9900 . ?
C238 H251 0.9900 . ?
C239 C240 1.412(14) . ?
C239 H252 0.9900 . ?
C239 H253 0.9900 . ?
C240 H254 0.9800 . ?
C240 H255 0.9800 . ?
C240 H256 0.9800 . ?
C241 C242 1.45(2) . ?
C241 H257 0.9800 . ?
C241 H258 0.9800 . ?
C241 H259 0.9800 . ?
C242 C243 1.47(2) . ?
C242 H260 0.9900 . ?
C242 H261 0.9900 . ?
C243 C244 1.50(2) . ?
C243 H262 0.9900 . ?
C243 H263 0.9900 . ?
C244 C245 1.48(2) . ?
C244 H264 0.9900 . ?
C244 H265 0.9900 . ?
C245 H266 0.9800 . ?
C245 H267 0.9800 . ?
C245 H268 0.9800 . ?

loop_
_geom_torsion_atom_site_label_1
_geom_torsion_atom_site_label_2
_geom_torsion_atom_site_label_3
_geom_torsion_atom_site_label_4
_geom_torsion
_geom_torsion_site_symmetry_1
_geom_torsion_site_symmetry_2
_geom_torsion_site_symmetry_3
_geom_torsion_site_symmetry_4
_geom_torsion_publ_flag
C33 C1 C6 C7 93.0(5) . . . . ?
C33 C1 C6 C11 -84.4(5) . . . . ?
C11 C6 C7 C8 -1.5(7) . . . . ?
C1 C6 C7 C8 -178.9(4) . . . . ?
C11 C6 C7 O3 177(3) . . . . ?
C1 C6 C7 O3 0(3) . . . . ?
C11 C6 C7 O2 176.0(19) . . . . ?
C1 C6 C7 O2 -1.4(19) . . . . ?
C11 C6 C7 O1 -175.0(14) . . . . ?
C1 C6 C7 O1 7.6(15) . . . . ?
C6 C7 C8 C9 2.6(7) . . . . ?
O3 C7 C8 C9 -176(3) . . . . ?
O2 C7 C8 C9 -174(2) . . . . ?
O1 C7 C8 C9 175.5(16) . . . . ?
C7 C8 C9 C10 -1.6(6) . . . . ?
C7 C8 C9 C2 179.2(4) . . . . ?
C12 C2 C9 C10 88.4(5) . . . . ?
C12 C2 C9 C8 -92.4(5) . . . . ?
C8 C9 C10 O4 178.8(4) . . . . ?
C2 C9 C10 O4 -2.0(6) . . . . ?
C8 C9 C10 C11 -0.4(6) . . . . ?
C2 C9 C10 C11 178.9(4) . . . . ?
C7 C6 C11 C10 -0.5(6) . . . . ?
C1 C6 C11 C10 176.9(4) . . . . ?
O4 C10 C11 C6 -177.6(4) . . . . ?
C9 C10 C11 C6 1.5(6) . . . . ?
C9 C2 C12 C13 85.8(5) . . . . ?
C9 C2 C12 C17 -93.5(5) . . . . ?
C17 C12 C13 C14 2.1(7) . . . . ?
C2 C12 C13 C14 -177.2(4) . . . . ?
C17 C12 C13 O5 -176.5(4) . . . . ?
C2 C12 C13 O5 4.2(6) . . . . ?
C12 C13 C14 C15 -1.1(7) . . . . ?
O5 C13 C14 C15 177.4(4) . . . . ?
C13 C14 C15 C16 -1.1(7) . . . . ?
C13 C14 C15 C3 174.8(4) . . . . ?
C18 C3 C15 C14 -91.2(5) . . . . ?
C18 C3 C15 C16 84.5(5) . . . . ?
C14 C15 C16 O6 -178.3(4) . . . . ?
C3 C15 C16 O6 5.9(6) . . . . ?
C14 C15 C16 C17 2.2(6) . . . . ?
C3 C15 C16 C17 -173.7(4) . . . . ?
C13 C12 C17 C16 -1.0(6) . . . . ?
C2 C12 C17 C16 178.3(4) . . . . ?
O6 C16 C17 C12 179.3(4) . . . . ?
C15 C16 C17 C12 -1.2(6) . . . . ?
C15 C3 C18 C23 -82.0(5) . . . . ?
C15 C3 C18 C19 94.9(5) . . . . ?
C23 C18 C19 C20 -0.7(6) . . . . ?
C3 C18 C19 C20 -177.6(4) . . . . ?
C23 C18 C19 O8 -169(2) . . . . ?
C3 C18 C19 O8 14(2) . . . . ?
C23 C18 C19 O7 175.5(9) . . . . ?
C3 C18 C19 O7 -1.4(10) . . . . ?
O8 C19 C20 C21 170(2) . . . . ?
O7 C19 C20 C21 -173.8(9) . . . . ?
C18 C19 C20 C21 2.0(7) . . . . ?
C19 C20 C21 C22 -1.1(6) . . . . ?
C19 C20 C21 C4 178.9(4) . . . . ?
C24 C4 C21 C22 91.1(5) . . . . ?
C24 C4 C21 C20 -88.8(5) . . . . ?
C20 C21 C22 O9 178.1(3) . . . . ?
C4 C21 C22 O9 -1.8(5) . . . . ?
C20 C21 C22 C23 -1.3(6) . . . . ?
C4 C21 C22 C23 178.8(4) . . . . ?
O9 C22 C23 C18 -176.7(4) . . . . ?
C21 C22 C23 C18 2.6(6) . . . . ?
C19 C18 C23 C22 -1.7(6) . . . . ?
C3 C18 C23 C22 175.3(4) . . . . ?
C21 C4 C24 C29 -95.1(5) . . . . ?
C21 C4 C24 C25 85.2(5) . . . . ?
C29 C24 C25 O10 -178.7(3) . . . . ?
C4 C24 C25 O10 1.0(6) . . . . ?
C29 C24 C25 C26 0.8(6) . . . . ?
C4 C24 C25 C26 -179.5(4) . . . . ?
O10 C25 C26 C27 179.5(4) . . . . ?
C24 C25 C26 C27 0.0(6) . . . . ?
C25 C26 C27 C28 -0.8(6) . . . . ?
C25 C26 C27 C5 176.3(4) . . . . ?
C30 C5 C27 C26 -90.1(5) . . . . ?
C30 C5 C27 C28 87.1(5) . . . . ?
C26 C27 C28 O11 -177.2(3) . . . . ?
C5 C27 C28 O11 5.6(6) . . . . ?
C26 C27 C28 C29 0.8(6) . . . . ?
C5 C27 C28 C29 -176.4(4) . . . . ?
C25 C24 C29 C28 -0.9(6) . . . . ?
C4 C24 C29 C28 179.4(4) . . . . ?
O11 C28 C29 C24 177.8(4) . . . . ?
C27 C28 C29 C24 0.1(6) . . . . ?
C27 C5 C30 C35 -88.6(5) . . . . ?
C27 C5 C30 C31 88.3(5) . . . . ?
C35 C30 C31 O12 -178.0(7) . . . . ?
C5 C30 C31 O12 5.0(8) . . . . ?
C35 C30 C31 C32 -0.6(6) . . . . ?
C5 C30 C31 C32 -177.6(4) . . . . ?
C35 C30 C31 O13 168.2(19) . . . . ?
C5 C30 C31 O13 -9(2) . . . . ?
O12 C31 C32 C33 177.9(8) . . . . ?
C30 C31 C32 C33 0.9(6) . . . . ?
O13 C31 C32 C33 -168.9(19) . . . . ?
C31 C32 C33 C34 0.2(7) . . . . ?
C31 C32 C33 C1 178.1(4) . . . . ?
C6 C1 C33 C32 -86.5(5) . . . . ?
C6 C1 C33 C34 91.4(5) . . . . ?
C32 C33 C34 O14 178.9(4) . . . . ?
C1 C33 C34 O14 1.0(6) . . . . ?
C32 C33 C34 C35 -1.7(7) . . . . ?
C1 C33 C34 C35 -179.6(4) . . . . ?
O14 C34 C35 C30 -178.6(4) . . . . ?
C33 C34 C35 C30 2.1(7) . . . . ?
C31 C30 C35 C34 -0.9(6) . . . . ?
C5 C30 C35 C34 176.1(4) . . . . ?
C8 C7 O1 C36 30(3) . . . . ?
C6 C7 O1 C36 -157(2) . . . . ?
C7 O1 C36 C37 167(2) . . . . ?
O1 C36 C37 C38 165(3) . . . . ?
C36 C37 C38 C39 -179(2) . . . . ?
C37 C38 C39 F1 -55(2) . . . . ?
C37 C38 C39 F2 63(2) . . . . ?
C37 C38 C39 C40 -177(2) . . . . ?
F1 C39 C40 F3 54.3(15) . . . . ?
F2 C39 C40 F3 -59.1(14) . . . . ?
C38 C39 C40 F3 177.9(14) . . . . ?
F1 C39 C40 F5 -68.0(15) . . . . ?
F2 C39 C40 F5 178.6(12) . . . . ?
C38 C39 C40 F5 55.6(16) . . . . ?
F1 C39 C40 F4 172.0(12) . . . . ?
F2 C39 C40 F4 58.6(13) . . . . ?
C38 C39 C40 F4 -64.4(16) . . . . ?
C8 C7 O2 C41 -1(4) . . . . ?
C6 C7 O2 C41 -179(3) . . . . ?
C7 O2 C41 C42 -179(3) . . . . ?
O2 C41 C42 C43 -176(3) . . . . ?
C41 C42 C43 C44 -175(3) . . . . ?
C42 C43 C44 F6 -60(3) . . . . ?
C42 C43 C44 F7 59(3) . . . . ?
C42 C43 C44 C45 178(2) . . . . ?
F6 C44 C45 F10 -63(2) . . . . ?
F7 C44 C45 F10 -178(2) . . . . ?
C43 C44 C45 F10 61(2) . . . . ?
F6 C44 C45 F8 60(2) . . . . ?
F7 C44 C45 F8 -54(2) . . . . ?
C43 C44 C45 F8 -176(2) . . . . ?
F6 C44 C45 F9 177.4(19) . . . . ?
F7 C44 C45 F9 63(2) . . . . ?
C43 C44 C45 F9 -59(2) . . . . ?
C8 C7 O3 C46 -8(7) . . . . ?
C6 C7 O3 C46 173(5) . . . . ?
C7 O3 C46 C47 -173(5) . . . . ?
O3 C46 C47 C48 -158(5) . . . . ?
C46 C47 C48 C49 -180(4) . . . . ?
C47 C48 C49 F11 25(5) . . . . ?
C47 C48 C49 F12 143(4) . . . . ?
C47 C48 C49 C50 -97(4) . . . . ?
F11 C49 C50 F13 -53(3) . . . . ?
F12 C49 C50 F13 -167(3) . . . . ?
C48 C49 C50 F13 72(2) . . . . ?
F11 C49 C50 F15 -174(3) . . . . ?
F12 C49 C50 F15 72(3) . . . . ?
C48 C49 C50 F15 -49(2) . . . . ?
F11 C49 C50 F14 68(3) . . . . ?
F12 C49 C50 F14 -46(3) . . . . ?
C48 C49 C50 F14 -167(2) . . . . ?
C11 C10 O4 C51 4.8(6) . . . . ?
C9 C10 O4 C51 -174.3(4) . . . . ?
C10 O4 C51 C52 164.5(4) . . . . ?
O4 C51 C52 C53 176.9(4) . . . . ?
C51 C52 C53 C54 166.7(5) . . . . ?
C52 C53 C54 F16 -66.3(6) . . . . ?
C52 C53 C54 F17 50.8(6) . . . . ?
C52 C53 C54 C55 172.3(5) . . . . ?
F16 C54 C55 F18 59.3(7) . . . . ?
F17 C54 C55 F18 -52.9(7) . . . . ?
C53 C54 C55 F18 -177.1(5) . . . . ?
F16 C54 C55 F19 -179.1(5) . . . . ?
F17 C54 C55 F19 68.8(7) . . . . ?
C53 C54 C55 F19 -55.5(8) . . . . ?
F16 C54 C55 F20 -60.8(6) . . . . ?
F17 C54 C55 F20 -173.0(4) . . . . ?
C53 C54 C55 F20 62.7(7) . . . . ?
C12 C13 O5 C56 -176.6(5) . . . . ?
C14 C13 O5 C56 4.8(7) . . . . ?
C13 O5 C56 C57 78.6(6) . . . . ?
O5 C56 C57 C58 164.5(5) . . . . ?
C56 C57 C58 C59 -177.8(6) . . . . ?
C57 C58 C59 F22 56.3(8) . . . . ?
C57 C58 C59 F21 -62.7(8) . . . . ?
C57 C58 C59 C60 178.6(7) . . . . ?
F22 C59 C60 F25 -179.8(8) . . . . ?
F21 C59 C60 F25 -66.8(10) . . . . ?
C58 C59 C60 F25 54.7(12) . . . . ?
F22 C59 C60 F23 -59.3(10) . . . . ?
F21 C59 C60 F23 53.7(10) . . . . ?
C58 C59 C60 F23 175.2(8) . . . . ?
F22 C59 C60 F24 61.0(10) . . . . ?
F21 C59 C60 F24 174.0(7) . . . . ?
C58 C59 C60 F24 -64.5(10) . . . . ?
C15 C16 O6 C61 176.4(4) . . . . ?
C17 C16 O6 C61 -4.0(6) . . . . ?
C16 O6 C61 C62 -173.0(4) . . . . ?
O6 C61 C62 C63 -179.4(4) . . . . ?
C61 C62 C63 C64 -177.7(4) . . . . ?
C62 C63 C64 F26 -60.4(6) . . . . ?
C62 C63 C64 F27 57.2(6) . . . . ?
C62 C63 C64 C65 177.4(4) . . . . ?
F26 C64 C65 F30 -62.9(6) . . . . ?
F27 C64 C65 F30 -176.1(4) . . . . ?
C63 C64 C65 F30 61.4(6) . . . . ?
F26 C64 C65 F29 175.5(5) . . . . ?
F27 C64 C65 F29 62.4(6) . . . . ?
C63 C64 C65 F29 -60.1(6) . . . . ?
F26 C64 C65 F28 56.1(6) . . . . ?
F27 C64 C65 F28 -57.1(6) . . . . ?
C63 C64 C65 F28 -179.6(4) . . . . ?
C20 C19 O7 C66 -15.6(17) . . . . ?
C18 C19 O7 C66 168.4(9) . . . . ?
C19 O7 C66 C67 -164.4(12) . . . . ?
O7 C66 C67 C68 -177.6(11) . . . . ?
C66 C67 C68 C69 -171.4(10) . . . . ?
C67 C68 C69 F31 -58.4(10) . . . . ?
C67 C68 C69 F32 59.9(10) . . . . ?
C67 C68 C69 C70 -178.4(8) . . . . ?
F31 C69 C70 F35 -61.1(9) . . . . ?
F32 C69 C70 F35 -176.2(8) . . . . ?
C68 C69 C70 F35 61.2(11) . . . . ?
F31 C69 C70 F34 178.1(8) . . . . ?
F32 C69 C70 F34 63.0(10) . . . . ?
C68 C69 C70 F34 -59.6(11) . . . . ?
F31 C69 C70 F33 60.0(11) . . . . ?
F32 C69 C70 F33 -55.1(11) . . . . ?
C68 C69 C70 F33 -177.7(9) . . . . ?
C20 C19 O8 C71 27(5) . . . . ?
C18 C19 O8 C71 -164(3) . . . . ?
C19 O8 C71 C72 164(3) . . . . ?
O8 C71 C72 C73 151(3) . . . . ?
C71 C72 C73 C74 -178(3) . . . . ?
C72 C73 C74 F36 -70(3) . . . . ?
C72 C73 C74 F37 59(3) . . . . ?
C72 C73 C74 C75 177(2) . . . . ?
F36 C74 C75 F40 -60(2) . . . . ?
F37 C74 C75 F40 -175(2) . . . . ?
C73 C74 C75 F40 58(2) . . . . ?
F36 C74 C75 F38 62(2) . . . . ?
F37 C74 C75 F38 -53(2) . . . . ?
C73 C74 C75 F38 -180(2) . . . . ?
F36 C74 C75 F39 179(2) . . . . ?
F37 C74 C75 F39 64(2) . . . . ?
C73 C74 C75 F39 -63(2) . . . . ?
C23 C22 O9 C76 2.2(5) . . . . ?
C21 C22 O9 C76 -177.2(3) . . . . ?
C22 O9 C76 C77 175.3(3) . . . . ?
O9 C76 C77 C78 -180.0(3) . . . . ?
C76 C77 C78 C79 176.2(4) . . . . ?
C77 C78 C79 F41 -58.2(6) . . . . ?
C77 C78 C79 F42 60.6(5) . . . . ?
C77 C78 C79 C80 -179.9(5) . . . . ?
F41 C79 C80 F45 -63.3(8) . . . . ?
F42 C79 C80 F45 -177.2(6) . . . . ?
C78 C79 C80 F45 61.0(8) . . . . ?
F41 C79 C80 F44 177.4(5) . . . . ?
F42 C79 C80 F44 63.5(7) . . . . ?
C78 C79 C80 F44 -58.3(7) . . . . ?
F41 C79 C80 F43 59.3(7) . . . . ?
F42 C79 C80 F43 -54.6(7) . . . . ?
C78 C79 C80 F43 -176.4(5) . . . . ?
C26 C25 O10 C81 -1.5(6) . . . . ?
C24 C25 O10 C81 178.0(4) . . . . ?
C25 O10 C81 C82 -174.2(4) . . . . ?
O10 C81 C82 C83 -178.3(5) . . . . ?
C81 C82 C83 C84 -176.0(6) . . . . ?
C82 C83 C84 F46 -56.1(9) . . . . ?
C82 C83 C84 F47 59.6(8) . . . . ?
C82 C83 C84 C85 179.8(7) . . . . ?
F46 C84 C85 F50 -66.7(8) . . . . ?
F47 C84 C85 F50 -177.2(7) . . . . ?
C83 C84 C85 F50 59.6(11) . . . . ?
F46 C84 C85 F48 55.0(11) . . . . ?
F47 C84 C85 F48 -55.6(10) . . . . ?
C83 C84 C85 F48 -178.7(8) . . . . ?
F46 C84 C85 F49 173.7(7) . . . . ?
F47 C84 C85 F49 63.1(8) . . . . ?
C83 C84 C85 F49 -60.0(10) . . . . ?
C29 C28 O11 C86 9.8(6) . . . . ?
C27 C28 O11 C86 -172.4(4) . . . . ?
C28 O11 C86 C87 -175.0(4) . . . . ?
O11 C86 C87 C88 -175.0(4) . . . . ?
C86 C87 C88 C89 173.5(5) . . . . ?
C87 C88 C89 F51 -50.3(8) . . . . ?
C87 C88 C89 F52 65.2(7) . . . . ?
C87 C88 C89 C90 -176.9(7) . . . . ?
F51 C89 C90 F53 52.6(11) . . . . ?
F52 C89 C90 F53 -58.5(10) . . . . ?
C88 C89 C90 F53 -178.1(8) . . . . ?
F51 C89 C90 F54 177.8(8) . . . . ?
F52 C89 C90 F54 66.8(9) . . . . ?
C88 C89 C90 F54 -52.8(12) . . . . ?
F51 C89 C90 F55 -68.0(9) . . . . ?
F52 C89 C90 F55 -179.0(7) . . . . ?
C88 C89 C90 F55 61.4(10) . . . . ?
C32 C31 O12 C91 7.0(14) . . . . ?
C30 C31 O12 C91 -175.9(8) . . . . ?
C31 O12 C91 C92 177.0(9) . . . . ?
O12 C91 C92 C93 178.6(8) . . . . ?
C91 C92 C93 C94 -179.2(7) . . . . ?
C92 C93 C94 F56 -57.0(9) . . . . ?
C92 C93 C94 F57 61.7(7) . . . . ?
C92 C93 C94 C95 -176.9(7) . . . . ?
F56 C94 C95 F60 -59.2(10) . . . . ?
F57 C94 C95 F60 -175.0(7) . . . . ?
C93 C94 C95 F60 62.7(10) . . . . ?
F56 C94 C95 F58 63.1(10) . . . . ?
F57 C94 C95 F58 -52.6(10) . . . . ?
C93 C94 C95 F58 -175.0(7) . . . . ?
F56 C94 C95 F59 -176.1(8) . . . . ?
F57 C94 C95 F59 68.2(9) . . . . ?
C93 C94 C95 F59 -54.1(10) . . . . ?
C32 C31 O13 C96 -4(4) . . . . ?
C30 C31 O13 C96 -174(3) . . . . ?
C31 O13 C96 C97 179(3) . . . . ?
O13 C96 C97 C98 77(3) . . . . ?
C96 C97 C98 C99 -176.6(19) . . . . ?
C97 C98 C99 F61 58(2) . . . . ?
C97 C98 C99 F62 175.6(19) . . . . ?
C97 C98 C99 C100 -66(2) . . . . ?
F61 C99 C100 F64 -175.6(16) . . . . ?
F62 C99 C100 F64 71.6(17) . . . . ?
C98 C99 C100 F64 -47.1(19) . . . . ?
F61 C99 C100 F65 -55.3(18) . . . . ?
F62 C99 C100 F65 -168.1(15) . . . . ?
C98 C99 C100 F65 73.3(19) . . . . ?
F61 C99 C100 F63 67.7(18) . . . . ?
F62 C99 C100 F63 -45.1(18) . . . . ?
C98 C99 C100 F63 -163.8(16) . . . . ?
C33 C34 O14 C101 -176.5(4) . . . . ?
C35 C34 O14 C101 4.1(7) . . . . ?
C34 O14 C101 C102 176.8(4) . . . . ?
O14 C101 C102 C103 172.1(5) . . . . ?
C101 C102 C103 C104 -178.0(5) . . . . ?
C102 C103 C104 F67 52.7(8) . . . . ?
C102 C103 C104 F66 -63.1(7) . . . . ?
C102 C103 C104 C105 177.2(6) . . . . ?
F67 C104 C105 F69 65.2(11) . . . . ?
F66 C104 C105 F69 177.2(9) . . . . ?
C103 C104 C105 F69 -61.0(11) . . . . ?
F67 C104 C105 F70 -173.2(8) . . . . ?
F66 C104 C105 F70 -61.2(9) . . . . ?
C103 C104 C105 F70 60.6(9) . . . . ?
F67 C104 C105 F68 -54.5(8) . . . . ?
F66 C104 C105 F68 57.5(8) . . . . ?
C103 C104 C105 F68 179.3(6) . . . . ?
C138 C106 C111 C116 -88.3(5) . . . . ?
C138 C106 C111 C112 90.3(5) . . . . ?
C116 C111 C112 O15 -179.5(13) . . . . ?
C106 C111 C112 O15 1.8(13) . . . . ?
C116 C111 C112 O16 -178(3) . . . . ?
C106 C111 C112 O16 3(3) . . . . ?
C116 C111 C112 C113 -0.9(6) . . . . ?
C106 C111 C112 C113 -179.5(4) . . . . ?
O15 C112 C113 C114 -179.6(14) . . . . ?
C111 C112 C113 C114 1.9(6) . . . . ?
O16 C112 C113 C114 179(3) . . . . ?
C112 C113 C114 C115 -0.8(6) . . . . ?
C112 C113 C114 C107 178.9(4) . . . . ?
C117 C107 C114 C113 -89.6(5) . . . . ?
C117 C107 C114 C115 90.1(5) . . . . ?
C113 C114 C115 O17 173.5(14) . . . . ?
C107 C114 C115 O17 -6.2(15) . . . . ?
C113 C114 C115 O18 -174(2) . . . . ?
C107 C114 C115 O18 6(2) . . . . ?
C113 C114 C115 C116 -1.3(6) . . . . ?
C107 C114 C115 C116 179.0(4) . . . . ?
C112 C111 C116 C115 -1.2(6) . . . . ?
C106 C111 C116 C115 177.4(4) . . . . ?
O17 C115 C116 C111 -172.0(15) . . . . ?
O18 C115 C116 C111 175(2) . . . . ?
C114 C115 C116 C111 2.3(6) . . . . ?
C114 C107 C117 C118 88.5(5) . . . . ?
C114 C107 C117 C122 -91.4(5) . . . . ?
C122 C117 C118 O19 -176.6(3) . . . . ?
C107 C117 C118 O19 3.5(6) . . . . ?
C122 C117 C118 C119 2.3(6) . . . . ?
C107 C117 C118 C119 -177.6(4) . . . . ?
O19 C118 C119 C120 177.9(4) . . . . ?
C117 C118 C119 C120 -0.8(6) . . . . ?
C118 C119 C120 C121 -1.5(6) . . . . ?
C118 C119 C120 C108 176.5(4) . . . . ?
C123 C108 C120 C119 -92.4(5) . . . . ?
C123 C108 C120 C121 85.5(5) . . . . ?
C119 C120 C121 O20 -177.4(3) . . . . ?
C108 C120 C121 O20 4.7(6) . . . . ?
C119 C120 C121 C122 2.3(6) . . . . ?
C108 C120 C121 C122 -175.6(4) . . . . ?
O20 C121 C122 C117 178.9(4) . . . . ?
C120 C121 C122 C117 -0.8(6) . . . . ?
C118 C117 C122 C121 -1.5(6) . . . . ?
C107 C117 C122 C121 178.5(4) . . . . ?
C120 C108 C123 C124 94.9(5) . . . . ?
C120 C108 C123 C128 -81.6(5) . . . . ?
C128 C123 C124 C125 -2.2(7) . . . . ?
C108 C123 C124 C125 -178.8(4) . . . . ?
C128 C123 C124 O22 173(2) . . . . ?
C108 C123 C124 O22 -4(2) . . . . ?
C128 C123 C124 O21 -177(2) . . . . ?
C108 C123 C124 O21 7(2) . . . . ?
C123 C124 C125 C126 3.9(7) . . . . ?
O22 C124 C125 C126 -171(3) . . . . ?
O21 C124 C125 C126 178(3) . . . . ?
C124 C125 C126 C127 -1.4(6) . . . . ?
C124 C125 C126 C109 177.5(4) . . . . ?
C129 C109 C126 C125 -88.5(5) . . . . ?
C129 C109 C126 C127 90.4(5) . . . . ?
C125 C126 C127 O23 174.0(15) . . . . ?
C109 C126 C127 O23 -4.9(15) . . . . ?
C125 C126 C127 O24 -177(4) . . . . ?
C109 C126 C127 O24 4(4) . . . . ?
C125 C126 C127 C128 -2.7(6) . . . . ?
C109 C126 C127 C128 178.4(4) . . . . ?
O23 C127 C128 C123 -172.1(15) . . . . ?
O24 C127 C128 C123 178(4) . . . . ?
C126 C127 C128 C123 4.4(6) . . . . ?
C124 C123 C128 C127 -2.0(6) . . . . ?
C108 C123 C128 C127 174.8(4) . . . . ?
C126 C109 C129 C134 -93.1(5) . . . . ?
C126 C109 C129 C130 87.4(5) . . . . ?
C134 C129 C130 O25 177.5(10) . . . . ?
C109 C129 C130 O25 -3.0(11) . . . . ?
C134 C129 C130 C131 2.8(6) . . . . ?
C109 C129 C130 C131 -177.7(4) . . . . ?
C134 C129 C130 O26 -169.9(16) . . . . ?
C109 C129 C130 O26 9.7(17) . . . . ?
O25 C130 C131 C132 -175.3(11) . . . . ?
C129 C130 C131 C132 -1.4(7) . . . . ?
O26 C130 C131 C132 171.5(16) . . . . ?
C130 C131 C132 C133 -1.0(6) . . . . ?
C130 C131 C132 C110 177.1(4) . . . . ?
C135 C110 C132 C131 -95.0(5) . . . . ?
C135 C110 C132 C133 83.2(5) . . . . ?
C131 C132 C133 O27 -174.6(4) . . . . ?
C110 C132 C133 O27 7.2(6) . . . . ?
C131 C132 C133 C134 2.1(6) . . . . ?
C110 C132 C133 C134 -176.1(4) . . . . ?
C130 C129 C134 C133 -1.7(6) . . . . ?
C109 C129 C134 C133 178.8(4) . . . . ?
O27 C133 C134 C129 175.6(4) . . . . ?
C132 C133 C134 C129 -0.7(7) . . . . ?
C132 C110 C135 C140 -90.2(5) . . . . ?
C132 C110 C135 C136 86.7(5) . . . . ?
C140 C135 C136 O28 -177.3(9) . . . . ?
C110 C135 C136 O28 5.7(10) . . . . ?
C140 C135 C136 C137 -0.6(6) . . . . ?
C110 C135 C136 C137 -177.6(4) . . . . ?
C140 C135 C136 O30 170.3(16) . . . . ?
C110 C135 C136 O30 -6.7(16) . . . . ?
C140 C135 C136 O29 170.3(16) . . . . ?
C110 C135 C136 O29 -6.7(16) . . . . ?
C135 C136 C137 C138 1.8(6) . . . . ?
O28 C136 C137 C138 177.9(10) . . . . ?
O30 C136 C137 C138 -169.8(15) . . . . ?
O29 C136 C137 C138 -169.8(15) . . . . ?
C136 C137 C138 C139 -0.4(6) . . . . ?
C136 C137 C138 C106 177.8(4) . . . . ?
C111 C106 C138 C137 -84.3(5) . . . . ?
C111 C106 C138 C139 93.8(5) . . . . ?
C137 C138 C139 C140 -2.2(6) . . . . ?
C106 C138 C139 C140 179.6(4) . . . . ?
C137 C138 C139 O31 177.2(9) . . . . ?
C106 C138 C139 O31 -1.0(10) . . . . ?
C137 C138 C139 O32 -177.8(18) . . . . ?
C106 C138 C139 O32 4.1(18) . . . . ?
C136 C135 C140 C139 -2.0(6) . . . . ?
C110 C135 C140 C139 174.9(4) . . . . ?
C138 C139 C140 C135 3.5(6) . . . . ?
O31 C139 C140 C135 -175.9(9) . . . . ?
O32 C139 C140 C135 177(2) . . . . ?
C111 C112 O15 C141 -178.8(16) . . . . ?
C113 C112 O15 C141 3(3) . . . . ?
C112 O15 C141 C142 177(2) . . . . ?
O15 C141 C142 C143 -175.3(19) . . . . ?
C141 C142 C143 C144 -177.3(15) . . . . ?
C142 C143 C144 F71 -59.1(15) . . . . ?
C142 C143 C144 F72 55.8(15) . . . . ?
C142 C143 C144 C145 177.4(13) . . . . ?
F71 C144 C145 F75 -68.8(9) . . . . ?
F72 C144 C145 F75 179.7(7) . . . . ?
C143 C144 C145 F75 56.1(10) . . . . ?
F71 C144 C145 F73 52.2(9) . . . . ?
F72 C144 C145 F73 -59.2(9) . . . . ?
C143 C144 C145 F73 177.1(8) . . . . ?
F71 C144 C145 F74 172.2(7) . . . . ?
F72 C144 C145 F74 60.8(8) . . . . ?
C143 C144 C145 F74 -62.9(10) . . . . ?
C111 C112 O16 C146 -163(4) . . . . ?
C113 C112 O16 C146 19(6) . . . . ?
C112 O16 C146 C147 171(5) . . . . ?
O16 C146 C147 C148 177(4) . . . . ?
C146 C147 C148 C149 175(3) . . . . ?
C147 C148 C149 F76 -60(3) . . . . ?
C147 C148 C149 F77 57(3) . . . . ?
C147 C148 C149 C150 178(2) . . . . ?
F76 C149 C150 F80 -65.3(17) . . . . ?
F77 C149 C150 F80 -176.2(15) . . . . ?
C148 C149 C150 F80 59.7(19) . . . . ?
F76 C149 C150 F78 53.2(17) . . . . ?
F77 C149 C150 F78 -57.7(18) . . . . ?
C148 C149 C150 F78 178.2(17) . . . . ?
F76 C149 C150 F79 175.3(16) . . . . ?
F77 C149 C150 F79 64.4(18) . . . . ?
C148 C149 C150 F79 -60(2) . . . . ?
C116 C115 O17 C151 -7(3) . . . . ?
C114 C115 O17 C151 178.5(18) . . . . ?
C115 O17 C151 C152 174(2) . . . . ?
O17 C151 C152 C153 179.5(19) . . . . ?
C151 C152 C153 C154 161.8(16) . . . . ?
C152 C153 C154 F82 48.9(12) . . . . ?
C152 C153 C154 F81 -66.2(12) . . . . ?
C152 C153 C154 C155 174.1(11) . . . . ?
F82 C154 C155 F85 -171.5(9) . . . . ?
F81 C154 C155 F85 -60.8(11) . . . . ?
C153 C154 C155 F85 61.0(12) . . . . ?
F82 C154 C155 F84 66.1(11) . . . . ?
F81 C154 C155 F84 176.7(9) . . . . ?
C153 C154 C155 F84 -61.4(12) . . . . ?
F82 C154 C155 F83 -53.8(11) . . . . ?
F81 C154 C155 F83 56.8(11) . . . . ?
C153 C154 C155 F83 178.7(9) . . . . ?
C116 C115 O18 C156 11(5) . . . . ?
C114 C115 O18 C156 -176(3) . . . . ?
C115 O18 C156 C157 153(4) . . . . ?
O18 C156 C157 C158 163(3) . . . . ?
C156 C157 C158 C159 94(3) . . . . ?
C157 C158 C159 F86 -64.6(18) . . . . ?
C157 C158 C159 F87 49(2) . . . . ?
C157 C158 C159 C160 173.7(15) . . . . ?
F86 C159 C160 F90 167.6(16) . . . . ?
F87 C159 C160 F90 57(2) . . . . ?
C158 C159 C160 F90 -68.8(19) . . . . ?
F86 C159 C160 F89 45.8(17) . . . . ?
F87 C159 C160 F89 -64.8(19) . . . . ?
C158 C159 C160 F89 169.4(16) . . . . ?
F86 C159 C160 F88 -74.2(16) . . . . ?
F87 C159 C160 F88 175.2(17) . . . . ?
C158 C159 C160 F88 49.4(18) . . . . ?
C119 C118 O19 C161 0.2(6) . . . . ?
C117 C118 O19 C161 179.0(4) . . . . ?
C118 O19 C161 C162 -173.0(4) . . . . ?
O19 C161 C162 C163 177.3(5) . . . . ?
C161 C162 C163 C164 78.2(7) . . . . ?
C162 C163 C164 F91 -65.2(7) . . . . ?
C162 C163 C164 F92 54.0(8) . . . . ?
C162 C163 C164 C165 173.7(6) . . . . ?
F91 C164 C165 F93 53.0(9) . . . . ?
F92 C164 C165 F93 -58.7(10) . . . . ?
C163 C164 C165 F93 177.8(7) . . . . ?
F91 C164 C165 F95 -70.0(11) . . . . ?
F92 C164 C165 F95 178.2(9) . . . . ?
C163 C164 C165 F95 54.8(11) . . . . ?
F91 C164 C165 F94 172.6(7) . . . . ?
F92 C164 C165 F94 60.9(10) . . . . ?
C163 C164 C165 F94 -62.6(9) . . . . ?
C122 C121 O20 C166 -4.2(6) . . . . ?
C120 C121 O20 C166 175.5(3) . . . . ?
C121 O20 C166 C167 -173.0(3) . . . . ?
O20 C166 C167 C168 179.6(3) . . . . ?
C166 C167 C168 C169 -177.9(4) . . . . ?
C167 C168 C169 F97 54.8(5) . . . . ?
C167 C168 C169 F96 -63.2(5) . . . . ?
C167 C168 C169 C170 175.6(4) . . . . ?
F97 C169 C170 F98 -59.1(5) . . . . ?
F96 C169 C170 F98 53.8(5) . . . . ?
C168 C169 C170 F98 177.3(4) . . . . ?
F97 C169 C170 F100 179.2(4) . . . . ?
F96 C169 C170 F100 -67.8(5) . . . . ?
C168 C169 C170 F100 55.7(6) . . . . ?
F97 C169 C170 F99 60.8(5) . . . . ?
F96 C169 C170 F99 173.8(4) . . . . ?
C168 C169 C170 F99 -62.7(5) . . . . ?
C125 C124 O21 C171 19(5) . . . . ?
C123 C124 O21 C171 -167(3) . . . . ?
C124 O21 C171 C172 156(3) . . . . ?
O21 C171 C172 C173 61(3) . . . . ?
C171 C172 C173 C174 -177(2) . . . . ?
C172 C173 C174 F101 -59(2) . . . . ?
C172 C173 C174 F102 60(2) . . . . ?
C172 C173 C174 C175 -179(2) . . . . ?
F101 C174 C175 F104 175.5(15) . . . . ?
F102 C174 C175 F104 61.7(16) . . . . ?
C173 C174 C175 F104 -61.8(18) . . . . ?
F101 C174 C175 F103 56.0(18) . . . . ?
F102 C174 C175 F103 -57.8(18) . . . . ?
C173 C174 C175 F103 178.7(16) . . . . ?
F101 C174 C175 F105 -63.8(18) . . . . ?
F102 C174 C175 F105 -177.6(16) . . . . ?
C173 C174 C175 F105 59(2) . . . . ?
C125 C124 O22 C176 7(5) . . . . ?
C123 C124 O22 C176 -168(3) . . . . ?
C124 O22 C176 C177 170(3) . . . . ?
O22 C176 C177 C178 68(3) . . . . ?
C176 C177 C178 C179 -178(2) . . . . ?
C177 C178 C179 F106 -54(2) . . . . ?
C177 C178 C179 F107 62(2) . . . . ?
C177 C178 C179 C180 -176(2) . . . . ?
F106 C179 C180 F109 -63.2(16) . . . . ?
F107 C179 C180 F109 -175.3(14) . . . . ?
C178 C179 C180 F109 60.6(18) . . . . ?
F106 C179 C180 F110 55.6(18) . . . . ?
F107 C179 C180 F110 -56.5(17) . . . . ?
C178 C179 C180 F110 179.3(16) . . . . ?
F106 C179 C180 F108 176.9(15) . . . . ?
F107 C179 C180 F108 64.8(16) . . . . ?
C178 C179 C180 F108 -59.4(18) . . . . ?
C128 C127 O23 C181 3(3) . . . . ?
C126 C127 O23 C181 -173.5(17) . . . . ?
C127 O23 C181 C182 177(2) . . . . ?
O23 C181 C182 C183 179(2) . . . . ?
C181 C182 C183 C184 177.7(18) . . . . ?
C182 C183 C184 F111 -57(2) . . . . ?
C182 C183 C184 F112 59.0(19) . . . . ?
C182 C183 C184 C185 179.6(16) . . . . ?
F111 C184 C185 F115 -62.5(11) . . . . ?
F112 C184 C185 F115 -174.5(8) . . . . ?
C183 C184 C185 F115 63.0(13) . . . . ?
F111 C184 C185 F113 60.3(10) . . . . ?
F112 C184 C185 F113 -51.7(10) . . . . ?
C183 C184 C185 F113 -174.2(10) . . . . ?
F111 C184 C185 F114 178.8(8) . . . . ?
F112 C184 C185 F114 66.8(9) . . . . ?
C183 C184 C185 F114 -55.7(12) . . . . ?
C128 C127 O24 C186 11(7) . . . . ?
C126 C127 O24 C186 -175(4) . . . . ?
C127 O24 C186 C187 156(5) . . . . ?
O24 C186 C187 C188 179(5) . . . . ?
C186 C187 C188 C189 169(4) . . . . ?
C187 C188 C189 F116 -70(4) . . . . ?
C187 C188 C189 F117 51(4) . . . . ?
C187 C188 C189 C190 170(3) . . . . ?
F116 C189 C190 F120 -70.2(16) . . . . ?
F117 C189 C190 F120 174.4(17) . . . . ?
C188 C189 C190 F120 53(2) . . . . ?
F116 C189 C190 F118 50.7(17) . . . . ?
F117 C189 C190 F118 -64.8(18) . . . . ?
C188 C189 C190 F118 173.4(19) . . . . ?
F116 C189 C190 F119 170.3(16) . . . . ?
F117 C189 C190 F119 55(2) . . . . ?
C188 C189 C190 F119 -67(2) . . . . ?
C131 C130 O25 C191 -8(2) . . . . ?
C129 C130 O25 C191 177.9(10) . . . . ?
C130 O25 C191 C192 -175.9(12) . . . . ?
O25 C191 C192 C193 173.4(11) . . . . ?
C191 C192 C193 C194 179.9(8) . . . . ?
C192 C193 C194 F122 55.5(11) . . . . ?
C192 C193 C194 F121 175.9(9) . . . . ?
C192 C193 C194 C195 -65.6(11) . . . . ?
F122 C194 C195 F125 -179.1(9) . . . . ?
F121 C194 C195 F125 65.4(10) . . . . ?
C193 C194 C195 F125 -56.2(12) . . . . ?
F122 C194 C195 F123 63.1(11) . . . . ?
F121 C194 C195 F123 -52.3(11) . . . . ?
C193 C194 C195 F123 -174.0(9) . . . . ?
F122 C194 C195 F124 -55.7(9) . . . . ?
F121 C194 C195 F124 -171.2(7) . . . . ?
C193 C194 C195 F124 67.2(10) . . . . ?
C131 C130 O26 C196 -10(4) . . . . ?
C129 C130 O26 C196 163(2) . . . . ?
C130 O26 C196 C197 -175(2) . . . . ?
O26 C196 C197 C198 -78(2) . . . . ?
C196 C197 C198 C199 -161.6(15) . . . . ?
C197 C198 C199 F126 -53(2) . . . . ?
C197 C198 C199 F127 61(2) . . . . ?
C197 C198 C199 C200 -177.7(15) . . . . ?
F126 C199 C200 F128 -66.0(16) . . . . ?
F127 C199 C200 F128 -176.5(15) . . . . ?
C198 C199 C200 F128 60.4(18) . . . . ?
F126 C199 C200 F130 53.6(19) . . . . ?
F127 C199 C200 F130 -57(2) . . . . ?
C198 C199 C200 F130 -179.9(18) . . . . ?
F126 C199 C200 F129 174.1(16) . . . . ?
F127 C199 C200 F129 63.6(18) . . . . ?
C198 C199 C200 F129 -59(2) . . . . ?
C132 C133 O27 C201 -164.9(4) . . . . ?
C134 C133 O27 C201 18.5(7) . . . . ?
C133 O27 C201 C202 -175.4(4) . . . . ?
O27 C201 C202 C203 -174.1(4) . . . . ?
C201 C202 C203 C204 172.1(4) . . . . ?
C202 C203 C204 F132 62.0(6) . . . . ?
C202 C203 C204 F131 -55.3(6) . . . . ?
C202 C203 C204 C205 -177.0(6) . . . . ?
F132 C204 C205 F133 -55.9(8) . . . . ?
F131 C204 C205 F133 57.5(8) . . . . ?
C203 C204 C205 F133 -178.8(6) . . . . ?
F132 C204 C205 F134 64.8(8) . . . . ?
F131 C204 C205 F134 178.2(6) . . . . ?
C203 C204 C205 F134 -58.1(9) . . . . ?
F132 C204 C205 F135 -175.6(5) . . . . ?
F131 C204 C205 F135 -62.1(7) . . . . ?
C203 C204 C205 F135 61.5(8) . . . . ?
C135 C136 O28 C206 -170.4(12) . . . . ?
C137 C136 O28 C206 13.2(19) . . . . ?
C136 O28 C206 C207 176.1(13) . . . . ?
O28 C206 C207 C208 177.8(11) . . . . ?
C206 C207 C208 C209 69.5(11) . . . . ?
C207 C208 C209 F136 40.1(10) . . . . ?
C207 C208 C209 F137 -77.8(9) . . . . ?
C207 C208 C209 C210 160.5(7) . . . . ?
F136 C209 C210 F138 -62.8(10) . . . . ?
F137 C209 C210 F138 50.1(10) . . . . ?
C208 C209 C210 F138 174.0(8) . . . . ?
F136 C209 C210 F139 176.4(8) . . . . ?
F137 C209 C210 F139 -70.7(10) . . . . ?
C208 C209 C210 F139 53.2(10) . . . . ?
F136 C209 C210 F140 57.5(10) . . . . ?
F137 C209 C210 F140 170.4(8) . . . . ?
C208 C209 C210 F140 -65.7(10) . . . . ?
C135 C136 O29 C211 -168(4) . . . . ?
C137 C136 O29 C211 3(5) . . . . ?
C136 O29 C211 C212 168(3) . . . . ?
O29 C211 C212 C213 82(5) . . . . ?
C211 C212 C213 C214 -178(3) . . . . ?
C212 C213 C214 F142 171(3) . . . . ?
C212 C213 C214 F141 54(4) . . . . ?
C212 C213 C214 C215 -70(4) . . . . ?
F142 C214 C215 F143 -55(2) . . . . ?
F141 C214 C215 F143 57(2) . . . . ?
C213 C214 C215 F143 -175(2) . . . . ?
F142 C214 C215 F144 -171(2) . . . . ?
F141 C214 C215 F144 -59(2) . . . . ?
C213 C214 C215 F144 68(2) . . . . ?
F142 C214 C215 F145 68(2) . . . . ?
F141 C214 C215 F145 -180(2) . . . . ?
C213 C214 C215 F145 -53(3) . . . . ?
C135 C136 O30 C216 -179(4) . . . . ?
C137 C136 O30 C216 -8(4) . . . . ?
C136 O30 C216 C217 167(3) . . . . ?
O30 C216 C217 C218 64(5) . . . . ?
C216 C217 C218 C219 171(3) . . . . ?
C217 C218 C219 F147 -69(3) . . . . ?
C217 C218 C219 F146 49(3) . . . . ?
C217 C218 C219 C220 168(2) . . . . ?
F147 C219 C220 F150 170.6(19) . . . . ?
F146 C219 C220 F150 58(2) . . . . ?
C218 C219 C220 F150 -64(2) . . . . ?
F147 C219 C220 F148 51(2) . . . . ?
F146 C219 C220 F148 -61(2) . . . . ?
C218 C219 C220 F148 177(2) . . . . ?
F147 C219 C220 F149 -68(2) . . . . ?
F146 C219 C220 F149 179(2) . . . . ?
C218 C219 C220 F149 57(2) . . . . ?
C140 C139 O31 C221 16.2(17) . . . . ?
C138 C139 O31 C221 -163.3(9) . . . . ?
C139 O31 C221 C222 162.2(11) . . . . ?
O31 C221 C222 C223 67.0(11) . . . . ?
C221 C222 C223 C224 -177.6(7) . . . . ?
C222 C223 C224 F151 59.7(10) . . . . ?
C222 C223 C224 F152 -59.3(10) . . . . ?
C222 C223 C224 C225 -178.9(8) . . . . ?
F151 C224 C225 F153 -55.1(11) . . . . ?
F152 C224 C225 F153 57.1(11) . . . . ?
C223 C224 C225 F153 -179.8(9) . . . . ?
F151 C224 C225 F155 65.1(9) . . . . ?
F152 C224 C225 F155 177.3(7) . . . . ?
C223 C224 C225 F155 -59.5(10) . . . . ?
F151 C224 C225 F154 -176.9(8) . . . . ?
F152 C224 C225 F154 -64.7(9) . . . . ?
C223 C224 C225 F154 58.4(11) . . . . ?
C140 C139 O32 C226 13(4) . . . . ?
C138 C139 O32 C226 -172(2) . . . . ?
C139 O32 C226 C227 177(2) . . . . ?
O32 C226 C227 C228 173(2) . . . . ?
C226 C227 C228 C229 -176.3(15) . . . . ?
C227 C228 C229 F156 -66.5(18) . . . . ?
C227 C228 C229 F157 55(2) . . . . ?
C227 C228 C229 C230 174.3(14) . . . . ?
F156 C229 C230 F160 61(2) . . . . ?
F157 C229 C230 F160 -56(2) . . . . ?
C228 C229 C230 F160 -178.3(17) . . . . ?
F156 C229 C230 F158 -62.8(18) . . . . ?
F157 C229 C230 F158 179.9(16) . . . . ?
C228 C229 C230 F158 58.0(19) . . . . ?
F156 C229 C230 F159 -179.6(17) . . . . ?
F157 C229 C230 F159 63.2(19) . . . . ?
C228 C229 C230 F159 -58.7(19) . . . . ?
C231 C232 C233 C234 175.2(6) . . . . ?
C232 C233 C234 C235 -177.5(6) . . . . ?
C236 C237 C238 C239 176.7(11) . . . . ?
C237 C238 C239 C240 -179.6(10) . . . . ?
C241 C242 C243 C244 -178(5) . . . . ?
C242 C243 C244 C245 177(4) . . . . ?
